data_1562809
loop_
_publ_author_name
'Nichols, Eric J.'
'Shi, Jiawanjun'
'Huq, Ashfia'
'Vogel, Sven C.'
'Misture, Scott T.'

_publ_section_title
;
 Controlling structure distortions in 3-layer ferroelectric Aurivillius
 oxides
;
_journal_name_full 'Journal of Solid State Chemistry'
_journal_page_first 475
_journal_page_last 482
_journal_paper_doi 10.1016/j.jssc.2012.09.025
_journal_volume 197
_journal_year 2013
_chemical_formula_sum 'Ba0.08 Bi0.17 Nb0.17 O Sr0.09 Ti0.08'
_chemical_formula_weight 89.29
_space_group_IT_number 41
_space_group_name_Hall 'B -2ab 2'
_space_group_name_H-M_alt 'B 2 e b'
_symmetry_cell_setting orthorhombic
_symmetry_space_group_name_H-M 'B 2 e b'
_cell_angle_alpha 90.0
_cell_angle_beta 90.0
_cell_angle_gamma 90.0
_cell_formula_units_Z 48
_cell_length_a 5.5445(10)
_cell_length_b 5.5441(10)
_cell_length_c 33.65056(32)
_cell_measurement_temperature 298
_cell_volume 1034.4(3)
_computing_structure_refinement GSAS
_diffrn_ambient_temperature 298
_diffrn_measurement_device_type 'Siemens D500'
_diffrn_radiation_type 'Cu K\a~1~'
_diffrn_radiation_wavelength 1.5406
_pd_meas_scan_method cont
_pd_phase_name Bi2SrBaNb2TiO12
_pd_proc_2theta_range_inc 0.03
_pd_proc_2theta_range_max 160
_pd_proc_2theta_range_min 5
_pd_proc_ls_prof_R_factor 0.0420
_pd_proc_ls_prof_wR_factor 0.0678
_refine_ls_goodness_of_fit_all 1.76
_refine_ls_matrix_type full
_refine_ls_number_parameters 73
_refine_ls_number_restraints 0
_refine_ls_shift/su_max 0.07
_refine_ls_shift/su_mean 0.01
_cod_data_source_file BI2SRBANB2TIO12.cif
_cod_data_source_block BI2SRBANB2TIO12
_cod_original_cell_volume 1034.39(26)
_cod_original_sg_symbol_H-M 'B 2 c b'
_cod_database_code 1562809

loop_
_symmetry_equiv_pos_site_id
_symmetry_equiv_pos_as_xyz
1 +x,+y,+z
2 +x,-y,-z
3 +x,-y+1/2,+z+1/2
4 +x,+y+1/2,-z+1/2
101 +x+1/2,+y,+z+1/2
102 +x+1/2,-y,-z+1/2
103 +x+1/2,-y+1/2,+z
104 +x+1/2,+y+1/2,-z

loop_
_atom_site_type_symbol
_atom_site_label
_atom_site_fract_x
_atom_site_fract_y
_atom_site_fract_z
_atom_site_occupancy
_atom_site_thermal_displace_type
_atom_site_U_iso_or_equiv
_atom_site_symmetry_multiplicity
Bi Bi1_1 1.0072(16) 0.0065(14) 0.21567(5) 0.786(7) Uiso 0.0111(5) 8
Sr Sr1_1 0.9995(8) -0.017(5) 0.19944(26) 0.005(5) Uiso 0.0111(5) 8
Ba Ba1_1 0.9995(8) -0.017(5) 0.19944(26) 0.225(7) Uiso 0.0111(5) 8
Bi Bi2_1 0.0000 1.0011(17) 0.06338(4) 0.214(7) Uiso 0.0282(5) 8
Sr Sr2_1 0.0000 1.0011(17) 0.06338(4) 0.511(5) Uiso 0.0282(5) 8
Ba Ba2_1 0.0000 1.0011(17) 0.06338(4) 0.275(7) Uiso 0.0282(5) 8
Nb Nb1_1 0.0079(16) 0.9955(18) 0.37290(4) 0.7504(11) Uiso 0.0026(4) 8
Ti Ti1_1 0.0079(16) 0.9955(18) 0.37290(4) 0.2496(11) Uiso 0.0026(4) 8
Nb Nb2_1 -0.0015(4) 0.0 0.5 0.5009(22) Uiso 0.0055(11) 4
Ti Ti2_1 -0.0015(4) 0.0 0.5 0.4991(22) Uiso 0.0055(11) 4
O O1 0.72807 0.2699(12) -0.00095(21) 1.0 Uiso 0.0088(6) 8
O O2 0.2538(17) 0.2520(13) 0.24966(21) 1.0 Uiso 0.0114(4) 8
O O3 -0.0116(18) 1.0116(21) 0.44163(5) 1.0 Uiso 0.0128(7) 8
O O4 0.9945(18) 0.9919(22) 0.31886(6) 1.0 Uiso 0.0169(6) 8
O O5 0.2572(16) 0.2646(12) 0.11625(11) 1.0 Uiso 0.0064(8) 8
O O6 0.2387(16) 0.2414(11) 0.88011(12) 1.0 Uiso 0.0044(8) 8

loop_
_atom_type_symbol
_atom_type_number_in_cell
Bi 8.0
Sr 4.129
Ba 4.0
Nb 8.007
Ti 3.993
O 48.0

loop_
_geom_angle_atom_site_label_1
_geom_angle_atom_site_label_2
_geom_angle_atom_site_label_3
_geom_angle
_geom_angle_site_symmetry_1
_geom_angle_site_symmetry_2
_geom_angle_site_symmetry_3
_geom_angle_publ_flag
Sr1_1 Bi1_1 Ba1_1 0.0 1_555 . 1_555 n
Sr1_1 Bi1_1 Ba1_1 150.4(31) 1_555 . 4_555 n
Sr1_1 Bi1_1 Ba1_1 76(4) 1_555 . 103_544 n
Sr1_1 Bi1_1 O2 133.2(33) 1_555 . 1_655 n
Sr1_1 Bi1_1 O2 113(4) 1_555 . 4_645 n
Sr1_1 Bi1_1 O2 107.1(30) 1_555 . 102_555 n
Sr1_1 Bi1_1 O2 126(4) 1_555 . 103_554 n
Ba1_1 Bi1_1 Ba1_1 150.4(31) 1_555 . 4_555 n
Ba1_1 Bi1_1 Ba1_1 76(4) 1_555 . 103_544 n
Ba1_1 Bi1_1 O2 133.2(33) 1_555 . 1_655 n
Ba1_1 Bi1_1 O2 113(4) 1_555 . 4_645 n
Ba1_1 Bi1_1 O2 107.1(30) 1_555 . 102_555 n
Ba1_1 Bi1_1 O2 126(4) 1_555 . 103_554 n
Ba1_1 Bi1_1 Ba1_1 125.8(10) 4_555 . 103_544 n
Ba1_1 Bi1_1 O2 38.8(6) 4_555 . 1_655 n
Ba1_1 Bi1_1 O2 92.9(6) 4_555 . 4_645 n
Ba1_1 Bi1_1 O2 92.5(5) 4_555 . 102_555 n
Ba1_1 Bi1_1 O2 38.4(7) 4_555 . 103_554 n
Ba1_1 Bi1_1 O2 93.9(6) 103_544 . 1_655 n
Ba1_1 Bi1_1 O2 38.79(29) 103_544 . 4_645 n
Ba1_1 Bi1_1 O2 93.7(6) 103_544 . 102_555 n
Ba1_1 Bi1_1 O2 157.54(26) 103_544 . 103_554 n
O2 Bi1_1 O2 75.50(25) 1_655 . 4_645 n
O2 Bi1_1 O2 119.17(15) 1_655 . 102_555 n
O2 Bi1_1 O2 76.16(22) 1_655 . 103_554 n
O2 Bi1_1 O2 74.00(20) 4_645 . 102_555 n
O2 Bi1_1 O2 118.76(14) 4_645 . 103_554 n
O2 Bi1_1 O2 74.59(24) 102_555 . 103_554 n
Bi1_1 Sr1_1 Sr1_1 102.6(32) 1_555 . 103_445 n
Bi1_1 Sr1_1 Sr1_1 83(4) 1_555 . 103_455 n
Bi1_1 Sr1_1 Sr1_1 96(4) 1_555 . 103_545 n
Bi1_1 Sr1_1 Sr1_1 77.0(30) 1_555 . 103_555 n
Bi1_1 Sr1_1 Bi1_1 0.0 1_555 . 1_555 n
Bi1_1 Sr1_1 Ba1_1 52.9(25) 1_555 . 4_545 n
Bi1_1 Sr1_1 Ba1_1 26.0(28) 1_555 . 4_555 n
Bi1_1 Sr1_1 Ba1_1 102.6(32) 1_555 . 103_444 n
Bi1_1 Sr1_1 Ba1_1 83(4) 1_555 . 103_454 n
Bi1_1 Sr1_1 Ba1_1 96(4) 1_555 . 103_544 n
Bi1_1 Sr1_1 Ba1_1 77.0(30) 1_555 . 103_554 n
Bi1_1 Sr1_1 O2 37.9(28) 1_555 . 1_655 n
Bi1_1 Sr1_1 O2 54.9(34) 1_555 . 4_645 n
Bi1_1 Sr1_1 O2 60.6(26) 1_555 . 102_555 n
Bi1_1 Sr1_1 O2 44(4) 1_555 . 103_554 n
Bi1_1 Sr1_1 O4 116.3(27) 1_555 . 4_535 n
Bi1_1 Sr1_1 O4 88.8(26) 1_555 . 4_545 n
Bi1_1 Sr1_1 O4 106(5) 1_555 . 102_465 n
Bi1_1 Sr1_1 O4 97(4) 1_555 . 102_565 n
Sr1_1 Sr1_1 Sr1_1 89.86(7) 103_445 . 103_455 n
Sr1_1 Sr1_1 Sr1_1 94.1(11) 103_445 . 103_545 n
Sr1_1 Sr1_1 Sr1_1 176.1(10) 103_445 . 103_555 n
Sr1_1 Sr1_1 Bi1_1 102.6(32) 103_444 . 1_555 n
Sr1_1 Sr1_1 Ba1_1 64.51(30) 103_444 . 4_545 n
Sr1_1 Sr1_1 Ba1_1 115.49(30) 103_444 . 4_555 n
Sr1_1 Sr1_1 Ba1_1 0.0 103_444 . 103_444 n
Sr1_1 Sr1_1 Ba1_1 89.86(7) 103_444 . 103_454 n
Sr1_1 Sr1_1 Ba1_1 94.1(11) 103_444 . 103_544 n
Sr1_1 Sr1_1 Ba1_1 176.1(10) 103_444 . 103_554 n
Sr1_1 Sr1_1 O2 140.4(5) 103_444 . 1_655 n
Sr1_1 Sr1_1 O2 93.6(9) 103_444 . 4_645 n
Sr1_1 Sr1_1 O2 42.3(5) 103_444 . 102_555 n
Sr1_1 Sr1_1 O2 90.1(7) 103_444 . 103_554 n
Sr1_1 Sr1_1 O4 47.8(8) 103_444 . 4_535 n
Sr1_1 Sr1_1 O4 131.2(11) 103_444 . 4_545 n
Sr1_1 Sr1_1 O4 47.12(26) 103_444 . 102_465 n
Sr1_1 Sr1_1 O4 138.4(11) 103_444 . 102_565 n
Sr1_1 Sr1_1 Sr1_1 176.1(10) 103_455 . 103_545 n
Sr1_1 Sr1_1 Sr1_1 86.2(10) 103_455 . 103_555 n
Sr1_1 Sr1_1 Bi1_1 83(4) 103_454 . 1_555 n
Sr1_1 Sr1_1 Ba1_1 117.47(25) 103_454 . 4_545 n
Sr1_1 Sr1_1 Ba1_1 62.53(25) 103_454 . 4_555 n
Sr1_1 Sr1_1 Ba1_1 89.86(7) 103_454 . 103_444 n
Sr1_1 Sr1_1 Ba1_1 0.0 103_454 . 103_454 n
Sr1_1 Sr1_1 Ba1_1 176.1(10) 103_454 . 103_544 n
Sr1_1 Sr1_1 Ba1_1 86.2(10) 103_454 . 103_554 n
Sr1_1 Sr1_1 O2 87.3(12) 103_454 . 1_655 n
Sr1_1 Sr1_1 O2 137.8(6) 103_454 . 4_645 n
Sr1_1 Sr1_1 O2 90.5(7) 103_454 . 102_555 n
Sr1_1 Sr1_1 O2 40.2(6) 103_454 . 103_554 n
Sr1_1 Sr1_1 O4 134.9(8) 103_454 . 4_535 n
Sr1_1 Sr1_1 O4 44.0(10) 103_454 . 4_545 n
Sr1_1 Sr1_1 O4 45.39(25) 103_454 . 102_465 n
Sr1_1 Sr1_1 O4 129.0(10) 103_454 . 102_565 n
Sr1_1 Sr1_1 Sr1_1 89.86(7) 103_545 . 103_555 n
Sr1_1 Sr1_1 Bi1_1 96(4) 103_544 . 1_555 n
Sr1_1 Sr1_1 Ba1_1 64.51(30) 103_544 . 4_545 n
Sr1_1 Sr1_1 Ba1_1 115.49(30) 103_544 . 4_555 n
Sr1_1 Sr1_1 Ba1_1 94.1(11) 103_544 . 103_444 n
Sr1_1 Sr1_1 Ba1_1 176.1(10) 103_544 . 103_454 n
Sr1_1 Sr1_1 Ba1_1 0.0 103_544 . 103_544 n
Sr1_1 Sr1_1 Ba1_1 89.86(7) 103_544 . 103_554 n
Sr1_1 Sr1_1 O2 89.6(7) 103_544 . 1_655 n
Sr1_1 Sr1_1 O2 42.0(6) 103_544 . 4_645 n
Sr1_1 Sr1_1 O2 92.4(12) 103_544 . 102_555 n
Sr1_1 Sr1_1 O2 139.7(6) 103_544 . 103_554 n
Sr1_1 Sr1_1 O4 48.9(11) 103_544 . 4_535 n
Sr1_1 Sr1_1 O4 132.2(8) 103_544 . 4_545 n
Sr1_1 Sr1_1 O4 138.4(11) 103_544 . 102_465 n
Sr1_1 Sr1_1 O4 47.21(24) 103_544 . 102_565 n
Sr1_1 Sr1_1 Bi1_1 77.0(30) 103_554 . 1_555 n
Sr1_1 Sr1_1 Ba1_1 117.47(25) 103_554 . 4_545 n
Sr1_1 Sr1_1 Ba1_1 62.53(25) 103_554 . 4_555 n
Sr1_1 Sr1_1 Ba1_1 176.1(10) 103_554 . 103_444 n
Sr1_1 Sr1_1 Ba1_1 86.2(10) 103_554 . 103_454 n
Sr1_1 Sr1_1 Ba1_1 89.86(7) 103_554 . 103_544 n
Sr1_1 Sr1_1 Ba1_1 0.0 103_554 . 103_554 n
Sr1_1 Sr1_1 O2 39.4(5) 103_554 . 1_655 n
Sr1_1 Sr1_1 O2 89.3(6) 103_554 . 4_645 n
Sr1_1 Sr1_1 O2 137.6(5) 103_554 . 102_555 n
Sr1_1 Sr1_1 O2 86.8(9) 103_554 . 103_554 n
Sr1_1 Sr1_1 O4 135.9(10) 103_554 . 4_535 n
Sr1_1 Sr1_1 O4 45.0(8) 103_554 . 4_545 n
Sr1_1 Sr1_1 O4 129.1(10) 103_554 . 102_465 n
Sr1_1 Sr1_1 O4 45.39(25) 103_554 . 102_565 n
Bi1_1 Sr1_1 Ba1_1 52.9(25) 1_555 . 4_545 n
Bi1_1 Sr1_1 Ba1_1 26.0(28) 1_555 . 4_555 n
Bi1_1 Sr1_1 Ba1_1 102.6(32) 1_555 . 103_444 n
Bi1_1 Sr1_1 Ba1_1 83(4) 1_555 . 103_454 n
Bi1_1 Sr1_1 Ba1_1 96(4) 1_555 . 103_544 n
Bi1_1 Sr1_1 Ba1_1 77.0(30) 1_555 . 103_554 n
Bi1_1 Sr1_1 O2 37.9(28) 1_555 . 1_655 n
Bi1_1 Sr1_1 O2 54.9(34) 1_555 . 4_645 n
Bi1_1 Sr1_1 O2 60.6(26) 1_555 . 102_555 n
Bi1_1 Sr1_1 O2 44(4) 1_555 . 103_554 n
Bi1_1 Sr1_1 O4 116.3(27) 1_555 . 4_535 n
Bi1_1 Sr1_1 O4 88.8(26) 1_555 . 4_545 n
Bi1_1 Sr1_1 O4 106(5) 1_555 . 102_465 n
Bi1_1 Sr1_1 O4 97(4) 1_555 . 102_565 n
Ba1_1 Sr1_1 Ba1_1 78.34(29) 4_545 . 4_555 n
Ba1_1 Sr1_1 Ba1_1 64.51(30) 4_545 . 103_444 n
Ba1_1 Sr1_1 Ba1_1 117.47(25) 4_545 . 103_454 n
Ba1_1 Sr1_1 Ba1_1 64.51(30) 4_545 . 103_544 n
Ba1_1 Sr1_1 Ba1_1 117.47(25) 4_545 . 103_554 n
Ba1_1 Sr1_1 O2 82.1(5) 4_545 . 1_655 n
Ba1_1 Sr1_1 O2 33.5(8) 4_545 . 4_645 n
Ba1_1 Sr1_1 O2 32.4(9) 4_545 . 102_555 n
Ba1_1 Sr1_1 O2 81.6(5) 4_545 . 103_554 n
Ba1_1 Sr1_1 O4 63.58(14) 4_545 . 4_535 n
Ba1_1 Sr1_1 O4 141.48(34) 4_545 . 4_545 n
Ba1_1 Sr1_1 O4 101.4(4) 4_545 . 102_465 n
Ba1_1 Sr1_1 O4 101.6(4) 4_545 . 102_565 n
Ba1_1 Sr1_1 Ba1_1 115.49(30) 4_555 . 103_444 n
Ba1_1 Sr1_1 Ba1_1 62.53(25) 4_555 . 103_454 n
Ba1_1 Sr1_1 Ba1_1 115.49(30) 4_555 . 103_544 n
Ba1_1 Sr1_1 Ba1_1 62.53(25) 4_555 . 103_554 n
Ba1_1 Sr1_1 O2 32.1(9) 4_555 . 1_655 n
Ba1_1 Sr1_1 O2 78.3(6) 4_555 . 4_645 n
Ba1_1 Sr1_1 O2 78.5(5) 4_555 . 102_555 n
Ba1_1 Sr1_1 O2 31.3(8) 4_555 . 103_554 n
Ba1_1 Sr1_1 O4 141.92(34) 4_555 . 4_535 n
Ba1_1 Sr1_1 O4 63.14(12) 4_555 . 4_545 n
Ba1_1 Sr1_1 O4 97.8(4) 4_555 . 102_465 n
Ba1_1 Sr1_1 O4 97.9(4) 4_555 . 102_565 n
Ba1_1 Sr1_1 Ba1_1 89.86(7) 103_444 . 103_454 n
Ba1_1 Sr1_1 Ba1_1 94.1(11) 103_444 . 103_544 n
Ba1_1 Sr1_1 Ba1_1 176.1(10) 103_444 . 103_554 n
Ba1_1 Sr1_1 O2 140.4(5) 103_444 . 1_655 n
Ba1_1 Sr1_1 O2 93.6(9) 103_444 . 4_645 n
Ba1_1 Sr1_1 O2 42.3(5) 103_444 . 102_555 n
Ba1_1 Sr1_1 O2 90.1(7) 103_444 . 103_554 n
Ba1_1 Sr1_1 O4 47.8(8) 103_444 . 4_535 n
Ba1_1 Sr1_1 O4 131.2(11) 103_444 . 4_545 n
Ba1_1 Sr1_1 O4 47.12(26) 103_444 . 102_465 n
Ba1_1 Sr1_1 O4 138.4(11) 103_444 . 102_565 n
Ba1_1 Sr1_1 Ba1_1 176.1(10) 103_454 . 103_544 n
Ba1_1 Sr1_1 Ba1_1 86.2(10) 103_454 . 103_554 n
Ba1_1 Sr1_1 O2 87.3(12) 103_454 . 1_655 n
Ba1_1 Sr1_1 O2 137.8(6) 103_454 . 4_645 n
Ba1_1 Sr1_1 O2 90.5(7) 103_454 . 102_555 n
Ba1_1 Sr1_1 O2 40.2(6) 103_454 . 103_554 n
Ba1_1 Sr1_1 O4 134.9(8) 103_454 . 4_535 n
Ba1_1 Sr1_1 O4 44.0(10) 103_454 . 4_545 n
Ba1_1 Sr1_1 O4 45.39(25) 103_454 . 102_465 n
Ba1_1 Sr1_1 O4 129.0(10) 103_454 . 102_565 n
Ba1_1 Sr1_1 Ba1_1 89.86(7) 103_544 . 103_554 n
Ba1_1 Sr1_1 O2 89.6(7) 103_544 . 1_655 n
Ba1_1 Sr1_1 O2 42.0(6) 103_544 . 4_645 n
Ba1_1 Sr1_1 O2 92.4(12) 103_544 . 102_555 n
Ba1_1 Sr1_1 O2 139.7(6) 103_544 . 103_554 n
Ba1_1 Sr1_1 O4 48.9(11) 103_544 . 4_535 n
Ba1_1 Sr1_1 O4 132.2(8) 103_544 . 4_545 n
Ba1_1 Sr1_1 O4 138.4(11) 103_544 . 102_465 n
Ba1_1 Sr1_1 O4 47.21(24) 103_544 . 102_565 n
Ba1_1 Sr1_1 O2 39.4(5) 103_554 . 1_655 n
Ba1_1 Sr1_1 O2 89.3(6) 103_554 . 4_645 n
Ba1_1 Sr1_1 O2 137.6(5) 103_554 . 102_555 n
Ba1_1 Sr1_1 O2 86.8(9) 103_554 . 103_554 n
Ba1_1 Sr1_1 O4 135.9(10) 103_554 . 4_535 n
Ba1_1 Sr1_1 O4 45.0(8) 103_554 . 4_545 n
Ba1_1 Sr1_1 O4 129.1(10) 103_554 . 102_465 n
Ba1_1 Sr1_1 O4 45.39(25) 103_554 . 102_565 n
O2 Sr1_1 O2 64.1(6) 1_655 . 4_645 n
O2 Sr1_1 O2 98.23(34) 1_655 . 102_555 n
O2 Sr1_1 O2 63.3(4) 1_655 . 103_554 n
O2 Sr1_1 O4 133.8(13) 1_655 . 4_535 n
O2 Sr1_1 O4 65.9(5) 1_655 . 4_545 n
O2 Sr1_1 O4 128.8(13) 1_655 . 102_465 n
O2 Sr1_1 O4 66.0(9) 1_655 . 102_565 n
O2 Sr1_1 O2 65.8(4) 4_645 . 102_555 n
O2 Sr1_1 O2 97.77(33) 4_645 . 103_554 n
O2 Sr1_1 O4 70.5(8) 4_645 . 4_535 n
O2 Sr1_1 O4 129.4(10) 4_645 . 4_545 n
O2 Sr1_1 O4 134.9(10) 4_645 . 102_465 n
O2 Sr1_1 O4 68.5(10) 4_645 . 102_565 n
O2 Sr1_1 O2 64.9(7) 102_555 . 103_554 n
O2 Sr1_1 O4 69.2(6) 102_555 . 4_535 n
O2 Sr1_1 O4 129.7(13) 102_555 . 4_545 n
O2 Sr1_1 O4 69.4(10) 102_555 . 102_465 n
O2 Sr1_1 O4 133.9(13) 102_555 . 102_565 n
O2 Sr1_1 O4 133.2(10) 103_554 . 4_535 n
O2 Sr1_1 O4 65.5(7) 103_554 . 4_545 n
O2 Sr1_1 O4 66.7(10) 103_554 . 102_465 n
O2 Sr1_1 O4 128.2(10) 103_554 . 102_565 n
O4 Sr1_1 O4 154.9(4) 4_535 . 4_545 n
O4 Sr1_1 O4 89.5(9) 4_535 . 102_465 n
O4 Sr1_1 O4 90.5(11) 4_535 . 102_565 n
O4 Sr1_1 O4 84.1(10) 4_545 . 102_465 n
O4 Sr1_1 O4 85.0(8) 4_545 . 102_565 n
O4 Sr1_1 O4 154.3(4) 102_465 . 102_565 n
Sr1_1 Bi1_1 Ba1_1 0.0 1_555 . 1_555 n
Sr1_1 Bi1_1 Ba1_1 150.4(31) 1_555 . 4_555 n
Sr1_1 Bi1_1 Ba1_1 76(4) 1_555 . 103_544 n
Sr1_1 Bi1_1 O2 133.2(33) 1_555 . 1_655 n
Sr1_1 Bi1_1 O2 113(4) 1_555 . 4_645 n
Sr1_1 Bi1_1 O2 107.1(30) 1_555 . 102_555 n
Sr1_1 Bi1_1 O2 126(4) 1_555 . 103_554 n
Ba1_1 Bi1_1 Ba1_1 150.4(31) 1_555 . 4_555 n
Ba1_1 Bi1_1 Ba1_1 76(4) 1_555 . 103_544 n
Ba1_1 Bi1_1 O2 133.2(33) 1_555 . 1_655 n
Ba1_1 Bi1_1 O2 113(4) 1_555 . 4_645 n
Ba1_1 Bi1_1 O2 107.1(30) 1_555 . 102_555 n
Ba1_1 Bi1_1 O2 126(4) 1_555 . 103_554 n
Ba1_1 Bi1_1 Ba1_1 125.8(10) 4_555 . 103_544 n
Ba1_1 Bi1_1 O2 38.8(6) 4_555 . 1_655 n
Ba1_1 Bi1_1 O2 92.9(6) 4_555 . 4_645 n
Ba1_1 Bi1_1 O2 92.5(5) 4_555 . 102_555 n
Ba1_1 Bi1_1 O2 38.4(7) 4_555 . 103_554 n
Ba1_1 Bi1_1 O2 93.9(6) 103_544 . 1_655 n
Ba1_1 Bi1_1 O2 38.79(29) 103_544 . 4_645 n
Ba1_1 Bi1_1 O2 93.7(6) 103_544 . 102_555 n
Ba1_1 Bi1_1 O2 157.54(26) 103_544 . 103_554 n
O2 Bi1_1 O2 75.50(25) 1_655 . 4_645 n
O2 Bi1_1 O2 119.17(15) 1_655 . 102_555 n
O2 Bi1_1 O2 76.16(22) 1_655 . 103_554 n
O2 Bi1_1 O2 74.00(20) 4_645 . 102_555 n
O2 Bi1_1 O2 118.76(14) 4_645 . 103_554 n
O2 Bi1_1 O2 74.59(24) 102_555 . 103_554 n
Bi1_1 Ba1_1 Bi1_1 56.4(22) 1_555 . 4_545 n
Bi1_1 Ba1_1 Bi1_1 94.7(30) 1_555 . 103_445 n
Bi1_1 Ba1_1 Sr1_1 52.9(25) 1_555 . 4_545 n
Bi1_1 Ba1_1 Sr1_1 26.0(28) 1_555 . 4_555 n
Bi1_1 Ba1_1 Sr1_1 102.6(32) 1_555 . 103_445 n
Bi1_1 Ba1_1 Sr1_1 83(4) 1_555 . 103_455 n
Bi1_1 Ba1_1 Sr1_1 96(4) 1_555 . 103_545 n
Bi1_1 Ba1_1 Sr1_1 77.0(30) 1_555 . 103_555 n
Bi1_1 Ba1_1 Bi1_1 0.0 1_555 . 1_555 n
Bi1_1 Ba1_1 Bi1_1 56.4(22) 1_555 . 4_545 n
Bi1_1 Ba1_1 Bi1_1 94.7(30) 1_555 . 103_444 n
Bi1_1 Ba1_1 Ba1_1 52.9(25) 1_555 . 4_545 n
Bi1_1 Ba1_1 Ba1_1 26.0(28) 1_555 . 4_555 n
Bi1_1 Ba1_1 Ba1_1 45(4) 1_555 . 102_455 n
Bi1_1 Ba1_1 Ba1_1 36(4) 1_555 . 102_555 n
Bi1_1 Ba1_1 Ba1_1 102.6(32) 1_555 . 103_444 n
Bi1_1 Ba1_1 Ba1_1 83(4) 1_555 . 103_454 n
Bi1_1 Ba1_1 Ba1_1 96(4) 1_555 . 103_544 n
Bi1_1 Ba1_1 Ba1_1 77.0(30) 1_555 . 103_554 n
Bi1_1 Ba1_1 Nb1_1 145.2(31) 1_555 . 4_635 n
Bi1_1 Ba1_1 Nb1_1 134(5) 1_555 . 102_565 n
Bi1_1 Ba1_1 Ti1_1 145.2(31) 1_555 . 4_635 n
Bi1_1 Ba1_1 Ti1_1 134(5) 1_555 . 102_565 n
Bi1_1 Ba1_1 O2 37.9(28) 1_555 . 1_655 n
Bi1_1 Ba1_1 Bi1_1 55.32(30) 4_545 . 103_445 n
Bi1_1 Ba1_1 Sr1_1 3.64(33) 4_545 . 4_545 n
Bi1_1 Ba1_1 Sr1_1 81.9(4) 4_545 . 4_555 n
Bi1_1 Ba1_1 Sr1_1 63.0(6) 4_545 . 103_445 n
Bi1_1 Ba1_1 Sr1_1 120.2(5) 4_545 . 103_455 n
Bi1_1 Ba1_1 Sr1_1 61.9(8) 4_545 . 103_545 n
Bi1_1 Ba1_1 Sr1_1 119.2(5) 4_545 . 103_555 n
Bi1_1 Ba1_1 Bi1_1 56.4(22) 4_545 . 1_555 n
Bi1_1 Ba1_1 Bi1_1 0.0 4_545 . 4_545 n
Bi1_1 Ba1_1 Bi1_1 55.32(30) 4_545 . 103_444 n
Bi1_1 Ba1_1 Ba1_1 3.64(33) 4_545 . 4_545 n
Bi1_1 Ba1_1 Ba1_1 81.9(4) 4_545 . 4_555 n
Bi1_1 Ba1_1 Ba1_1 57.9(5) 4_545 . 102_455 n
Bi1_1 Ba1_1 Ba1_1 56.9(7) 4_545 . 102_555 n
Bi1_1 Ba1_1 Ba1_1 63.0(6) 4_545 . 103_444 n
Bi1_1 Ba1_1 Ba1_1 120.2(5) 4_545 . 103_454 n
Bi1_1 Ba1_1 Ba1_1 61.9(8) 4_545 . 103_544 n
Bi1_1 Ba1_1 Ba1_1 119.2(5) 4_545 . 103_554 n
Bi1_1 Ba1_1 Nb1_1 89.3(6) 4_545 . 4_635 n
Bi1_1 Ba1_1 Nb1_1 121.3(8) 4_545 . 102_565 n
Bi1_1 Ba1_1 Ti1_1 89.3(6) 4_545 . 4_635 n
Bi1_1 Ba1_1 Ti1_1 121.3(8) 4_545 . 102_565 n
Bi1_1 Ba1_1 O2 84.7(5) 4_545 . 1_655 n
Bi1_1 Ba1_1 Sr1_1 56.63(35) 103_445 . 4_545 n
Bi1_1 Ba1_1 Sr1_1 109.39(34) 103_445 . 4_555 n
Bi1_1 Ba1_1 Sr1_1 8.30(20) 103_445 . 103_445 n
Bi1_1 Ba1_1 Sr1_1 91.7(4) 103_445 . 103_455 n
Bi1_1 Ba1_1 Sr1_1 92.2(10) 103_445 . 103_545 n
Bi1_1 Ba1_1 Sr1_1 171.66(27) 103_445 . 103_555 n
Bi1_1 Ba1_1 Bi1_1 94.7(30) 103_444 . 1_555 n
Bi1_1 Ba1_1 Bi1_1 55.32(30) 103_444 . 4_545 n
Bi1_1 Ba1_1 Bi1_1 0.0 103_444 . 103_444 n
Bi1_1 Ba1_1 Ba1_1 56.63(35) 103_444 . 4_545 n
Bi1_1 Ba1_1 Ba1_1 109.39(34) 103_444 . 4_555 n
Bi1_1 Ba1_1 Ba1_1 58.6(4) 103_444 . 102_455 n
Bi1_1 Ba1_1 Ba1_1 111.4(7) 103_444 . 102_555 n
Bi1_1 Ba1_1 Ba1_1 8.30(20) 103_444 . 103_444 n
Bi1_1 Ba1_1 Ba1_1 91.7(4) 103_444 . 103_454 n
Bi1_1 Ba1_1 Ba1_1 92.2(10) 103_444 . 103_544 n
Bi1_1 Ba1_1 Ba1_1 171.66(27) 103_444 . 103_554 n
Bi1_1 Ba1_1 Nb1_1 65.5(4) 103_444 . 4_635 n
Bi1_1 Ba1_1 Nb1_1 66.0(6) 103_444 . 102_565 n
Bi1_1 Ba1_1 Ti1_1 65.5(4) 103_444 . 4_635 n
Bi1_1 Ba1_1 Ti1_1 66.0(6) 103_444 . 102_565 n
Bi1_1 Ba1_1 O2 132.5(5) 103_444 . 1_655 n
Sr1_1 Ba1_1 Sr1_1 78.34(29) 4_545 . 4_555 n
Sr1_1 Ba1_1 Sr1_1 64.51(30) 4_545 . 103_445 n
Sr1_1 Ba1_1 Sr1_1 117.47(25) 4_545 . 103_455 n
Sr1_1 Ba1_1 Sr1_1 64.51(30) 4_545 . 103_545 n
Sr1_1 Ba1_1 Sr1_1 117.47(25) 4_545 . 103_555 n
Sr1_1 Ba1_1 Bi1_1 52.9(25) 4_545 . 1_555 n
Sr1_1 Ba1_1 Bi1_1 3.64(33) 4_545 . 4_545 n
Sr1_1 Ba1_1 Bi1_1 56.63(35) 4_545 . 103_444 n
Sr1_1 Ba1_1 Ba1_1 0.0 4_545 . 4_545 n
Sr1_1 Ba1_1 Ba1_1 78.34(29) 4_545 . 4_555 n
Sr1_1 Ba1_1 Ba1_1 55.0(5) 4_545 . 102_455 n
Sr1_1 Ba1_1 Ba1_1 55.0(5) 4_545 . 102_555 n
Sr1_1 Ba1_1 Ba1_1 64.51(30) 4_545 . 103_444 n
Sr1_1 Ba1_1 Ba1_1 117.47(25) 4_545 . 103_454 n
Sr1_1 Ba1_1 Ba1_1 64.51(30) 4_545 . 103_544 n
Sr1_1 Ba1_1 Ba1_1 117.47(25) 4_545 . 103_554 n
Sr1_1 Ba1_1 Nb1_1 92.85(31) 4_545 . 4_635 n
Sr1_1 Ba1_1 Nb1_1 122.5(4) 4_545 . 102_565 n
Sr1_1 Ba1_1 Ti1_1 92.85(31) 4_545 . 4_635 n
Sr1_1 Ba1_1 Ti1_1 122.5(4) 4_545 . 102_565 n
Sr1_1 Ba1_1 O2 82.1(5) 4_545 . 1_655 n
Sr1_1 Ba1_1 Sr1_1 115.49(30) 4_555 . 103_445 n
Sr1_1 Ba1_1 Sr1_1 62.53(25) 4_555 . 103_455 n
Sr1_1 Ba1_1 Sr1_1 115.49(30) 4_555 . 103_545 n
Sr1_1 Ba1_1 Sr1_1 62.53(25) 4_555 . 103_555 n
Sr1_1 Ba1_1 Bi1_1 26.0(28) 4_555 . 1_555 n
Sr1_1 Ba1_1 Bi1_1 81.9(4) 4_555 . 4_545 n
Sr1_1 Ba1_1 Bi1_1 109.39(34) 4_555 . 103_444 n
Sr1_1 Ba1_1 Ba1_1 78.34(29) 4_555 . 4_545 n
Sr1_1 Ba1_1 Ba1_1 0.0 4_555 . 4_555 n
Sr1_1 Ba1_1 Ba1_1 51.1(5) 4_555 . 102_455 n
Sr1_1 Ba1_1 Ba1_1 51.1(5) 4_555 . 102_555 n
Sr1_1 Ba1_1 Ba1_1 115.49(30) 4_555 . 103_444 n
Sr1_1 Ba1_1 Ba1_1 62.53(25) 4_555 . 103_454 n
Sr1_1 Ba1_1 Ba1_1 115.49(30) 4_555 . 103_544 n
Sr1_1 Ba1_1 Ba1_1 62.53(25) 4_555 . 103_554 n
Sr1_1 Ba1_1 Nb1_1 171.2(4) 4_555 . 4_635 n
Sr1_1 Ba1_1 Nb1_1 119.7(5) 4_555 . 102_565 n
Sr1_1 Ba1_1 Ti1_1 171.2(4) 4_555 . 4_635 n
Sr1_1 Ba1_1 Ti1_1 119.7(5) 4_555 . 102_565 n
Sr1_1 Ba1_1 O2 32.1(9) 4_555 . 1_655 n
Sr1_1 Ba1_1 Sr1_1 89.86(7) 103_445 . 103_455 n
Sr1_1 Ba1_1 Sr1_1 94.1(11) 103_445 . 103_545 n
Sr1_1 Ba1_1 Sr1_1 176.1(10) 103_445 . 103_555 n
Sr1_1 Ba1_1 Bi1_1 102.6(32) 103_444 . 1_555 n
Sr1_1 Ba1_1 Bi1_1 63.0(6) 103_444 . 4_545 n
Sr1_1 Ba1_1 Bi1_1 8.30(20) 103_444 . 103_444 n
Sr1_1 Ba1_1 Ba1_1 64.51(30) 103_444 . 4_545 n
Sr1_1 Ba1_1 Ba1_1 115.49(30) 103_444 . 4_555 n
Sr1_1 Ba1_1 Ba1_1 64.39(24) 103_444 . 102_455 n
Sr1_1 Ba1_1 Ba1_1 119.4(8) 103_444 . 102_555 n
Sr1_1 Ba1_1 Ba1_1 0.0 103_444 . 103_444 n
Sr1_1 Ba1_1 Ba1_1 89.86(7) 103_444 . 103_454 n
Sr1_1 Ba1_1 Ba1_1 94.1(11) 103_444 . 103_544 n
Sr1_1 Ba1_1 Ba1_1 176.1(10) 103_444 . 103_554 n
Sr1_1 Ba1_1 Nb1_1 60.2(6) 103_444 . 4_635 n
Sr1_1 Ba1_1 Nb1_1 58.47(31) 103_444 . 102_565 n
Sr1_1 Ba1_1 Ti1_1 60.2(6) 103_444 . 4_635 n
Sr1_1 Ba1_1 Ti1_1 58.47(31) 103_444 . 102_565 n
Sr1_1 Ba1_1 O2 140.4(5) 103_444 . 1_655 n
Sr1_1 Ba1_1 Sr1_1 176.1(10) 103_455 . 103_545 n
Sr1_1 Ba1_1 Sr1_1 86.2(10) 103_455 . 103_555 n
Sr1_1 Ba1_1 Bi1_1 83(4) 103_454 . 1_555 n
Sr1_1 Ba1_1 Bi1_1 120.2(5) 103_454 . 4_545 n
Sr1_1 Ba1_1 Bi1_1 91.7(4) 103_454 . 103_444 n
Sr1_1 Ba1_1 Ba1_1 117.47(25) 103_454 . 4_545 n
Sr1_1 Ba1_1 Ba1_1 62.53(25) 103_454 . 4_555 n
Sr1_1 Ba1_1 Ba1_1 62.43(30) 103_454 . 102_455 n
Sr1_1 Ba1_1 Ba1_1 113.5(8) 103_454 . 102_555 n
Sr1_1 Ba1_1 Ba1_1 89.86(7) 103_454 . 103_444 n
Sr1_1 Ba1_1 Ba1_1 0.0 103_454 . 103_454 n
Sr1_1 Ba1_1 Ba1_1 176.1(10) 103_454 . 103_544 n
Sr1_1 Ba1_1 Ba1_1 86.2(10) 103_454 . 103_554 n
Sr1_1 Ba1_1 Nb1_1 123.5(5) 103_454 . 4_635 n
Sr1_1 Ba1_1 Nb1_1 57.78(27) 103_454 . 102_565 n
Sr1_1 Ba1_1 Ti1_1 123.5(5) 103_454 . 4_635 n
Sr1_1 Ba1_1 Ti1_1 57.78(27) 103_454 . 102_565 n
Sr1_1 Ba1_1 O2 87.3(12) 103_454 . 1_655 n
Sr1_1 Ba1_1 Sr1_1 89.86(7) 103_545 . 103_555 n
Sr1_1 Ba1_1 Bi1_1 96(4) 103_544 . 1_555 n
Sr1_1 Ba1_1 Bi1_1 61.9(8) 103_544 . 4_545 n
Sr1_1 Ba1_1 Bi1_1 92.2(10) 103_544 . 103_444 n
Sr1_1 Ba1_1 Ba1_1 64.51(30) 103_544 . 4_545 n
Sr1_1 Ba1_1 Ba1_1 115.49(30) 103_544 . 4_555 n
Sr1_1 Ba1_1 Ba1_1 119.4(8) 103_544 . 102_455 n
Sr1_1 Ba1_1 Ba1_1 64.39(24) 103_544 . 102_555 n
Sr1_1 Ba1_1 Ba1_1 94.1(11) 103_544 . 103_444 n
Sr1_1 Ba1_1 Ba1_1 176.1(10) 103_544 . 103_454 n
Sr1_1 Ba1_1 Ba1_1 0.0 103_544 . 103_544 n
Sr1_1 Ba1_1 Ba1_1 89.86(7) 103_544 . 103_554 n
Sr1_1 Ba1_1 Nb1_1 58.9(8) 103_544 . 4_635 n
Sr1_1 Ba1_1 Nb1_1 124.6(8) 103_544 . 102_565 n
Sr1_1 Ba1_1 Ti1_1 58.9(8) 103_544 . 4_635 n
Sr1_1 Ba1_1 Ti1_1 124.6(8) 103_544 . 102_565 n
Sr1_1 Ba1_1 O2 89.6(7) 103_544 . 1_655 n
Sr1_1 Ba1_1 Bi1_1 77.0(30) 103_554 . 1_555 n
Sr1_1 Ba1_1 Bi1_1 119.2(5) 103_554 . 4_545 n
Sr1_1 Ba1_1 Bi1_1 171.66(27) 103_554 . 103_444 n
Sr1_1 Ba1_1 Ba1_1 117.47(25) 103_554 . 4_545 n
Sr1_1 Ba1_1 Ba1_1 62.53(25) 103_554 . 4_555 n
Sr1_1 Ba1_1 Ba1_1 113.5(8) 103_554 . 102_455 n
Sr1_1 Ba1_1 Ba1_1 62.43(30) 103_554 . 102_555 n
Sr1_1 Ba1_1 Ba1_1 176.1(10) 103_554 . 103_444 n
Sr1_1 Ba1_1 Ba1_1 86.2(10) 103_554 . 103_454 n
Sr1_1 Ba1_1 Ba1_1 89.86(7) 103_554 . 103_544 n
Sr1_1 Ba1_1 Ba1_1 0.0 103_554 . 103_554 n
Sr1_1 Ba1_1 Nb1_1 122.2(6) 103_554 . 4_635 n
Sr1_1 Ba1_1 Nb1_1 119.0(6) 103_554 . 102_565 n
Sr1_1 Ba1_1 Ti1_1 122.2(6) 103_554 . 4_635 n
Sr1_1 Ba1_1 Ti1_1 119.0(6) 103_554 . 102_565 n
Sr1_1 Ba1_1 O2 39.4(5) 103_554 . 1_655 n
Bi1_1 Ba1_1 Bi1_1 56.4(22) 1_555 . 4_545 n
Bi1_1 Ba1_1 Bi1_1 94.7(30) 1_555 . 103_444 n
Bi1_1 Ba1_1 Ba1_1 52.9(25) 1_555 . 4_545 n
Bi1_1 Ba1_1 Ba1_1 26.0(28) 1_555 . 4_555 n
Bi1_1 Ba1_1 Ba1_1 45(4) 1_555 . 102_455 n
Bi1_1 Ba1_1 Ba1_1 36(4) 1_555 . 102_555 n
Bi1_1 Ba1_1 Ba1_1 102.6(32) 1_555 . 103_444 n
Bi1_1 Ba1_1 Ba1_1 83(4) 1_555 . 103_454 n
Bi1_1 Ba1_1 Ba1_1 96(4) 1_555 . 103_544 n
Bi1_1 Ba1_1 Ba1_1 77.0(30) 1_555 . 103_554 n
Bi1_1 Ba1_1 Nb1_1 145.2(31) 1_555 . 4_635 n
Bi1_1 Ba1_1 Nb1_1 134(5) 1_555 . 102_565 n
Bi1_1 Ba1_1 Ti1_1 145.2(31) 1_555 . 4_635 n
Bi1_1 Ba1_1 Ti1_1 134(5) 1_555 . 102_565 n
Bi1_1 Ba1_1 O2 37.9(28) 1_555 . 1_655 n
Bi1_1 Ba1_1 Bi1_1 55.32(30) 4_545 . 103_444 n
Bi1_1 Ba1_1 Ba1_1 3.64(33) 4_545 . 4_545 n
Bi1_1 Ba1_1 Ba1_1 81.9(4) 4_545 . 4_555 n
Bi1_1 Ba1_1 Ba1_1 57.9(5) 4_545 . 102_455 n
Bi1_1 Ba1_1 Ba1_1 56.9(7) 4_545 . 102_555 n
Bi1_1 Ba1_1 Ba1_1 63.0(6) 4_545 . 103_444 n
Bi1_1 Ba1_1 Ba1_1 120.2(5) 4_545 . 103_454 n
Bi1_1 Ba1_1 Ba1_1 61.9(8) 4_545 . 103_544 n
Bi1_1 Ba1_1 Ba1_1 119.2(5) 4_545 . 103_554 n
Bi1_1 Ba1_1 Nb1_1 89.3(6) 4_545 . 4_635 n
Bi1_1 Ba1_1 Nb1_1 121.3(8) 4_545 . 102_565 n
Bi1_1 Ba1_1 Ti1_1 89.3(6) 4_545 . 4_635 n
Bi1_1 Ba1_1 Ti1_1 121.3(8) 4_545 . 102_565 n
Bi1_1 Ba1_1 O2 84.7(5) 4_545 . 1_655 n
Bi1_1 Ba1_1 Ba1_1 56.63(35) 103_444 . 4_545 n
Bi1_1 Ba1_1 Ba1_1 109.39(34) 103_444 . 4_555 n
Bi1_1 Ba1_1 Ba1_1 58.6(4) 103_444 . 102_455 n
Bi1_1 Ba1_1 Ba1_1 111.4(7) 103_444 . 102_555 n
Bi1_1 Ba1_1 Ba1_1 8.30(20) 103_444 . 103_444 n
Bi1_1 Ba1_1 Ba1_1 91.7(4) 103_444 . 103_454 n
Bi1_1 Ba1_1 Ba1_1 92.2(10) 103_444 . 103_544 n
Bi1_1 Ba1_1 Ba1_1 171.66(27) 103_444 . 103_554 n
Bi1_1 Ba1_1 Nb1_1 65.5(4) 103_444 . 4_635 n
Bi1_1 Ba1_1 Nb1_1 66.0(6) 103_444 . 102_565 n
Bi1_1 Ba1_1 Ti1_1 65.5(4) 103_444 . 4_635 n
Bi1_1 Ba1_1 Ti1_1 66.0(6) 103_444 . 102_565 n
Bi1_1 Ba1_1 O2 132.5(5) 103_444 . 1_655 n
Ba1_1 Ba1_1 Ba1_1 78.34(29) 4_545 . 4_555 n
Ba1_1 Ba1_1 Ba1_1 55.0(5) 4_545 . 102_455 n
Ba1_1 Ba1_1 Ba1_1 55.0(5) 4_545 . 102_555 n
Ba1_1 Ba1_1 Ba1_1 64.51(30) 4_545 . 103_444 n
Ba1_1 Ba1_1 Ba1_1 117.47(25) 4_545 . 103_454 n
Ba1_1 Ba1_1 Ba1_1 64.51(30) 4_545 . 103_544 n
Ba1_1 Ba1_1 Ba1_1 117.47(25) 4_545 . 103_554 n
Ba1_1 Ba1_1 Nb1_1 92.85(31) 4_545 . 4_635 n
Ba1_1 Ba1_1 Nb1_1 122.5(4) 4_545 . 102_565 n
Ba1_1 Ba1_1 Ti1_1 92.85(31) 4_545 . 4_635 n
Ba1_1 Ba1_1 Ti1_1 122.5(4) 4_545 . 102_565 n
Ba1_1 Ba1_1 O2 82.1(5) 4_545 . 1_655 n
Ba1_1 Ba1_1 Ba1_1 51.1(5) 4_555 . 102_455 n
Ba1_1 Ba1_1 Ba1_1 51.1(5) 4_555 . 102_555 n
Ba1_1 Ba1_1 Ba1_1 115.49(30) 4_555 . 103_444 n
Ba1_1 Ba1_1 Ba1_1 62.53(25) 4_555 . 103_454 n
Ba1_1 Ba1_1 Ba1_1 115.49(30) 4_555 . 103_544 n
Ba1_1 Ba1_1 Ba1_1 62.53(25) 4_555 . 103_554 n
Ba1_1 Ba1_1 Nb1_1 171.2(4) 4_555 . 4_635 n
Ba1_1 Ba1_1 Nb1_1 119.7(5) 4_555 . 102_565 n
Ba1_1 Ba1_1 Ti1_1 171.2(4) 4_555 . 4_635 n
Ba1_1 Ba1_1 Ti1_1 119.7(5) 4_555 . 102_565 n
Ba1_1 Ba1_1 O2 32.1(9) 4_555 . 1_655 n
Ba1_1 Ba1_1 Ba1_1 78.26(30) 102_455 . 102_555 n
Ba1_1 Ba1_1 Ba1_1 64.39(24) 102_455 . 103_444 n
Ba1_1 Ba1_1 Ba1_1 62.43(30) 102_455 . 103_454 n
Ba1_1 Ba1_1 Ba1_1 119.4(8) 102_455 . 103_544 n
Ba1_1 Ba1_1 Ba1_1 113.5(8) 102_455 . 103_554 n
Ba1_1 Ba1_1 Nb1_1 124.0(8) 102_455 . 4_635 n
Ba1_1 Ba1_1 Nb1_1 92.5(4) 102_455 . 102_565 n
Ba1_1 Ba1_1 Ti1_1 124.0(8) 102_455 . 4_635 n
Ba1_1 Ba1_1 Ti1_1 92.5(4) 102_455 . 102_565 n
Ba1_1 Ba1_1 O2 79.6(9) 102_455 . 1_655 n
Ba1_1 Ba1_1 Ba1_1 119.4(8) 102_555 . 103_444 n
Ba1_1 Ba1_1 Ba1_1 113.5(8) 102_555 . 103_454 n
Ba1_1 Ba1_1 Ba1_1 64.39(24) 102_555 . 103_544 n
Ba1_1 Ba1_1 Ba1_1 62.43(30) 102_555 . 103_554 n
Ba1_1 Ba1_1 Nb1_1 122.8(10) 102_555 . 4_635 n
Ba1_1 Ba1_1 Nb1_1 170.0(7) 102_555 . 102_565 n
Ba1_1 Ba1_1 Ti1_1 122.8(10) 102_555 . 4_635 n
Ba1_1 Ba1_1 Ti1_1 170.0(7) 102_555 . 102_565 n
Ba1_1 Ba1_1 O2 31.6(4) 102_555 . 1_655 n
Ba1_1 Ba1_1 Ba1_1 89.86(7) 103_444 . 103_454 n
Ba1_1 Ba1_1 Ba1_1 94.1(11) 103_444 . 103_544 n
Ba1_1 Ba1_1 Ba1_1 176.1(10) 103_444 . 103_554 n
Ba1_1 Ba1_1 Nb1_1 60.2(6) 103_444 . 4_635 n
Ba1_1 Ba1_1 Nb1_1 58.47(31) 103_444 . 102_565 n
Ba1_1 Ba1_1 Ti1_1 60.2(6) 103_444 . 4_635 n
Ba1_1 Ba1_1 Ti1_1 58.47(31) 103_444 . 102_565 n
Ba1_1 Ba1_1 O2 140.4(5) 103_444 . 1_655 n
Ba1_1 Ba1_1 Ba1_1 176.1(10) 103_454 . 103_544 n
Ba1_1 Ba1_1 Ba1_1 86.2(10) 103_454 . 103_554 n
Ba1_1 Ba1_1 Nb1_1 123.5(5) 103_454 . 4_635 n
Ba1_1 Ba1_1 Nb1_1 57.78(27) 103_454 . 102_565 n
Ba1_1 Ba1_1 Ti1_1 123.5(5) 103_454 . 4_635 n
Ba1_1 Ba1_1 Ti1_1 57.78(27) 103_454 . 102_565 n
Ba1_1 Ba1_1 O2 87.3(12) 103_454 . 1_655 n
Ba1_1 Ba1_1 Ba1_1 89.86(7) 103_544 . 103_554 n
Ba1_1 Ba1_1 Nb1_1 58.9(8) 103_544 . 4_635 n
Ba1_1 Ba1_1 Nb1_1 124.6(8) 103_544 . 102_565 n
Ba1_1 Ba1_1 Ti1_1 58.9(8) 103_544 . 4_635 n
Ba1_1 Ba1_1 Ti1_1 124.6(8) 103_544 . 102_565 n
Ba1_1 Ba1_1 O2 89.6(7) 103_544 . 1_655 n
Ba1_1 Ba1_1 Nb1_1 122.2(6) 103_554 . 4_635 n
Ba1_1 Ba1_1 Nb1_1 119.0(6) 103_554 . 102_565 n
Ba1_1 Ba1_1 Ti1_1 122.2(6) 103_554 . 4_635 n
Ba1_1 Ba1_1 Ti1_1 119.0(6) 103_554 . 102_565 n
Ba1_1 Ba1_1 O2 39.4(5) 103_554 . 1_655 n
Nb1_1 Ba1_1 Nb1_1 65.7(4) 4_635 . 102_565 n
Nb1_1 Ba1_1 Ti1_1 0.0 4_635 . 4_635 n
Nb1_1 Ba1_1 Ti1_1 65.7(4) 4_635 . 102_565 n
Nb1_1 Ba1_1 O2 146.6(15) 4_635 . 1_655 n
Nb1_1 Ba1_1 Ti1_1 65.7(4) 102_565 . 4_635 n
Nb1_1 Ba1_1 Ti1_1 0.0 102_565 . 102_565 n
Nb1_1 Ba1_1 O2 143.1(11) 102_565 . 1_655 n
Ti1_1 Ba1_1 Ti1_1 65.7(4) 4_635 . 102_565 n
Ti1_1 Ba1_1 O2 146.6(15) 4_635 . 1_655 n
Ti1_1 Ba1_1 O2 143.1(11) 102_565 . 1_655 n
Ba2_1 Bi2_1 Ba2_1 89.995(15) 103_464 . 103_474 n
Ba2_1 Bi2_1 Ba2_1 89.8(4) 103_464 . 103_564 n
Ba2_1 Bi2_1 Ba2_1 180.0000(17) 103_464 . 103_574 n
Ba2_1 Bi2_1 O5 89.35(23) 103_464 . 103_464 n
Ba2_1 Bi2_1 Ba2_1 180.0000(17) 103_474 . 103_564 n
Ba2_1 Bi2_1 Ba2_1 90.2(4) 103_474 . 103_574 n
Ba2_1 Bi2_1 O5 43.57(17) 103_474 . 103_464 n
Ba2_1 Bi2_1 Ba2_1 89.995(15) 103_564 . 103_574 n
Ba2_1 Bi2_1 O5 136.43(17) 103_564 . 103_464 n
Ba2_1 Bi2_1 O5 90.8(4) 103_574 . 103_464 n
Sr2_1 Sr2_1 Sr2_1 89.89(18) 2_575 . 103_464 n
Sr2_1 Sr2_1 Sr2_1 90.11(18) 2_575 . 103_474 n
Sr2_1 Sr2_1 Sr2_1 89.89(18) 2_575 . 103_564 n
Sr2_1 Sr2_1 Sr2_1 90.11(18) 2_575 . 103_574 n
Sr2_1 Sr2_1 Ba2_1 0.0 2_575 . 2_575 n
Sr2_1 Sr2_1 Ba2_1 89.89(18) 2_575 . 103_464 n
Sr2_1 Sr2_1 Ba2_1 90.11(18) 2_575 . 103_474 n
Sr2_1 Sr2_1 Ba2_1 89.89(18) 2_575 . 103_564 n
Sr2_1 Sr2_1 Ba2_1 90.11(18) 2_575 . 103_574 n
Sr2_1 Sr2_1 Nb1_1 127.3(4) 2_575 . 4_545 n
Sr2_1 Sr2_1 Nb1_1 128.2(4) 2_575 . 4_555 n
Sr2_1 Sr2_1 Nb1_1 128.16(13) 2_575 . 102_475 n
Sr2_1 Sr2_1 Nb1_1 127.29(13) 2_575 . 102_575 n
Sr2_1 Sr2_1 Ti1_1 127.3(4) 2_575 . 4_545 n
Sr2_1 Sr2_1 Ti1_1 128.2(4) 2_575 . 4_555 n
Sr2_1 Sr2_1 Ti1_1 128.16(13) 2_575 . 102_475 n
Sr2_1 Sr2_1 Ti1_1 127.29(13) 2_575 . 102_575 n
Sr2_1 Sr2_1 Nb2_1 52.33(16) 2_575 . 3_554 n
Sr2_1 Sr2_1 Nb2_1 52.52(16) 2_575 . 3_564 n
Sr2_1 Sr2_1 Nb2_1 52.50(25) 2_575 . 101_464 n
Sr2_1 Sr2_1 Nb2_1 52.36(26) 2_575 . 101_564 n
Sr2_1 Sr2_1 Ti2_1 52.33(16) 2_575 . 3_554 n
Sr2_1 Sr2_1 Ti2_1 52.52(16) 2_575 . 3_564 n
Sr2_1 Sr2_1 Ti2_1 52.50(25) 2_575 . 101_464 n
Sr2_1 Sr2_1 Sr2_1 89.995(15) 103_464 . 103_474 n
Sr2_1 Sr2_1 Sr2_1 89.8(4) 103_464 . 103_564 n
Sr2_1 Sr2_1 Sr2_1 180.0000(17) 103_464 . 103_574 n
Sr2_1 Sr2_1 Ba2_1 89.89(18) 103_464 . 2_575 n
Sr2_1 Sr2_1 Ba2_1 0.0 103_464 . 103_464 n
Sr2_1 Sr2_1 Ba2_1 89.995(15) 103_464 . 103_474 n
Sr2_1 Sr2_1 Ba2_1 89.8(4) 103_464 . 103_564 n
Sr2_1 Sr2_1 Ba2_1 180.0000(17) 103_464 . 103_574 n
Sr2_1 Sr2_1 Nb1_1 56.36(26) 103_464 . 4_545 n
Sr2_1 Sr2_1 Nb1_1 124.54(20) 103_464 . 4_555 n
Sr2_1 Sr2_1 Nb1_1 56.57(16) 103_464 . 102_475 n
Sr2_1 Sr2_1 Nb1_1 124.42(32) 103_464 . 102_575 n
Sr2_1 Sr2_1 Ti1_1 56.36(26) 103_464 . 4_545 n
Sr2_1 Sr2_1 Ti1_1 124.54(20) 103_464 . 4_555 n
Sr2_1 Sr2_1 Ti1_1 56.57(16) 103_464 . 102_475 n
Sr2_1 Sr2_1 Ti1_1 124.42(32) 103_464 . 102_575 n
Sr2_1 Sr2_1 Nb2_1 55.7(4) 103_464 . 3_554 n
Sr2_1 Sr2_1 Nb2_1 124.0(4) 103_464 . 3_564 n
Sr2_1 Sr2_1 Nb2_1 55.88(13) 103_464 . 101_464 n
Sr2_1 Sr2_1 Nb2_1 123.89(29) 103_464 . 101_564 n
Sr2_1 Sr2_1 Ti2_1 55.7(4) 103_464 . 3_554 n
Sr2_1 Sr2_1 Ti2_1 124.0(4) 103_464 . 3_564 n
Sr2_1 Sr2_1 Ti2_1 55.88(13) 103_464 . 101_464 n
Sr2_1 Sr2_1 Sr2_1 180.0000(17) 103_474 . 103_564 n
Sr2_1 Sr2_1 Sr2_1 90.2(4) 103_474 . 103_574 n
Sr2_1 Sr2_1 Ba2_1 90.11(18) 103_474 . 2_575 n
Sr2_1 Sr2_1 Ba2_1 89.995(15) 103_474 . 103_464 n
Sr2_1 Sr2_1 Ba2_1 0.0 103_474 . 103_474 n
Sr2_1 Sr2_1 Ba2_1 180.0000(17) 103_474 . 103_564 n
Sr2_1 Sr2_1 Ba2_1 90.2(4) 103_474 . 103_574 n
Sr2_1 Sr2_1 Nb1_1 124.69(20) 103_474 . 4_545 n
Sr2_1 Sr2_1 Nb1_1 56.85(25) 103_474 . 4_555 n
Sr2_1 Sr2_1 Nb1_1 55.87(16) 103_474 . 102_475 n
Sr2_1 Sr2_1 Nb1_1 124.06(31) 103_474 . 102_575 n
Sr2_1 Sr2_1 Ti1_1 124.69(20) 103_474 . 4_545 n
Sr2_1 Sr2_1 Ti1_1 56.85(25) 103_474 . 4_555 n
Sr2_1 Sr2_1 Ti1_1 55.87(16) 103_474 . 102_475 n
Sr2_1 Sr2_1 Ti1_1 124.06(31) 103_474 . 102_575 n
Sr2_1 Sr2_1 Nb2_1 123.9(4) 103_474 . 3_554 n
Sr2_1 Sr2_1 Nb2_1 55.9(4) 103_474 . 3_564 n
Sr2_1 Sr2_1 Nb2_1 55.88(13) 103_474 . 101_464 n
Sr2_1 Sr2_1 Nb2_1 124.22(30) 103_474 . 101_564 n
Sr2_1 Sr2_1 Ti2_1 123.9(4) 103_474 . 3_554 n
Sr2_1 Sr2_1 Ti2_1 55.9(4) 103_474 . 3_564 n
Sr2_1 Sr2_1 Ti2_1 55.88(13) 103_474 . 101_464 n
Sr2_1 Sr2_1 Sr2_1 89.995(15) 103_564 . 103_574 n
Sr2_1 Sr2_1 Ba2_1 89.89(18) 103_564 . 2_575 n
Sr2_1 Sr2_1 Ba2_1 89.8(4) 103_564 . 103_464 n
Sr2_1 Sr2_1 Ba2_1 180.0000(17) 103_564 . 103_474 n
Sr2_1 Sr2_1 Ba2_1 0.0 103_564 . 103_564 n
Sr2_1 Sr2_1 Ba2_1 89.995(15) 103_564 . 103_574 n
Sr2_1 Sr2_1 Nb1_1 55.14(25) 103_564 . 4_545 n
Sr2_1 Sr2_1 Nb1_1 123.31(20) 103_564 . 4_555 n
Sr2_1 Sr2_1 Nb1_1 123.97(31) 103_564 . 102_475 n
Sr2_1 Sr2_1 Nb1_1 56.11(16) 103_564 . 102_575 n
Sr2_1 Sr2_1 Ti1_1 55.14(25) 103_564 . 4_545 n
Sr2_1 Sr2_1 Ti1_1 123.31(20) 103_564 . 4_555 n
Sr2_1 Sr2_1 Ti1_1 123.97(31) 103_564 . 102_475 n
Sr2_1 Sr2_1 Ti1_1 56.11(16) 103_564 . 102_575 n
Sr2_1 Sr2_1 Nb2_1 55.9(4) 103_564 . 3_554 n
Sr2_1 Sr2_1 Nb2_1 124.2(4) 103_564 . 3_564 n
Sr2_1 Sr2_1 Nb2_1 123.96(30) 103_564 . 101_464 n
Sr2_1 Sr2_1 Nb2_1 55.95(13) 103_564 . 101_564 n
Sr2_1 Sr2_1 Ti2_1 55.9(4) 103_564 . 3_554 n
Sr2_1 Sr2_1 Ti2_1 124.2(4) 103_564 . 3_564 n
Sr2_1 Sr2_1 Ti2_1 123.96(30) 103_564 . 101_464 n
Sr2_1 Sr2_1 Ba2_1 90.11(18) 103_574 . 2_575 n
Sr2_1 Sr2_1 Ba2_1 180.0000(17) 103_574 . 103_464 n
Sr2_1 Sr2_1 Ba2_1 90.2(4) 103_574 . 103_474 n
Sr2_1 Sr2_1 Ba2_1 89.995(15) 103_574 . 103_564 n
Sr2_1 Sr2_1 Ba2_1 0.0 103_574 . 103_574 n
Sr2_1 Sr2_1 Nb1_1 123.47(20) 103_574 . 4_545 n
Sr2_1 Sr2_1 Nb1_1 55.62(26) 103_574 . 4_555 n
Sr2_1 Sr2_1 Nb1_1 123.59(32) 103_574 . 102_475 n
Sr2_1 Sr2_1 Nb1_1 55.42(15) 103_574 . 102_575 n
Sr2_1 Sr2_1 Ti1_1 123.47(20) 103_574 . 4_545 n
Sr2_1 Sr2_1 Ti1_1 55.62(26) 103_574 . 4_555 n
Sr2_1 Sr2_1 Ti1_1 123.59(32) 103_574 . 102_475 n
Sr2_1 Sr2_1 Ti1_1 55.42(15) 103_574 . 102_575 n
Sr2_1 Sr2_1 Nb2_1 124.1(4) 103_574 . 3_554 n
Sr2_1 Sr2_1 Nb2_1 56.1(4) 103_574 . 3_564 n
Sr2_1 Sr2_1 Nb2_1 124.29(29) 103_574 . 101_464 n
Sr2_1 Sr2_1 Nb2_1 55.95(13) 103_574 . 101_564 n
Sr2_1 Sr2_1 Ti2_1 124.1(4) 103_574 . 3_554 n
Sr2_1 Sr2_1 Ti2_1 56.1(4) 103_574 . 3_564 n
Sr2_1 Sr2_1 Ti2_1 124.29(29) 103_574 . 101_464 n
Ba2_1 Sr2_1 Ba2_1 89.89(18) 2_575 . 103_464 n
Ba2_1 Sr2_1 Ba2_1 90.11(18) 2_575 . 103_474 n
Ba2_1 Sr2_1 Ba2_1 89.89(18) 2_575 . 103_564 n
Ba2_1 Sr2_1 Ba2_1 90.11(18) 2_575 . 103_574 n
Ba2_1 Sr2_1 Nb1_1 127.3(4) 2_575 . 4_545 n
Ba2_1 Sr2_1 Nb1_1 128.2(4) 2_575 . 4_555 n
Ba2_1 Sr2_1 Nb1_1 128.16(13) 2_575 . 102_475 n
Ba2_1 Sr2_1 Nb1_1 127.29(13) 2_575 . 102_575 n
Ba2_1 Sr2_1 Ti1_1 127.3(4) 2_575 . 4_545 n
Ba2_1 Sr2_1 Ti1_1 128.2(4) 2_575 . 4_555 n
Ba2_1 Sr2_1 Ti1_1 128.16(13) 2_575 . 102_475 n
Ba2_1 Sr2_1 Ti1_1 127.29(13) 2_575 . 102_575 n
Ba2_1 Sr2_1 Nb2_1 52.33(16) 2_575 . 3_554 n
Ba2_1 Sr2_1 Nb2_1 52.52(16) 2_575 . 3_564 n
Ba2_1 Sr2_1 Nb2_1 52.50(25) 2_575 . 101_464 n
Ba2_1 Sr2_1 Nb2_1 52.36(26) 2_575 . 101_564 n
Ba2_1 Sr2_1 Ti2_1 52.33(16) 2_575 . 3_554 n
Ba2_1 Sr2_1 Ti2_1 52.52(16) 2_575 . 3_564 n
Ba2_1 Sr2_1 Ti2_1 52.50(25) 2_575 . 101_464 n
Ba2_1 Sr2_1 Ba2_1 89.995(15) 103_464 . 103_474 n
Ba2_1 Sr2_1 Ba2_1 89.8(4) 103_464 . 103_564 n
Ba2_1 Sr2_1 Ba2_1 180.0000(17) 103_464 . 103_574 n
Ba2_1 Sr2_1 Nb1_1 56.36(26) 103_464 . 4_545 n
Ba2_1 Sr2_1 Nb1_1 124.54(20) 103_464 . 4_555 n
Ba2_1 Sr2_1 Nb1_1 56.57(16) 103_464 . 102_475 n
Ba2_1 Sr2_1 Nb1_1 124.42(32) 103_464 . 102_575 n
Ba2_1 Sr2_1 Ti1_1 56.36(26) 103_464 . 4_545 n
Ba2_1 Sr2_1 Ti1_1 124.54(20) 103_464 . 4_555 n
Ba2_1 Sr2_1 Ti1_1 56.57(16) 103_464 . 102_475 n
Ba2_1 Sr2_1 Ti1_1 124.42(32) 103_464 . 102_575 n
Ba2_1 Sr2_1 Nb2_1 55.7(4) 103_464 . 3_554 n
Ba2_1 Sr2_1 Nb2_1 124.0(4) 103_464 . 3_564 n
Ba2_1 Sr2_1 Nb2_1 55.88(13) 103_464 . 101_464 n
Ba2_1 Sr2_1 Nb2_1 123.89(29) 103_464 . 101_564 n
Ba2_1 Sr2_1 Ti2_1 55.7(4) 103_464 . 3_554 n
Ba2_1 Sr2_1 Ti2_1 124.0(4) 103_464 . 3_564 n
Ba2_1 Sr2_1 Ti2_1 55.88(13) 103_464 . 101_464 n
Ba2_1 Sr2_1 Ba2_1 180.0000(17) 103_474 . 103_564 n
Ba2_1 Sr2_1 Ba2_1 90.2(4) 103_474 . 103_574 n
Ba2_1 Sr2_1 Nb1_1 124.69(20) 103_474 . 4_545 n
Ba2_1 Sr2_1 Nb1_1 56.85(25) 103_474 . 4_555 n
Ba2_1 Sr2_1 Nb1_1 55.87(16) 103_474 . 102_475 n
Ba2_1 Sr2_1 Nb1_1 124.06(31) 103_474 . 102_575 n
Ba2_1 Sr2_1 Ti1_1 124.69(20) 103_474 . 4_545 n
Ba2_1 Sr2_1 Ti1_1 56.85(25) 103_474 . 4_555 n
Ba2_1 Sr2_1 Ti1_1 55.87(16) 103_474 . 102_475 n
Ba2_1 Sr2_1 Ti1_1 124.06(31) 103_474 . 102_575 n
Ba2_1 Sr2_1 Nb2_1 123.9(4) 103_474 . 3_554 n
Ba2_1 Sr2_1 Nb2_1 55.9(4) 103_474 . 3_564 n
Ba2_1 Sr2_1 Nb2_1 55.88(13) 103_474 . 101_464 n
Ba2_1 Sr2_1 Nb2_1 124.22(30) 103_474 . 101_564 n
Ba2_1 Sr2_1 Ti2_1 123.9(4) 103_474 . 3_554 n
Ba2_1 Sr2_1 Ti2_1 55.9(4) 103_474 . 3_564 n
Ba2_1 Sr2_1 Ti2_1 55.88(13) 103_474 . 101_464 n
Ba2_1 Sr2_1 Ba2_1 89.995(15) 103_564 . 103_574 n
Ba2_1 Sr2_1 Nb1_1 55.14(25) 103_564 . 4_545 n
Ba2_1 Sr2_1 Nb1_1 123.31(20) 103_564 . 4_555 n
Ba2_1 Sr2_1 Nb1_1 123.97(31) 103_564 . 102_475 n
Ba2_1 Sr2_1 Nb1_1 56.11(16) 103_564 . 102_575 n
Ba2_1 Sr2_1 Ti1_1 55.14(25) 103_564 . 4_545 n
Ba2_1 Sr2_1 Ti1_1 123.31(20) 103_564 . 4_555 n
Ba2_1 Sr2_1 Ti1_1 123.97(31) 103_564 . 102_475 n
Ba2_1 Sr2_1 Ti1_1 56.11(16) 103_564 . 102_575 n
Ba2_1 Sr2_1 Nb2_1 55.9(4) 103_564 . 3_554 n
Ba2_1 Sr2_1 Nb2_1 124.2(4) 103_564 . 3_564 n
Ba2_1 Sr2_1 Nb2_1 123.96(30) 103_564 . 101_464 n
Ba2_1 Sr2_1 Nb2_1 55.95(13) 103_564 . 101_564 n
Ba2_1 Sr2_1 Ti2_1 55.9(4) 103_564 . 3_554 n
Ba2_1 Sr2_1 Ti2_1 124.2(4) 103_564 . 3_564 n
Ba2_1 Sr2_1 Ti2_1 123.96(30) 103_564 . 101_464 n
Ba2_1 Sr2_1 Nb1_1 123.47(20) 103_574 . 4_545 n
Ba2_1 Sr2_1 Nb1_1 55.62(26) 103_574 . 4_555 n
Ba2_1 Sr2_1 Nb1_1 123.59(32) 103_574 . 102_475 n
Ba2_1 Sr2_1 Nb1_1 55.42(15) 103_574 . 102_575 n
Ba2_1 Sr2_1 Ti1_1 123.47(20) 103_574 . 4_545 n
Ba2_1 Sr2_1 Ti1_1 55.62(26) 103_574 . 4_555 n
Ba2_1 Sr2_1 Ti1_1 123.59(32) 103_574 . 102_475 n
Ba2_1 Sr2_1 Ti1_1 55.42(15) 103_574 . 102_575 n
Ba2_1 Sr2_1 Nb2_1 124.1(4) 103_574 . 3_554 n
Ba2_1 Sr2_1 Nb2_1 56.1(4) 103_574 . 3_564 n
Ba2_1 Sr2_1 Nb2_1 124.29(29) 103_574 . 101_464 n
Ba2_1 Sr2_1 Nb2_1 55.95(13) 103_574 . 101_564 n
Ba2_1 Sr2_1 Ti2_1 124.1(4) 103_574 . 3_554 n
Ba2_1 Sr2_1 Ti2_1 56.1(4) 103_574 . 3_564 n
Ba2_1 Sr2_1 Ti2_1 124.29(29) 103_574 . 101_464 n
Nb1_1 Sr2_1 Nb1_1 104.54(5) 4_545 . 4_555 n
Nb1_1 Sr2_1 Nb1_1 68.82(24) 4_545 . 102_475 n
Nb1_1 Sr2_1 Nb1_1 68.06(25) 4_545 . 102_575 n
Nb1_1 Sr2_1 Ti1_1 0.0 4_545 . 4_545 n
Nb1_1 Sr2_1 Ti1_1 104.54(5) 4_545 . 4_555 n
Nb1_1 Sr2_1 Ti1_1 68.82(24) 4_545 . 102_475 n
Nb1_1 Sr2_1 Ti1_1 68.06(25) 4_545 . 102_575 n
Nb1_1 Sr2_1 Nb2_1 74.94(21) 4_545 . 3_554 n
Nb1_1 Sr2_1 Nb2_1 180.000(5) 4_545 . 3_564 n
Nb1_1 Sr2_1 Nb2_1 112.24(32) 4_545 . 101_464 n
Nb1_1 Sr2_1 Nb2_1 111.09(31) 4_545 . 101_564 n
Nb1_1 Sr2_1 Ti2_1 74.94(21) 4_545 . 3_554 n
Nb1_1 Sr2_1 Ti2_1 180.000(5) 4_545 . 3_564 n
Nb1_1 Sr2_1 Ti2_1 112.24(32) 4_545 . 101_464 n
Nb1_1 Sr2_1 Nb1_1 67.97(25) 4_555 . 102_475 n
Nb1_1 Sr2_1 Nb1_1 67.20(24) 4_555 . 102_575 n
Nb1_1 Sr2_1 Ti1_1 104.54(5) 4_555 . 4_545 n
Nb1_1 Sr2_1 Ti1_1 0.0 4_555 . 4_555 n
Nb1_1 Sr2_1 Ti1_1 67.97(25) 4_555 . 102_475 n
Nb1_1 Sr2_1 Ti1_1 67.20(24) 4_555 . 102_575 n
Nb1_1 Sr2_1 Nb2_1 180.000(6) 4_555 . 3_554 n
Nb1_1 Sr2_1 Nb2_1 75.67(21) 4_555 . 3_564 n
Nb1_1 Sr2_1 Nb2_1 112.73(31) 4_555 . 101_464 n
Nb1_1 Sr2_1 Nb2_1 111.57(32) 4_555 . 101_564 n
Nb1_1 Sr2_1 Ti2_1 180.000(6) 4_555 . 3_554 n
Nb1_1 Sr2_1 Ti2_1 75.67(21) 4_555 . 3_564 n
Nb1_1 Sr2_1 Ti2_1 112.73(31) 4_555 . 101_464 n
Nb1_1 Sr2_1 Nb1_1 104.55(5) 102_475 . 102_575 n
Nb1_1 Sr2_1 Ti1_1 68.82(24) 102_475 . 4_545 n
Nb1_1 Sr2_1 Ti1_1 67.97(25) 102_475 . 4_555 n
Nb1_1 Sr2_1 Ti1_1 0.0 102_475 . 102_475 n
Nb1_1 Sr2_1 Ti1_1 104.55(5) 102_475 . 102_575 n
Nb1_1 Sr2_1 Nb2_1 112.3(4) 102_475 . 3_554 n
Nb1_1 Sr2_1 Nb2_1 111.8(5) 102_475 . 3_564 n
Nb1_1 Sr2_1 Nb2_1 75.67(32) 102_475 . 101_464 n
Nb1_1 Sr2_1 Nb2_1 180.0000(32) 102_475 . 101_564 n
Nb1_1 Sr2_1 Ti2_1 112.3(4) 102_475 . 3_554 n
Nb1_1 Sr2_1 Ti2_1 111.8(5) 102_475 . 3_564 n
Nb1_1 Sr2_1 Ti2_1 75.67(32) 102_475 . 101_464 n
Nb1_1 Sr2_1 Ti1_1 68.06(25) 102_575 . 4_545 n
Nb1_1 Sr2_1 Ti1_1 67.20(24) 102_575 . 4_555 n
Nb1_1 Sr2_1 Ti1_1 104.55(5) 102_575 . 102_475 n
Nb1_1 Sr2_1 Ti1_1 0.0 102_575 . 102_575 n
Nb1_1 Sr2_1 Nb2_1 112.0(5) 102_575 . 3_554 n
Nb1_1 Sr2_1 Nb2_1 111.5(4) 102_575 . 3_564 n
Nb1_1 Sr2_1 Nb2_1 180.0000(18) 102_575 . 101_464 n
Nb1_1 Sr2_1 Nb2_1 74.93(32) 102_575 . 101_564 n
Nb1_1 Sr2_1 Ti2_1 112.0(5) 102_575 . 3_554 n
Nb1_1 Sr2_1 Ti2_1 111.5(4) 102_575 . 3_564 n
Nb1_1 Sr2_1 Ti2_1 180.0000(18) 102_575 . 101_464 n
Ti1_1 Sr2_1 Ti1_1 104.54(5) 4_545 . 4_555 n
Ti1_1 Sr2_1 Ti1_1 68.82(24) 4_545 . 102_475 n
Ti1_1 Sr2_1 Ti1_1 68.06(25) 4_545 . 102_575 n
Ti1_1 Sr2_1 Nb2_1 74.94(21) 4_545 . 3_554 n
Ti1_1 Sr2_1 Nb2_1 180.000(5) 4_545 . 3_564 n
Ti1_1 Sr2_1 Nb2_1 112.24(32) 4_545 . 101_464 n
Ti1_1 Sr2_1 Nb2_1 111.09(31) 4_545 . 101_564 n
Ti1_1 Sr2_1 Ti2_1 74.94(21) 4_545 . 3_554 n
Ti1_1 Sr2_1 Ti2_1 180.000(5) 4_545 . 3_564 n
Ti1_1 Sr2_1 Ti2_1 112.24(32) 4_545 . 101_464 n
Ti1_1 Sr2_1 Ti1_1 67.97(25) 4_555 . 102_475 n
Ti1_1 Sr2_1 Ti1_1 67.20(24) 4_555 . 102_575 n
Ti1_1 Sr2_1 Nb2_1 180.000(6) 4_555 . 3_554 n
Ti1_1 Sr2_1 Nb2_1 75.67(21) 4_555 . 3_564 n
Ti1_1 Sr2_1 Nb2_1 112.73(31) 4_555 . 101_464 n
Ti1_1 Sr2_1 Nb2_1 111.57(32) 4_555 . 101_564 n
Ti1_1 Sr2_1 Ti2_1 180.000(6) 4_555 . 3_554 n
Ti1_1 Sr2_1 Ti2_1 75.67(21) 4_555 . 3_564 n
Ti1_1 Sr2_1 Ti2_1 112.73(31) 4_555 . 101_464 n
Ti1_1 Sr2_1 Ti1_1 104.55(5) 102_475 . 102_575 n
Ti1_1 Sr2_1 Nb2_1 112.3(4) 102_475 . 3_554 n
Ti1_1 Sr2_1 Nb2_1 111.8(5) 102_475 . 3_564 n
Ti1_1 Sr2_1 Nb2_1 75.67(32) 102_475 . 101_464 n
Ti1_1 Sr2_1 Nb2_1 180.0000(32) 102_475 . 101_564 n
Ti1_1 Sr2_1 Ti2_1 112.3(4) 102_475 . 3_554 n
Ti1_1 Sr2_1 Ti2_1 111.8(5) 102_475 . 3_564 n
Ti1_1 Sr2_1 Ti2_1 75.67(32) 102_475 . 101_464 n
Ti1_1 Sr2_1 Nb2_1 112.0(5) 102_575 . 3_554 n
Ti1_1 Sr2_1 Nb2_1 111.5(4) 102_575 . 3_564 n
Ti1_1 Sr2_1 Nb2_1 180.0000(18) 102_575 . 101_464 n
Ti1_1 Sr2_1 Nb2_1 74.93(32) 102_575 . 101_564 n
Ti1_1 Sr2_1 Ti2_1 112.0(5) 102_575 . 3_554 n
Ti1_1 Sr2_1 Ti2_1 111.5(4) 102_575 . 3_564 n
Ti1_1 Sr2_1 Ti2_1 180.0000(18) 102_575 . 101_464 n
Nb2_1 Sr2_1 Nb2_1 104.85(4) 3_554 . 3_564 n
Nb2_1 Sr2_1 Nb2_1 68.06(24) 3_554 . 101_464 n
Nb2_1 Sr2_1 Nb2_1 68.18(24) 3_554 . 101_564 n
Nb2_1 Sr2_1 Ti2_1 0.0 3_554 . 3_554 n
Nb2_1 Sr2_1 Ti2_1 104.85(4) 3_554 . 3_564 n
Nb2_1 Sr2_1 Ti2_1 68.06(24) 3_554 . 101_464 n
Nb2_1 Sr2_1 Nb2_1 68.16(24) 3_564 . 101_464 n
Nb2_1 Sr2_1 Nb2_1 68.28(24) 3_564 . 101_564 n
Nb2_1 Sr2_1 Ti2_1 104.85(4) 3_564 . 3_554 n
Nb2_1 Sr2_1 Ti2_1 0.0 3_564 . 3_564 n
Nb2_1 Sr2_1 Ti2_1 68.16(24) 3_564 . 101_464 n
Nb2_1 Sr2_1 Nb2_1 104.85(4) 101_464 . 101_564 n
Nb2_1 Sr2_1 Ti2_1 68.06(24) 101_464 . 3_554 n
Nb2_1 Sr2_1 Ti2_1 68.16(24) 101_464 . 3_564 n
Nb2_1 Sr2_1 Ti2_1 0.0 101_464 . 101_464 n
Nb2_1 Sr2_1 Ti2_1 68.18(24) 101_564 . 3_554 n
Nb2_1 Sr2_1 Ti2_1 68.28(24) 101_564 . 3_564 n
Nb2_1 Sr2_1 Ti2_1 104.85(4) 101_564 . 101_464 n
Ti2_1 Sr2_1 Ti2_1 104.85(4) 3_554 . 3_564 n
Ti2_1 Sr2_1 Ti2_1 68.06(24) 3_554 . 101_464 n
Ti2_1 Sr2_1 Ti2_1 68.16(24) 3_564 . 101_464 n
Ba2_1 Bi2_1 Ba2_1 89.995(15) 103_464 . 103_474 n
Ba2_1 Bi2_1 Ba2_1 89.8(4) 103_464 . 103_564 n
Ba2_1 Bi2_1 Ba2_1 180.0000(17) 103_464 . 103_574 n
Ba2_1 Bi2_1 O5 89.35(23) 103_464 . 103_464 n
Ba2_1 Bi2_1 Ba2_1 180.0000(17) 103_474 . 103_564 n
Ba2_1 Bi2_1 Ba2_1 90.2(4) 103_474 . 103_574 n
Ba2_1 Bi2_1 O5 43.57(17) 103_474 . 103_464 n
Ba2_1 Bi2_1 Ba2_1 89.995(15) 103_564 . 103_574 n
Ba2_1 Bi2_1 O5 136.43(17) 103_564 . 103_464 n
Ba2_1 Bi2_1 O5 90.8(4) 103_574 . 103_464 n
Bi2_1 Ba2_1 Bi2_1 89.995(15) 103_464 . 103_474 n
Bi2_1 Ba2_1 Bi2_1 89.8(4) 103_464 . 103_564 n
Bi2_1 Ba2_1 Bi2_1 180.0000(17) 103_464 . 103_574 n
Bi2_1 Ba2_1 Sr2_1 89.89(18) 103_464 . 2_575 n
Bi2_1 Ba2_1 Sr2_1 0.0 103_464 . 103_464 n
Bi2_1 Ba2_1 Sr2_1 89.995(15) 103_464 . 103_474 n
Bi2_1 Ba2_1 Sr2_1 89.8(4) 103_464 . 103_564 n
Bi2_1 Ba2_1 Sr2_1 180.0000(17) 103_464 . 103_574 n
Bi2_1 Ba2_1 Bi2_1 0.0 103_464 . 103_464 n
Bi2_1 Ba2_1 Bi2_1 89.995(15) 103_464 . 103_474 n
Bi2_1 Ba2_1 Bi2_1 89.8(4) 103_464 . 103_564 n
Bi2_1 Ba2_1 Bi2_1 180.0000(17) 103_464 . 103_574 n
Bi2_1 Ba2_1 Ba2_1 89.89(18) 103_464 . 2_575 n
Bi2_1 Ba2_1 Ba2_1 0.0 103_464 . 103_464 n
Bi2_1 Ba2_1 Ba2_1 89.995(15) 103_464 . 103_474 n
Bi2_1 Ba2_1 Ba2_1 89.8(4) 103_464 . 103_564 n
Bi2_1 Ba2_1 Ba2_1 180.0000(17) 103_464 . 103_574 n
Bi2_1 Ba2_1 Nb1_1 56.36(26) 103_464 . 4_545 n
Bi2_1 Ba2_1 Nb1_1 124.54(20) 103_464 . 4_555 n
Bi2_1 Ba2_1 Nb1_1 56.57(16) 103_464 . 102_475 n
Bi2_1 Ba2_1 Nb1_1 124.42(32) 103_464 . 102_575 n
Bi2_1 Ba2_1 Ti1_1 56.36(26) 103_464 . 4_545 n
Bi2_1 Ba2_1 Ti1_1 124.54(20) 103_464 . 4_555 n
Bi2_1 Ba2_1 Ti1_1 56.57(16) 103_464 . 102_475 n
Bi2_1 Ba2_1 Bi2_1 180.0000(17) 103_474 . 103_564 n
Bi2_1 Ba2_1 Bi2_1 90.2(4) 103_474 . 103_574 n
Bi2_1 Ba2_1 Sr2_1 90.11(18) 103_474 . 2_575 n
Bi2_1 Ba2_1 Sr2_1 89.995(15) 103_474 . 103_464 n
Bi2_1 Ba2_1 Sr2_1 0.0 103_474 . 103_474 n
Bi2_1 Ba2_1 Sr2_1 180.0000(17) 103_474 . 103_564 n
Bi2_1 Ba2_1 Sr2_1 90.2(4) 103_474 . 103_574 n
Bi2_1 Ba2_1 Bi2_1 89.995(15) 103_474 . 103_464 n
Bi2_1 Ba2_1 Bi2_1 0.0 103_474 . 103_474 n
Bi2_1 Ba2_1 Bi2_1 180.0000(17) 103_474 . 103_564 n
Bi2_1 Ba2_1 Bi2_1 90.2(4) 103_474 . 103_574 n
Bi2_1 Ba2_1 Ba2_1 90.11(18) 103_474 . 2_575 n
Bi2_1 Ba2_1 Ba2_1 89.995(15) 103_474 . 103_464 n
Bi2_1 Ba2_1 Ba2_1 0.0 103_474 . 103_474 n
Bi2_1 Ba2_1 Ba2_1 180.0000(17) 103_474 . 103_564 n
Bi2_1 Ba2_1 Ba2_1 90.2(4) 103_474 . 103_574 n
Bi2_1 Ba2_1 Nb1_1 124.69(20) 103_474 . 4_545 n
Bi2_1 Ba2_1 Nb1_1 56.85(25) 103_474 . 4_555 n
Bi2_1 Ba2_1 Nb1_1 55.87(16) 103_474 . 102_475 n
Bi2_1 Ba2_1 Nb1_1 124.06(31) 103_474 . 102_575 n
Bi2_1 Ba2_1 Ti1_1 124.69(20) 103_474 . 4_545 n
Bi2_1 Ba2_1 Ti1_1 56.85(25) 103_474 . 4_555 n
Bi2_1 Ba2_1 Ti1_1 55.87(16) 103_474 . 102_475 n
Bi2_1 Ba2_1 Bi2_1 89.995(15) 103_564 . 103_574 n
Bi2_1 Ba2_1 Sr2_1 89.89(18) 103_564 . 2_575 n
Bi2_1 Ba2_1 Sr2_1 89.8(4) 103_564 . 103_464 n
Bi2_1 Ba2_1 Sr2_1 180.0000(17) 103_564 . 103_474 n
Bi2_1 Ba2_1 Sr2_1 0.0 103_564 . 103_564 n
Bi2_1 Ba2_1 Sr2_1 89.995(15) 103_564 . 103_574 n
Bi2_1 Ba2_1 Bi2_1 89.8(4) 103_564 . 103_464 n
Bi2_1 Ba2_1 Bi2_1 180.0000(17) 103_564 . 103_474 n
Bi2_1 Ba2_1 Bi2_1 0.0 103_564 . 103_564 n
Bi2_1 Ba2_1 Bi2_1 89.995(15) 103_564 . 103_574 n
Bi2_1 Ba2_1 Ba2_1 89.89(18) 103_564 . 2_575 n
Bi2_1 Ba2_1 Ba2_1 89.8(4) 103_564 . 103_464 n
Bi2_1 Ba2_1 Ba2_1 180.0000(17) 103_564 . 103_474 n
Bi2_1 Ba2_1 Ba2_1 0.0 103_564 . 103_564 n
Bi2_1 Ba2_1 Ba2_1 89.995(15) 103_564 . 103_574 n
Bi2_1 Ba2_1 Nb1_1 55.14(25) 103_564 . 4_545 n
Bi2_1 Ba2_1 Nb1_1 123.31(20) 103_564 . 4_555 n
Bi2_1 Ba2_1 Nb1_1 123.97(31) 103_564 . 102_475 n
Bi2_1 Ba2_1 Nb1_1 56.11(16) 103_564 . 102_575 n
Bi2_1 Ba2_1 Ti1_1 55.14(25) 103_564 . 4_545 n
Bi2_1 Ba2_1 Ti1_1 123.31(20) 103_564 . 4_555 n
Bi2_1 Ba2_1 Ti1_1 123.97(31) 103_564 . 102_475 n
Bi2_1 Ba2_1 Sr2_1 90.11(18) 103_574 . 2_575 n
Bi2_1 Ba2_1 Sr2_1 180.0000(17) 103_574 . 103_464 n
Bi2_1 Ba2_1 Sr2_1 90.2(4) 103_574 . 103_474 n
Bi2_1 Ba2_1 Sr2_1 89.995(15) 103_574 . 103_564 n
Bi2_1 Ba2_1 Sr2_1 0.0 103_574 . 103_574 n
Bi2_1 Ba2_1 Bi2_1 180.0000(17) 103_574 . 103_464 n
Bi2_1 Ba2_1 Bi2_1 90.2(4) 103_574 . 103_474 n
Bi2_1 Ba2_1 Bi2_1 89.995(15) 103_574 . 103_564 n
Bi2_1 Ba2_1 Bi2_1 0.0 103_574 . 103_574 n
Bi2_1 Ba2_1 Ba2_1 90.11(18) 103_574 . 2_575 n
Bi2_1 Ba2_1 Ba2_1 180.0000(17) 103_574 . 103_464 n
Bi2_1 Ba2_1 Ba2_1 90.2(4) 103_574 . 103_474 n
Bi2_1 Ba2_1 Ba2_1 89.995(15) 103_574 . 103_564 n
Bi2_1 Ba2_1 Ba2_1 0.0 103_574 . 103_574 n
Bi2_1 Ba2_1 Nb1_1 123.47(20) 103_574 . 4_545 n
Bi2_1 Ba2_1 Nb1_1 55.62(26) 103_574 . 4_555 n
Bi2_1 Ba2_1 Nb1_1 123.59(32) 103_574 . 102_475 n
Bi2_1 Ba2_1 Nb1_1 55.42(15) 103_574 . 102_575 n
Bi2_1 Ba2_1 Ti1_1 123.47(20) 103_574 . 4_545 n
Bi2_1 Ba2_1 Ti1_1 55.62(26) 103_574 . 4_555 n
Bi2_1 Ba2_1 Ti1_1 123.59(32) 103_574 . 102_475 n
Sr2_1 Ba2_1 Sr2_1 89.89(18) 2_575 . 103_464 n
Sr2_1 Ba2_1 Sr2_1 90.11(18) 2_575 . 103_474 n
Sr2_1 Ba2_1 Sr2_1 89.89(18) 2_575 . 103_564 n
Sr2_1 Ba2_1 Sr2_1 90.11(18) 2_575 . 103_574 n
Sr2_1 Ba2_1 Bi2_1 89.89(18) 2_575 . 103_464 n
Sr2_1 Ba2_1 Bi2_1 90.11(18) 2_575 . 103_474 n
Sr2_1 Ba2_1 Bi2_1 89.89(18) 2_575 . 103_564 n
Sr2_1 Ba2_1 Bi2_1 90.11(18) 2_575 . 103_574 n
Sr2_1 Ba2_1 Ba2_1 0.0 2_575 . 2_575 n
Sr2_1 Ba2_1 Ba2_1 89.89(18) 2_575 . 103_464 n
Sr2_1 Ba2_1 Ba2_1 90.11(18) 2_575 . 103_474 n
Sr2_1 Ba2_1 Ba2_1 89.89(18) 2_575 . 103_564 n
Sr2_1 Ba2_1 Ba2_1 90.11(18) 2_575 . 103_574 n
Sr2_1 Ba2_1 Nb1_1 127.3(4) 2_575 . 4_545 n
Sr2_1 Ba2_1 Nb1_1 128.2(4) 2_575 . 4_555 n
Sr2_1 Ba2_1 Nb1_1 128.16(13) 2_575 . 102_475 n
Sr2_1 Ba2_1 Nb1_1 127.29(13) 2_575 . 102_575 n
Sr2_1 Ba2_1 Ti1_1 127.3(4) 2_575 . 4_545 n
Sr2_1 Ba2_1 Ti1_1 128.2(4) 2_575 . 4_555 n
Sr2_1 Ba2_1 Ti1_1 128.16(13) 2_575 . 102_475 n
Sr2_1 Ba2_1 Sr2_1 89.995(15) 103_464 . 103_474 n
Sr2_1 Ba2_1 Sr2_1 89.8(4) 103_464 . 103_564 n
Sr2_1 Ba2_1 Sr2_1 180.0000(17) 103_464 . 103_574 n
Sr2_1 Ba2_1 Bi2_1 0.0 103_464 . 103_464 n
Sr2_1 Ba2_1 Bi2_1 89.995(15) 103_464 . 103_474 n
Sr2_1 Ba2_1 Bi2_1 89.8(4) 103_464 . 103_564 n
Sr2_1 Ba2_1 Bi2_1 180.0000(17) 103_464 . 103_574 n
Sr2_1 Ba2_1 Ba2_1 89.89(18) 103_464 . 2_575 n
Sr2_1 Ba2_1 Ba2_1 0.0 103_464 . 103_464 n
Sr2_1 Ba2_1 Ba2_1 89.995(15) 103_464 . 103_474 n
Sr2_1 Ba2_1 Ba2_1 89.8(4) 103_464 . 103_564 n
Sr2_1 Ba2_1 Ba2_1 180.0000(17) 103_464 . 103_574 n
Sr2_1 Ba2_1 Nb1_1 56.36(26) 103_464 . 4_545 n
Sr2_1 Ba2_1 Nb1_1 124.54(20) 103_464 . 4_555 n
Sr2_1 Ba2_1 Nb1_1 56.57(16) 103_464 . 102_475 n
Sr2_1 Ba2_1 Nb1_1 124.42(32) 103_464 . 102_575 n
Sr2_1 Ba2_1 Ti1_1 56.36(26) 103_464 . 4_545 n
Sr2_1 Ba2_1 Ti1_1 124.54(20) 103_464 . 4_555 n
Sr2_1 Ba2_1 Ti1_1 56.57(16) 103_464 . 102_475 n
Sr2_1 Ba2_1 Sr2_1 180.0000(17) 103_474 . 103_564 n
Sr2_1 Ba2_1 Sr2_1 90.2(4) 103_474 . 103_574 n
Sr2_1 Ba2_1 Bi2_1 89.995(15) 103_474 . 103_464 n
Sr2_1 Ba2_1 Bi2_1 0.0 103_474 . 103_474 n
Sr2_1 Ba2_1 Bi2_1 180.0000(17) 103_474 . 103_564 n
Sr2_1 Ba2_1 Bi2_1 90.2(4) 103_474 . 103_574 n
Sr2_1 Ba2_1 Ba2_1 90.11(18) 103_474 . 2_575 n
Sr2_1 Ba2_1 Ba2_1 89.995(15) 103_474 . 103_464 n
Sr2_1 Ba2_1 Ba2_1 0.0 103_474 . 103_474 n
Sr2_1 Ba2_1 Ba2_1 180.0000(17) 103_474 . 103_564 n
Sr2_1 Ba2_1 Ba2_1 90.2(4) 103_474 . 103_574 n
Sr2_1 Ba2_1 Nb1_1 124.69(20) 103_474 . 4_545 n
Sr2_1 Ba2_1 Nb1_1 56.85(25) 103_474 . 4_555 n
Sr2_1 Ba2_1 Nb1_1 55.87(16) 103_474 . 102_475 n
Sr2_1 Ba2_1 Nb1_1 124.06(31) 103_474 . 102_575 n
Sr2_1 Ba2_1 Ti1_1 124.69(20) 103_474 . 4_545 n
Sr2_1 Ba2_1 Ti1_1 56.85(25) 103_474 . 4_555 n
Sr2_1 Ba2_1 Ti1_1 55.87(16) 103_474 . 102_475 n
Sr2_1 Ba2_1 Sr2_1 89.995(15) 103_564 . 103_574 n
Sr2_1 Ba2_1 Bi2_1 89.8(4) 103_564 . 103_464 n
Sr2_1 Ba2_1 Bi2_1 180.0000(17) 103_564 . 103_474 n
Sr2_1 Ba2_1 Bi2_1 0.0 103_564 . 103_564 n
Sr2_1 Ba2_1 Bi2_1 89.995(15) 103_564 . 103_574 n
Sr2_1 Ba2_1 Ba2_1 89.89(18) 103_564 . 2_575 n
Sr2_1 Ba2_1 Ba2_1 89.8(4) 103_564 . 103_464 n
Sr2_1 Ba2_1 Ba2_1 180.0000(17) 103_564 . 103_474 n
Sr2_1 Ba2_1 Ba2_1 0.0 103_564 . 103_564 n
Sr2_1 Ba2_1 Ba2_1 89.995(15) 103_564 . 103_574 n
Sr2_1 Ba2_1 Nb1_1 55.14(25) 103_564 . 4_545 n
Sr2_1 Ba2_1 Nb1_1 123.31(20) 103_564 . 4_555 n
Sr2_1 Ba2_1 Nb1_1 123.97(31) 103_564 . 102_475 n
Sr2_1 Ba2_1 Nb1_1 56.11(16) 103_564 . 102_575 n
Sr2_1 Ba2_1 Ti1_1 55.14(25) 103_564 . 4_545 n
Sr2_1 Ba2_1 Ti1_1 123.31(20) 103_564 . 4_555 n
Sr2_1 Ba2_1 Ti1_1 123.97(31) 103_564 . 102_475 n
Sr2_1 Ba2_1 Bi2_1 180.0000(17) 103_574 . 103_464 n
Sr2_1 Ba2_1 Bi2_1 90.2(4) 103_574 . 103_474 n
Sr2_1 Ba2_1 Bi2_1 89.995(15) 103_574 . 103_564 n
Sr2_1 Ba2_1 Bi2_1 0.0 103_574 . 103_574 n
Sr2_1 Ba2_1 Ba2_1 90.11(18) 103_574 . 2_575 n
Sr2_1 Ba2_1 Ba2_1 180.0000(17) 103_574 . 103_464 n
Sr2_1 Ba2_1 Ba2_1 90.2(4) 103_574 . 103_474 n
Sr2_1 Ba2_1 Ba2_1 89.995(15) 103_574 . 103_564 n
Sr2_1 Ba2_1 Ba2_1 0.0 103_574 . 103_574 n
Sr2_1 Ba2_1 Nb1_1 123.47(20) 103_574 . 4_545 n
Sr2_1 Ba2_1 Nb1_1 55.62(26) 103_574 . 4_555 n
Sr2_1 Ba2_1 Nb1_1 123.59(32) 103_574 . 102_475 n
Sr2_1 Ba2_1 Nb1_1 55.42(15) 103_574 . 102_575 n
Sr2_1 Ba2_1 Ti1_1 123.47(20) 103_574 . 4_545 n
Sr2_1 Ba2_1 Ti1_1 55.62(26) 103_574 . 4_555 n
Sr2_1 Ba2_1 Ti1_1 123.59(32) 103_574 . 102_475 n
Bi2_1 Ba2_1 Bi2_1 89.995(15) 103_464 . 103_474 n
Bi2_1 Ba2_1 Bi2_1 89.8(4) 103_464 . 103_564 n
Bi2_1 Ba2_1 Bi2_1 180.0000(17) 103_464 . 103_574 n
Bi2_1 Ba2_1 Ba2_1 89.89(18) 103_464 . 2_575 n
Bi2_1 Ba2_1 Ba2_1 0.0 103_464 . 103_464 n
Bi2_1 Ba2_1 Ba2_1 89.995(15) 103_464 . 103_474 n
Bi2_1 Ba2_1 Ba2_1 89.8(4) 103_464 . 103_564 n
Bi2_1 Ba2_1 Ba2_1 180.0000(17) 103_464 . 103_574 n
Bi2_1 Ba2_1 Nb1_1 56.36(26) 103_464 . 4_545 n
Bi2_1 Ba2_1 Nb1_1 124.54(20) 103_464 . 4_555 n
Bi2_1 Ba2_1 Nb1_1 56.57(16) 103_464 . 102_475 n
Bi2_1 Ba2_1 Nb1_1 124.42(32) 103_464 . 102_575 n
Bi2_1 Ba2_1 Ti1_1 56.36(26) 103_464 . 4_545 n
Bi2_1 Ba2_1 Ti1_1 124.54(20) 103_464 . 4_555 n
Bi2_1 Ba2_1 Ti1_1 56.57(16) 103_464 . 102_475 n
Bi2_1 Ba2_1 Bi2_1 180.0000(17) 103_474 . 103_564 n
Bi2_1 Ba2_1 Bi2_1 90.2(4) 103_474 . 103_574 n
Bi2_1 Ba2_1 Ba2_1 90.11(18) 103_474 . 2_575 n
Bi2_1 Ba2_1 Ba2_1 89.995(15) 103_474 . 103_464 n
Bi2_1 Ba2_1 Ba2_1 0.0 103_474 . 103_474 n
Bi2_1 Ba2_1 Ba2_1 180.0000(17) 103_474 . 103_564 n
Bi2_1 Ba2_1 Ba2_1 90.2(4) 103_474 . 103_574 n
Bi2_1 Ba2_1 Nb1_1 124.69(20) 103_474 . 4_545 n
Bi2_1 Ba2_1 Nb1_1 56.85(25) 103_474 . 4_555 n
Bi2_1 Ba2_1 Nb1_1 55.87(16) 103_474 . 102_475 n
Bi2_1 Ba2_1 Nb1_1 124.06(31) 103_474 . 102_575 n
Bi2_1 Ba2_1 Ti1_1 124.69(20) 103_474 . 4_545 n
Bi2_1 Ba2_1 Ti1_1 56.85(25) 103_474 . 4_555 n
Bi2_1 Ba2_1 Ti1_1 55.87(16) 103_474 . 102_475 n
Bi2_1 Ba2_1 Bi2_1 89.995(15) 103_564 . 103_574 n
Bi2_1 Ba2_1 Ba2_1 89.89(18) 103_564 . 2_575 n
Bi2_1 Ba2_1 Ba2_1 89.8(4) 103_564 . 103_464 n
Bi2_1 Ba2_1 Ba2_1 180.0000(17) 103_564 . 103_474 n
Bi2_1 Ba2_1 Ba2_1 0.0 103_564 . 103_564 n
Bi2_1 Ba2_1 Ba2_1 89.995(15) 103_564 . 103_574 n
Bi2_1 Ba2_1 Nb1_1 55.14(25) 103_564 . 4_545 n
Bi2_1 Ba2_1 Nb1_1 123.31(20) 103_564 . 4_555 n
Bi2_1 Ba2_1 Nb1_1 123.97(31) 103_564 . 102_475 n
Bi2_1 Ba2_1 Nb1_1 56.11(16) 103_564 . 102_575 n
Bi2_1 Ba2_1 Ti1_1 55.14(25) 103_564 . 4_545 n
Bi2_1 Ba2_1 Ti1_1 123.31(20) 103_564 . 4_555 n
Bi2_1 Ba2_1 Ti1_1 123.97(31) 103_564 . 102_475 n
Bi2_1 Ba2_1 Ba2_1 90.11(18) 103_574 . 2_575 n
Bi2_1 Ba2_1 Ba2_1 180.0000(17) 103_574 . 103_464 n
Bi2_1 Ba2_1 Ba2_1 90.2(4) 103_574 . 103_474 n
Bi2_1 Ba2_1 Ba2_1 89.995(15) 103_574 . 103_564 n
Bi2_1 Ba2_1 Ba2_1 0.0 103_574 . 103_574 n
Bi2_1 Ba2_1 Nb1_1 123.47(20) 103_574 . 4_545 n
Bi2_1 Ba2_1 Nb1_1 55.62(26) 103_574 . 4_555 n
Bi2_1 Ba2_1 Nb1_1 123.59(32) 103_574 . 102_475 n
Bi2_1 Ba2_1 Nb1_1 55.42(15) 103_574 . 102_575 n
Bi2_1 Ba2_1 Ti1_1 123.47(20) 103_574 . 4_545 n
Bi2_1 Ba2_1 Ti1_1 55.62(26) 103_574 . 4_555 n
Bi2_1 Ba2_1 Ti1_1 123.59(32) 103_574 . 102_475 n
Ba2_1 Ba2_1 Ba2_1 89.89(18) 2_575 . 103_464 n
Ba2_1 Ba2_1 Ba2_1 90.11(18) 2_575 . 103_474 n
Ba2_1 Ba2_1 Ba2_1 89.89(18) 2_575 . 103_564 n
Ba2_1 Ba2_1 Ba2_1 90.11(18) 2_575 . 103_574 n
Ba2_1 Ba2_1 Nb1_1 127.3(4) 2_575 . 4_545 n
Ba2_1 Ba2_1 Nb1_1 128.2(4) 2_575 . 4_555 n
Ba2_1 Ba2_1 Nb1_1 128.16(13) 2_575 . 102_475 n
Ba2_1 Ba2_1 Nb1_1 127.29(13) 2_575 . 102_575 n
Ba2_1 Ba2_1 Ti1_1 127.3(4) 2_575 . 4_545 n
Ba2_1 Ba2_1 Ti1_1 128.2(4) 2_575 . 4_555 n
Ba2_1 Ba2_1 Ti1_1 128.16(13) 2_575 . 102_475 n
Ba2_1 Ba2_1 Ba2_1 89.995(15) 103_464 . 103_474 n
Ba2_1 Ba2_1 Ba2_1 89.8(4) 103_464 . 103_564 n
Ba2_1 Ba2_1 Ba2_1 180.0000(17) 103_464 . 103_574 n
Ba2_1 Ba2_1 Nb1_1 56.36(26) 103_464 . 4_545 n
Ba2_1 Ba2_1 Nb1_1 124.54(20) 103_464 . 4_555 n
Ba2_1 Ba2_1 Nb1_1 56.57(16) 103_464 . 102_475 n
Ba2_1 Ba2_1 Nb1_1 124.42(32) 103_464 . 102_575 n
Ba2_1 Ba2_1 Ti1_1 56.36(26) 103_464 . 4_545 n
Ba2_1 Ba2_1 Ti1_1 124.54(20) 103_464 . 4_555 n
Ba2_1 Ba2_1 Ti1_1 56.57(16) 103_464 . 102_475 n
Ba2_1 Ba2_1 Ba2_1 180.0000(17) 103_474 . 103_564 n
Ba2_1 Ba2_1 Ba2_1 90.2(4) 103_474 . 103_574 n
Ba2_1 Ba2_1 Nb1_1 124.69(20) 103_474 . 4_545 n
Ba2_1 Ba2_1 Nb1_1 56.85(25) 103_474 . 4_555 n
Ba2_1 Ba2_1 Nb1_1 55.87(16) 103_474 . 102_475 n
Ba2_1 Ba2_1 Nb1_1 124.06(31) 103_474 . 102_575 n
Ba2_1 Ba2_1 Ti1_1 124.69(20) 103_474 . 4_545 n
Ba2_1 Ba2_1 Ti1_1 56.85(25) 103_474 . 4_555 n
Ba2_1 Ba2_1 Ti1_1 55.87(16) 103_474 . 102_475 n
Ba2_1 Ba2_1 Ba2_1 89.995(15) 103_564 . 103_574 n
Ba2_1 Ba2_1 Nb1_1 55.14(25) 103_564 . 4_545 n
Ba2_1 Ba2_1 Nb1_1 123.31(20) 103_564 . 4_555 n
Ba2_1 Ba2_1 Nb1_1 123.97(31) 103_564 . 102_475 n
Ba2_1 Ba2_1 Nb1_1 56.11(16) 103_564 . 102_575 n
Ba2_1 Ba2_1 Ti1_1 55.14(25) 103_564 . 4_545 n
Ba2_1 Ba2_1 Ti1_1 123.31(20) 103_564 . 4_555 n
Ba2_1 Ba2_1 Ti1_1 123.97(31) 103_564 . 102_475 n
Ba2_1 Ba2_1 Nb1_1 123.47(20) 103_574 . 4_545 n
Ba2_1 Ba2_1 Nb1_1 55.62(26) 103_574 . 4_555 n
Ba2_1 Ba2_1 Nb1_1 123.59(32) 103_574 . 102_475 n
Ba2_1 Ba2_1 Nb1_1 55.42(15) 103_574 . 102_575 n
Ba2_1 Ba2_1 Ti1_1 123.47(20) 103_574 . 4_545 n
Ba2_1 Ba2_1 Ti1_1 55.62(26) 103_574 . 4_555 n
Ba2_1 Ba2_1 Ti1_1 123.59(32) 103_574 . 102_475 n
Nb1_1 Ba2_1 Nb1_1 104.54(5) 4_545 . 4_555 n
Nb1_1 Ba2_1 Nb1_1 68.82(24) 4_545 . 102_475 n
Nb1_1 Ba2_1 Nb1_1 68.06(25) 4_545 . 102_575 n
Nb1_1 Ba2_1 Ti1_1 0.0 4_545 . 4_545 n
Nb1_1 Ba2_1 Ti1_1 104.54(5) 4_545 . 4_555 n
Nb1_1 Ba2_1 Ti1_1 68.82(24) 4_545 . 102_475 n
Nb1_1 Ba2_1 Nb1_1 67.97(25) 4_555 . 102_475 n
Nb1_1 Ba2_1 Nb1_1 67.20(24) 4_555 . 102_575 n
Nb1_1 Ba2_1 Ti1_1 104.54(5) 4_555 . 4_545 n
Nb1_1 Ba2_1 Ti1_1 0.0 4_555 . 4_555 n
Nb1_1 Ba2_1 Ti1_1 67.97(25) 4_555 . 102_475 n
Nb1_1 Ba2_1 Nb1_1 104.55(5) 102_475 . 102_575 n
Nb1_1 Ba2_1 Ti1_1 68.82(24) 102_475 . 4_545 n
Nb1_1 Ba2_1 Ti1_1 67.97(25) 102_475 . 4_555 n
Nb1_1 Ba2_1 Ti1_1 0.0 102_475 . 102_475 n
Nb1_1 Ba2_1 Ti1_1 68.06(25) 102_575 . 4_545 n
Nb1_1 Ba2_1 Ti1_1 67.20(24) 102_575 . 4_555 n
Nb1_1 Ba2_1 Ti1_1 104.55(5) 102_575 . 102_475 n
Ti1_1 Ba2_1 Ti1_1 104.54(5) 4_545 . 4_555 n
Ti1_1 Ba2_1 Ti1_1 68.82(24) 4_545 . 102_475 n
Ti1_1 Ba2_1 Ti1_1 67.97(25) 4_555 . 102_475 n
Ba1_1 Nb1_1 Ba1_1 62.6(6) 4_465 . 102_465 n
Ba1_1 Nb1_1 Sr2_1 175.7(4) 4_465 . 4_545 n
Ba1_1 Nb1_1 Sr2_1 79.4(4) 4_465 . 4_555 n
Ba1_1 Nb1_1 Sr2_1 113.0(7) 4_465 . 102_475 n
Ba1_1 Nb1_1 Sr2_1 114.8(6) 4_465 . 102_575 n
Ba1_1 Nb1_1 Ba2_1 175.7(4) 4_465 . 4_545 n
Ba1_1 Nb1_1 Ba2_1 79.4(4) 4_465 . 4_555 n
Ba1_1 Nb1_1 Ba2_1 113.0(7) 4_465 . 102_475 n
Ba1_1 Nb1_1 Ba2_1 114.8(6) 4_465 . 102_575 n
Ba1_1 Nb1_1 O3 129.7(5) 4_465 . 1_555 n
Ba1_1 Nb1_1 O4 48.6(5) 4_465 . 1_455 n
Ba1_1 Nb1_1 O5 129.2(7) 4_465 . 4_555 n
Ba1_1 Nb1_1 O5 129.6(6) 4_465 . 102_465 n
Ba1_1 Nb1_1 O6 62.5(5) 4_465 . 3_564 n
Ba1_1 Nb1_1 O6 64.7(7) 4_465 . 101_464 n
Ba1_1 Nb1_1 Sr2_1 116.5(4) 102_465 . 4_545 n
Ba1_1 Nb1_1 Sr2_1 112.8(5) 102_465 . 4_555 n
Ba1_1 Nb1_1 Sr2_1 175.0(5) 102_465 . 102_475 n
Ba1_1 Nb1_1 Sr2_1 79.9(5) 102_465 . 102_575 n
Ba1_1 Nb1_1 Ba2_1 116.5(4) 102_465 . 4_545 n
Ba1_1 Nb1_1 Ba2_1 112.8(5) 102_465 . 4_555 n
Ba1_1 Nb1_1 Ba2_1 175.0(5) 102_465 . 102_475 n
Ba1_1 Nb1_1 Ba2_1 79.9(5) 102_465 . 102_575 n
Ba1_1 Nb1_1 O3 134.3(6) 102_465 . 1_555 n
Ba1_1 Nb1_1 O4 50.6(5) 102_465 . 1_455 n
Ba1_1 Nb1_1 O5 67.2(4) 102_465 . 4_555 n
Ba1_1 Nb1_1 O5 130.7(6) 102_465 . 102_465 n
Ba1_1 Nb1_1 O6 64.6(5) 102_465 . 3_564 n
Ba1_1 Nb1_1 O6 127.1(5) 102_465 . 101_464 n
Sr2_1 Nb1_1 Sr2_1 104.54(5) 4_545 . 4_555 n
Sr2_1 Nb1_1 Sr2_1 67.73(24) 4_545 . 102_475 n
Sr2_1 Nb1_1 Sr2_1 68.50(24) 4_545 . 102_575 n
Sr2_1 Nb1_1 Ba2_1 0.0 4_545 . 4_545 n
Sr2_1 Nb1_1 Ba2_1 104.54(5) 4_545 . 4_555 n
Sr2_1 Nb1_1 Ba2_1 67.73(24) 4_545 . 102_475 n
Sr2_1 Nb1_1 Ba2_1 68.50(24) 4_545 . 102_575 n
Sr2_1 Nb1_1 O3 54.18(33) 4_545 . 1_555 n
Sr2_1 Nb1_1 O4 127.3(6) 4_545 . 1_455 n
Sr2_1 Nb1_1 O5 50.69(27) 4_545 . 4_555 n
Sr2_1 Nb1_1 O5 47.39(26) 4_545 . 102_465 n
Sr2_1 Nb1_1 O6 121.28(30) 4_545 . 3_564 n
Sr2_1 Nb1_1 O6 116.41(32) 4_545 . 101_464 n
Sr2_1 Nb1_1 Sr2_1 67.53(24) 4_555 . 102_475 n
Sr2_1 Nb1_1 Sr2_1 68.28(23) 4_555 . 102_575 n
Sr2_1 Nb1_1 Ba2_1 104.54(5) 4_555 . 4_545 n
Sr2_1 Nb1_1 Ba2_1 0.0 4_555 . 4_555 n
Sr2_1 Nb1_1 Ba2_1 67.53(24) 4_555 . 102_475 n
Sr2_1 Nb1_1 Ba2_1 68.28(23) 4_555 . 102_575 n
Sr2_1 Nb1_1 O3 50.39(33) 4_555 . 1_555 n
Sr2_1 Nb1_1 O4 128.0(6) 4_555 . 1_455 n
Sr2_1 Nb1_1 O5 115.03(33) 4_555 . 4_555 n
Sr2_1 Nb1_1 O5 116.43(29) 4_555 . 102_465 n
Sr2_1 Nb1_1 O6 48.74(25) 4_555 . 3_564 n
Sr2_1 Nb1_1 O6 52.16(27) 4_555 . 101_464 n
Sr2_1 Nb1_1 Sr2_1 104.55(5) 102_475 . 102_575 n
Sr2_1 Nb1_1 Ba2_1 67.73(24) 102_475 . 4_545 n
Sr2_1 Nb1_1 Ba2_1 67.53(24) 102_475 . 4_555 n
Sr2_1 Nb1_1 Ba2_1 0.0 102_475 . 102_475 n
Sr2_1 Nb1_1 Ba2_1 104.55(5) 102_475 . 102_575 n
Sr2_1 Nb1_1 O3 50.07(28) 102_475 . 1_555 n
Sr2_1 Nb1_1 O4 125.0(4) 102_475 . 1_455 n
Sr2_1 Nb1_1 O5 117.48(31) 102_475 . 4_555 n
Sr2_1 Nb1_1 O5 49.61(26) 102_475 . 102_465 n
Sr2_1 Nb1_1 O6 116.20(33) 102_475 . 3_564 n
Sr2_1 Nb1_1 O6 48.78(26) 102_475 . 101_464 n
Sr2_1 Nb1_1 Ba2_1 68.50(24) 102_575 . 4_545 n
Sr2_1 Nb1_1 Ba2_1 68.28(23) 102_575 . 4_555 n
Sr2_1 Nb1_1 Ba2_1 104.55(5) 102_575 . 102_475 n
Sr2_1 Nb1_1 Ba2_1 0.0 102_575 . 102_575 n
Sr2_1 Nb1_1 O3 54.52(28) 102_575 . 1_555 n
Sr2_1 Nb1_1 O4 130.5(4) 102_575 . 1_455 n
Sr2_1 Nb1_1 O5 47.13(27) 102_575 . 4_555 n
Sr2_1 Nb1_1 O5 115.46(32) 102_575 . 102_465 n
Sr2_1 Nb1_1 O6 53.46(26) 102_575 . 3_564 n
Sr2_1 Nb1_1 O6 119.93(34) 102_575 . 101_464 n
Ba2_1 Nb1_1 Ba2_1 104.54(5) 4_545 . 4_555 n
Ba2_1 Nb1_1 Ba2_1 67.73(24) 4_545 . 102_475 n
Ba2_1 Nb1_1 Ba2_1 68.50(24) 4_545 . 102_575 n
Ba2_1 Nb1_1 O3 54.18(33) 4_545 . 1_555 n
Ba2_1 Nb1_1 O4 127.3(6) 4_545 . 1_455 n
Ba2_1 Nb1_1 O5 50.69(27) 4_545 . 4_555 n
Ba2_1 Nb1_1 O5 47.39(26) 4_545 . 102_465 n
Ba2_1 Nb1_1 O6 121.28(30) 4_545 . 3_564 n
Ba2_1 Nb1_1 O6 116.41(32) 4_545 . 101_464 n
Ba2_1 Nb1_1 Ba2_1 67.53(24) 4_555 . 102_475 n
Ba2_1 Nb1_1 Ba2_1 68.28(23) 4_555 . 102_575 n
Ba2_1 Nb1_1 O3 50.39(33) 4_555 . 1_555 n
Ba2_1 Nb1_1 O4 128.0(6) 4_555 . 1_455 n
Ba2_1 Nb1_1 O5 115.03(33) 4_555 . 4_555 n
Ba2_1 Nb1_1 O5 116.43(29) 4_555 . 102_465 n
Ba2_1 Nb1_1 O6 48.74(25) 4_555 . 3_564 n
Ba2_1 Nb1_1 O6 52.16(27) 4_555 . 101_464 n
Ba2_1 Nb1_1 Ba2_1 104.55(5) 102_475 . 102_575 n
Ba2_1 Nb1_1 O3 50.07(28) 102_475 . 1_555 n
Ba2_1 Nb1_1 O4 125.0(4) 102_475 . 1_455 n
Ba2_1 Nb1_1 O5 117.48(31) 102_475 . 4_555 n
Ba2_1 Nb1_1 O5 49.61(26) 102_475 . 102_465 n
Ba2_1 Nb1_1 O6 116.20(33) 102_475 . 3_564 n
Ba2_1 Nb1_1 O6 48.78(26) 102_475 . 101_464 n
Ba2_1 Nb1_1 O3 54.52(28) 102_575 . 1_555 n
Ba2_1 Nb1_1 O4 130.5(4) 102_575 . 1_455 n
Ba2_1 Nb1_1 O5 47.13(27) 102_575 . 4_555 n
Ba2_1 Nb1_1 O5 115.46(32) 102_575 . 102_465 n
Ba2_1 Nb1_1 O6 53.46(26) 102_575 . 3_564 n
Ba2_1 Nb1_1 O6 119.93(34) 102_575 . 101_464 n
O3 Nb1_1 O4 174.8(6) 1_555 . 1_455 n
O3 Nb1_1 O5 82.48(30) 1_555 . 4_555 n
O3 Nb1_1 O5 79.4(4) 1_555 . 102_465 n
O3 Nb1_1 O6 83.0(4) 1_555 . 3_564 n
O3 Nb1_1 O6 79.70(31) 1_555 . 101_464 n
O4 Nb1_1 O5 102.2(5) 1_455 . 4_555 n
O4 Nb1_1 O5 98.3(5) 1_455 . 102_465 n
O4 Nb1_1 O6 99.1(5) 1_455 . 3_564 n
O4 Nb1_1 O6 95.5(5) 1_455 . 101_464 n
O5 Nb1_1 O5 89.1(4) 4_555 . 102_465 n
O5 Nb1_1 O6 90.1(5) 4_555 . 3_564 n
O5 Nb1_1 O6 162.18(13) 4_555 . 101_464 n
O5 Nb1_1 O6 162.34(15) 102_465 . 3_564 n
O5 Nb1_1 O6 87.3(4) 102_465 . 101_464 n
O6 Nb1_1 O6 88.0(4) 3_564 . 101_464 n
Ba1_1 Ti1_1 Ba1_1 62.6(6) 4_465 . 102_465 n
Ba1_1 Ti1_1 Sr2_1 175.7(4) 4_465 . 4_545 n
Ba1_1 Ti1_1 Sr2_1 79.4(4) 4_465 . 4_555 n
Ba1_1 Ti1_1 Sr2_1 113.0(7) 4_465 . 102_475 n
Ba1_1 Ti1_1 Sr2_1 114.8(6) 4_465 . 102_575 n
Ba1_1 Ti1_1 Ba2_1 175.7(4) 4_465 . 4_545 n
Ba1_1 Ti1_1 Ba2_1 79.4(4) 4_465 . 4_555 n
Ba1_1 Ti1_1 Ba2_1 113.0(7) 4_465 . 102_475 n
Ba1_1 Ti1_1 Ba2_1 114.8(6) 4_465 . 102_575 n
Ba1_1 Ti1_1 O3 129.7(5) 4_465 . 1_555 n
Ba1_1 Ti1_1 O4 48.6(5) 4_465 . 1_455 n
Ba1_1 Ti1_1 O5 129.2(7) 4_465 . 4_555 n
Ba1_1 Ti1_1 O5 129.6(6) 4_465 . 102_465 n
Ba1_1 Ti1_1 O6 62.5(5) 4_465 . 3_564 n
Ba1_1 Ti1_1 O6 64.7(7) 4_465 . 101_464 n
Ba1_1 Ti1_1 Sr2_1 116.5(4) 102_465 . 4_545 n
Ba1_1 Ti1_1 Sr2_1 112.8(5) 102_465 . 4_555 n
Ba1_1 Ti1_1 Sr2_1 175.0(5) 102_465 . 102_475 n
Ba1_1 Ti1_1 Sr2_1 79.9(5) 102_465 . 102_575 n
Ba1_1 Ti1_1 Ba2_1 116.5(4) 102_465 . 4_545 n
Ba1_1 Ti1_1 Ba2_1 112.8(5) 102_465 . 4_555 n
Ba1_1 Ti1_1 Ba2_1 175.0(5) 102_465 . 102_475 n
Ba1_1 Ti1_1 Ba2_1 79.9(5) 102_465 . 102_575 n
Ba1_1 Ti1_1 O3 134.3(6) 102_465 . 1_555 n
Ba1_1 Ti1_1 O4 50.6(5) 102_465 . 1_455 n
Ba1_1 Ti1_1 O5 67.2(4) 102_465 . 4_555 n
Ba1_1 Ti1_1 O5 130.7(6) 102_465 . 102_465 n
Ba1_1 Ti1_1 O6 64.6(5) 102_465 . 3_564 n
Ba1_1 Ti1_1 O6 127.1(5) 102_465 . 101_464 n
Sr2_1 Ti1_1 Sr2_1 104.54(5) 4_545 . 4_555 n
Sr2_1 Ti1_1 Sr2_1 67.73(24) 4_545 . 102_475 n
Sr2_1 Ti1_1 Sr2_1 68.50(24) 4_545 . 102_575 n
Sr2_1 Ti1_1 Ba2_1 0.0 4_545 . 4_545 n
Sr2_1 Ti1_1 Ba2_1 104.54(5) 4_545 . 4_555 n
Sr2_1 Ti1_1 Ba2_1 67.73(24) 4_545 . 102_475 n
Sr2_1 Ti1_1 Ba2_1 68.50(24) 4_545 . 102_575 n
Sr2_1 Ti1_1 O3 54.18(33) 4_545 . 1_555 n
Sr2_1 Ti1_1 O4 127.3(6) 4_545 . 1_455 n
Sr2_1 Ti1_1 O5 50.69(27) 4_545 . 4_555 n
Sr2_1 Ti1_1 O5 47.39(26) 4_545 . 102_465 n
Sr2_1 Ti1_1 O6 121.28(30) 4_545 . 3_564 n
Sr2_1 Ti1_1 O6 116.41(32) 4_545 . 101_464 n
Sr2_1 Ti1_1 Sr2_1 67.53(24) 4_555 . 102_475 n
Sr2_1 Ti1_1 Sr2_1 68.28(23) 4_555 . 102_575 n
Sr2_1 Ti1_1 Ba2_1 104.54(5) 4_555 . 4_545 n
Sr2_1 Ti1_1 Ba2_1 0.0 4_555 . 4_555 n
Sr2_1 Ti1_1 Ba2_1 67.53(24) 4_555 . 102_475 n
Sr2_1 Ti1_1 Ba2_1 68.28(23) 4_555 . 102_575 n
Sr2_1 Ti1_1 O3 50.39(33) 4_555 . 1_555 n
Sr2_1 Ti1_1 O4 128.0(6) 4_555 . 1_455 n
Sr2_1 Ti1_1 O5 115.03(33) 4_555 . 4_555 n
Sr2_1 Ti1_1 O5 116.43(29) 4_555 . 102_465 n
Sr2_1 Ti1_1 O6 48.74(25) 4_555 . 3_564 n
Sr2_1 Ti1_1 O6 52.16(27) 4_555 . 101_464 n
Sr2_1 Ti1_1 Sr2_1 104.55(5) 102_475 . 102_575 n
Sr2_1 Ti1_1 Ba2_1 67.73(24) 102_475 . 4_545 n
Sr2_1 Ti1_1 Ba2_1 67.53(24) 102_475 . 4_555 n
Sr2_1 Ti1_1 Ba2_1 0.0 102_475 . 102_475 n
Sr2_1 Ti1_1 Ba2_1 104.55(5) 102_475 . 102_575 n
Sr2_1 Ti1_1 O3 50.07(28) 102_475 . 1_555 n
Sr2_1 Ti1_1 O4 125.0(4) 102_475 . 1_455 n
Sr2_1 Ti1_1 O5 117.48(31) 102_475 . 4_555 n
Sr2_1 Ti1_1 O5 49.61(26) 102_475 . 102_465 n
Sr2_1 Ti1_1 O6 116.20(33) 102_475 . 3_564 n
Sr2_1 Ti1_1 O6 48.78(26) 102_475 . 101_464 n
Sr2_1 Ti1_1 Ba2_1 68.50(24) 102_575 . 4_545 n
Sr2_1 Ti1_1 Ba2_1 68.28(23) 102_575 . 4_555 n
Sr2_1 Ti1_1 Ba2_1 104.55(5) 102_575 . 102_475 n
Sr2_1 Ti1_1 Ba2_1 0.0 102_575 . 102_575 n
Sr2_1 Ti1_1 O3 54.52(28) 102_575 . 1_555 n
Sr2_1 Ti1_1 O4 130.5(4) 102_575 . 1_455 n
Sr2_1 Ti1_1 O5 47.13(27) 102_575 . 4_555 n
Sr2_1 Ti1_1 O5 115.46(32) 102_575 . 102_465 n
Sr2_1 Ti1_1 O6 53.46(26) 102_575 . 3_564 n
Sr2_1 Ti1_1 O6 119.93(34) 102_575 . 101_464 n
Ba2_1 Ti1_1 Ba2_1 104.54(5) 4_545 . 4_555 n
Ba2_1 Ti1_1 Ba2_1 67.73(24) 4_545 . 102_475 n
Ba2_1 Ti1_1 Ba2_1 68.50(24) 4_545 . 102_575 n
Ba2_1 Ti1_1 O3 54.18(33) 4_545 . 1_555 n
Ba2_1 Ti1_1 O4 127.3(6) 4_545 . 1_455 n
Ba2_1 Ti1_1 O5 50.69(27) 4_545 . 4_555 n
Ba2_1 Ti1_1 O5 47.39(26) 4_545 . 102_465 n
Ba2_1 Ti1_1 O6 121.28(30) 4_545 . 3_564 n
Ba2_1 Ti1_1 O6 116.41(32) 4_545 . 101_464 n
Ba2_1 Ti1_1 Ba2_1 67.53(24) 4_555 . 102_475 n
Ba2_1 Ti1_1 Ba2_1 68.28(23) 4_555 . 102_575 n
Ba2_1 Ti1_1 O3 50.39(33) 4_555 . 1_555 n
Ba2_1 Ti1_1 O4 128.0(6) 4_555 . 1_455 n
Ba2_1 Ti1_1 O5 115.03(33) 4_555 . 4_555 n
Ba2_1 Ti1_1 O5 116.43(29) 4_555 . 102_465 n
Ba2_1 Ti1_1 O6 48.74(25) 4_555 . 3_564 n
Ba2_1 Ti1_1 O6 52.16(27) 4_555 . 101_464 n
Ba2_1 Ti1_1 Ba2_1 104.55(5) 102_475 . 102_575 n
Ba2_1 Ti1_1 O3 50.07(28) 102_475 . 1_555 n
Ba2_1 Ti1_1 O4 125.0(4) 102_475 . 1_455 n
Ba2_1 Ti1_1 O5 117.48(31) 102_475 . 4_555 n
Ba2_1 Ti1_1 O5 49.61(26) 102_475 . 102_465 n
Ba2_1 Ti1_1 O6 116.20(33) 102_475 . 3_564 n
Ba2_1 Ti1_1 O6 48.78(26) 102_475 . 101_464 n
Ba2_1 Ti1_1 O3 54.52(28) 102_575 . 1_555 n
Ba2_1 Ti1_1 O4 130.5(4) 102_575 . 1_455 n
Ba2_1 Ti1_1 O5 47.13(27) 102_575 . 4_555 n
Ba2_1 Ti1_1 O5 115.46(32) 102_575 . 102_465 n
Ba2_1 Ti1_1 O6 53.46(26) 102_575 . 3_564 n
Ba2_1 Ti1_1 O6 119.93(34) 102_575 . 101_464 n
O3 Ti1_1 O4 174.8(6) 1_555 . 1_455 n
O3 Ti1_1 O5 82.48(30) 1_555 . 4_555 n
O3 Ti1_1 O5 79.4(4) 1_555 . 102_465 n
O3 Ti1_1 O6 83.0(4) 1_555 . 3_564 n
O3 Ti1_1 O6 79.70(31) 1_555 . 101_464 n
O4 Ti1_1 O5 102.2(5) 1_455 . 4_555 n
O4 Ti1_1 O5 98.3(5) 1_455 . 102_465 n
O4 Ti1_1 O6 99.1(5) 1_455 . 3_564 n
O4 Ti1_1 O6 95.5(5) 1_455 . 101_464 n
O5 Ti1_1 O5 89.1(4) 4_555 . 102_465 n
O5 Ti1_1 O6 90.1(5) 4_555 . 3_564 n
O5 Ti1_1 O6 162.18(13) 4_555 . 101_464 n
O5 Ti1_1 O6 162.34(15) 102_465 . 3_564 n
O5 Ti1_1 O6 87.3(4) 102_465 . 101_464 n
O6 Ti1_1 O6 88.0(4) 3_564 . 101_464 n
Sr2_1 Nb2_1 Sr2_1 104.85(4) 3_555 . 3_565 n
Sr2_1 Nb2_1 Sr2_1 75.15(4) 3_555 . 4_535 n
Sr2_1 Nb2_1 Sr2_1 180.0000(33) 3_555 . 4_545 n
Sr2_1 Nb2_1 Sr2_1 68.34(29) 3_555 . 101_445 n
Sr2_1 Nb2_1 Sr2_1 68.22(29) 3_555 . 101_545 n
Sr2_1 Nb2_1 Sr2_1 111.8(5) 3_555 . 102_465 n
Sr2_1 Nb2_1 Sr2_1 111.6(5) 3_555 . 102_565 n
Sr2_1 Nb2_1 Ba2_1 0.0 3_555 . 3_555 n
Sr2_1 Nb2_1 Ba2_1 104.85(4) 3_555 . 3_565 n
Sr2_1 Nb2_1 Ba2_1 75.15(4) 3_555 . 4_535 n
Sr2_1 Nb2_1 Ba2_1 180.0000(33) 3_555 . 4_545 n
Sr2_1 Nb2_1 Ba2_1 68.34(29) 3_555 . 101_445 n
Sr2_1 Nb2_1 Ba2_1 68.22(29) 3_555 . 101_545 n
Sr2_1 Nb2_1 Ba2_1 111.8(5) 3_555 . 102_465 n
Sr2_1 Nb2_1 Ba2_1 111.6(5) 3_555 . 102_565 n
Sr2_1 Nb2_1 O1 121.7(7) 3_555 . 3_455 n
Sr2_1 Nb2_1 O1 58.53(20) 3_555 . 4_445 n
Sr2_1 Nb2_1 O1 127.8(7) 3_555 . 101_455 n
Sr2_1 Nb2_1 O1 52.01(22) 3_555 . 102_455 n
Sr2_1 Nb2_1 O3 129.37(35) 3_555 . 1_545 n
Sr2_1 Nb2_1 O3 50.64(35) 3_555 . 2_566 n
Sr2_1 Nb2_1 Sr2_1 180.0000(33) 3_565 . 4_535 n
Sr2_1 Nb2_1 Sr2_1 75.15(4) 3_565 . 4_545 n
Sr2_1 Nb2_1 Sr2_1 68.12(29) 3_565 . 101_445 n
Sr2_1 Nb2_1 Sr2_1 68.00(29) 3_565 . 101_545 n
Sr2_1 Nb2_1 Sr2_1 112.1(5) 3_565 . 102_465 n
Sr2_1 Nb2_1 Sr2_1 111.8(5) 3_565 . 102_565 n
Sr2_1 Nb2_1 Ba2_1 104.85(4) 3_565 . 3_555 n
Sr2_1 Nb2_1 Ba2_1 0.0 3_565 . 3_565 n
Sr2_1 Nb2_1 Ba2_1 180.0000(33) 3_565 . 4_535 n
Sr2_1 Nb2_1 Ba2_1 75.15(4) 3_565 . 4_545 n
Sr2_1 Nb2_1 Ba2_1 68.12(29) 3_565 . 101_445 n
Sr2_1 Nb2_1 Ba2_1 68.00(29) 3_565 . 101_545 n
Sr2_1 Nb2_1 Ba2_1 112.1(5) 3_565 . 102_465 n
Sr2_1 Nb2_1 Ba2_1 111.8(5) 3_565 . 102_565 n
Sr2_1 Nb2_1 O1 59.91(22) 3_565 . 3_455 n
Sr2_1 Nb2_1 O1 120.3(7) 3_565 . 4_445 n
Sr2_1 Nb2_1 O1 53.51(20) 3_565 . 101_455 n
Sr2_1 Nb2_1 O1 126.3(7) 3_565 . 102_455 n
Sr2_1 Nb2_1 O3 125.75(34) 3_565 . 1_545 n
Sr2_1 Nb2_1 O3 54.26(34) 3_565 . 2_566 n
Sr2_1 Nb2_1 Sr2_1 104.85(4) 4_535 . 4_545 n
Sr2_1 Nb2_1 Sr2_1 112.1(5) 4_535 . 101_445 n
Sr2_1 Nb2_1 Sr2_1 111.8(5) 4_535 . 101_545 n
Sr2_1 Nb2_1 Sr2_1 68.12(29) 4_535 . 102_465 n
Sr2_1 Nb2_1 Sr2_1 68.00(29) 4_535 . 102_565 n
Sr2_1 Nb2_1 Ba2_1 75.15(4) 4_535 . 3_555 n
Sr2_1 Nb2_1 Ba2_1 180.0000(33) 4_535 . 3_565 n
Sr2_1 Nb2_1 Ba2_1 0.0 4_535 . 4_535 n
Sr2_1 Nb2_1 Ba2_1 104.85(4) 4_535 . 4_545 n
Sr2_1 Nb2_1 Ba2_1 112.1(5) 4_535 . 101_445 n
Sr2_1 Nb2_1 Ba2_1 111.8(5) 4_535 . 101_545 n
Sr2_1 Nb2_1 Ba2_1 68.12(29) 4_535 . 102_465 n
Sr2_1 Nb2_1 Ba2_1 68.00(29) 4_535 . 102_565 n
Sr2_1 Nb2_1 O1 120.3(7) 4_535 . 3_455 n
Sr2_1 Nb2_1 O1 59.91(22) 4_535 . 4_445 n
Sr2_1 Nb2_1 O1 126.3(7) 4_535 . 101_455 n
Sr2_1 Nb2_1 O1 53.51(20) 4_535 . 102_455 n
Sr2_1 Nb2_1 O3 54.26(34) 4_535 . 1_545 n
Sr2_1 Nb2_1 O3 125.75(34) 4_535 . 2_566 n
Sr2_1 Nb2_1 Sr2_1 111.8(5) 4_545 . 101_445 n
Sr2_1 Nb2_1 Sr2_1 111.6(5) 4_545 . 101_545 n
Sr2_1 Nb2_1 Sr2_1 68.34(29) 4_545 . 102_465 n
Sr2_1 Nb2_1 Sr2_1 68.22(29) 4_545 . 102_565 n
Sr2_1 Nb2_1 Ba2_1 180.0000(33) 4_545 . 3_555 n
Sr2_1 Nb2_1 Ba2_1 75.15(4) 4_545 . 3_565 n
Sr2_1 Nb2_1 Ba2_1 104.85(4) 4_545 . 4_535 n
Sr2_1 Nb2_1 Ba2_1 0.0 4_545 . 4_545 n
Sr2_1 Nb2_1 Ba2_1 111.8(5) 4_545 . 101_445 n
Sr2_1 Nb2_1 Ba2_1 111.6(5) 4_545 . 101_545 n
Sr2_1 Nb2_1 Ba2_1 68.34(29) 4_545 . 102_465 n
Sr2_1 Nb2_1 Ba2_1 68.22(29) 4_545 . 102_565 n
Sr2_1 Nb2_1 O1 58.53(20) 4_545 . 3_455 n
Sr2_1 Nb2_1 O1 121.7(7) 4_545 . 4_445 n
Sr2_1 Nb2_1 O1 52.01(22) 4_545 . 101_455 n
Sr2_1 Nb2_1 O1 127.8(7) 4_545 . 102_455 n
Sr2_1 Nb2_1 O3 50.64(35) 4_545 . 1_545 n
Sr2_1 Nb2_1 O3 129.37(35) 4_545 . 2_566 n
Sr2_1 Nb2_1 Sr2_1 104.85(4) 101_445 . 101_545 n
Sr2_1 Nb2_1 Sr2_1 75.3(5) 101_445 . 102_465 n
Sr2_1 Nb2_1 Sr2_1 180.0000(12) 101_445 . 102_565 n
Sr2_1 Nb2_1 Ba2_1 68.34(29) 101_445 . 3_555 n
Sr2_1 Nb2_1 Ba2_1 68.12(29) 101_445 . 3_565 n
Sr2_1 Nb2_1 Ba2_1 112.1(5) 101_445 . 4_535 n
Sr2_1 Nb2_1 Ba2_1 111.8(5) 101_445 . 4_545 n
Sr2_1 Nb2_1 Ba2_1 0.0 101_445 . 101_445 n
Sr2_1 Nb2_1 Ba2_1 104.85(4) 101_445 . 101_545 n
Sr2_1 Nb2_1 Ba2_1 75.3(5) 101_445 . 102_465 n
Sr2_1 Nb2_1 Ba2_1 180.0000(12) 101_445 . 102_565 n
Sr2_1 Nb2_1 O1 53.5(5) 101_445 . 3_455 n
Sr2_1 Nb2_1 O1 52.3(5) 101_445 . 4_445 n
Sr2_1 Nb2_1 O1 121.42(34) 101_445 . 101_455 n
Sr2_1 Nb2_1 O1 120.26(32) 101_445 . 102_455 n
Sr2_1 Nb2_1 O3 126.0(9) 101_445 . 1_545 n
Sr2_1 Nb2_1 O3 50.7(5) 101_445 . 2_566 n
Sr2_1 Nb2_1 Sr2_1 180.0000(12) 101_545 . 102_465 n
Sr2_1 Nb2_1 Sr2_1 75.0(5) 101_545 . 102_565 n
Sr2_1 Nb2_1 Ba2_1 68.22(29) 101_545 . 3_555 n
Sr2_1 Nb2_1 Ba2_1 68.00(29) 101_545 . 3_565 n
Sr2_1 Nb2_1 Ba2_1 111.8(5) 101_545 . 4_535 n
Sr2_1 Nb2_1 Ba2_1 111.6(5) 101_545 . 4_545 n
Sr2_1 Nb2_1 Ba2_1 104.85(4) 101_545 . 101_445 n
Sr2_1 Nb2_1 Ba2_1 0.0 101_545 . 101_545 n
Sr2_1 Nb2_1 Ba2_1 180.0000(12) 101_545 . 102_465 n
Sr2_1 Nb2_1 Ba2_1 75.0(5) 101_545 . 102_565 n
Sr2_1 Nb2_1 O1 127.82(26) 101_545 . 3_455 n
Sr2_1 Nb2_1 O1 126.55(27) 101_545 . 4_445 n
Sr2_1 Nb2_1 O1 59.7(5) 101_545 . 101_455 n
Sr2_1 Nb2_1 O1 58.5(5) 101_545 . 102_455 n
Sr2_1 Nb2_1 O3 129.1(9) 101_545 . 1_545 n
Sr2_1 Nb2_1 O3 54.2(5) 101_545 . 2_566 n
Sr2_1 Nb2_1 Sr2_1 104.85(4) 102_465 . 102_565 n
Sr2_1 Nb2_1 Ba2_1 111.8(5) 102_465 . 3_555 n
Sr2_1 Nb2_1 Ba2_1 112.1(5) 102_465 . 3_565 n
Sr2_1 Nb2_1 Ba2_1 68.12(29) 102_465 . 4_535 n
Sr2_1 Nb2_1 Ba2_1 68.34(29) 102_465 . 4_545 n
Sr2_1 Nb2_1 Ba2_1 75.3(5) 102_465 . 101_445 n
Sr2_1 Nb2_1 Ba2_1 180.0000(12) 102_465 . 101_545 n
Sr2_1 Nb2_1 Ba2_1 0.0 102_465 . 102_465 n
Sr2_1 Nb2_1 Ba2_1 104.85(4) 102_465 . 102_565 n
Sr2_1 Nb2_1 O1 52.3(5) 102_465 . 3_455 n
Sr2_1 Nb2_1 O1 53.5(5) 102_465 . 4_445 n
Sr2_1 Nb2_1 O1 120.26(32) 102_465 . 101_455 n
Sr2_1 Nb2_1 O1 121.42(34) 102_465 . 102_455 n
Sr2_1 Nb2_1 O3 50.7(5) 102_465 . 1_545 n
Sr2_1 Nb2_1 O3 126.0(9) 102_465 . 2_566 n
Sr2_1 Nb2_1 Ba2_1 111.6(5) 102_565 . 3_555 n
Sr2_1 Nb2_1 Ba2_1 111.8(5) 102_565 . 3_565 n
Sr2_1 Nb2_1 Ba2_1 68.00(29) 102_565 . 4_535 n
Sr2_1 Nb2_1 Ba2_1 68.22(29) 102_565 . 4_545 n
Sr2_1 Nb2_1 Ba2_1 180.0000(12) 102_565 . 101_445 n
Sr2_1 Nb2_1 Ba2_1 75.0(5) 102_565 . 101_545 n
Sr2_1 Nb2_1 Ba2_1 104.85(4) 102_565 . 102_465 n
Sr2_1 Nb2_1 Ba2_1 0.0 102_565 . 102_565 n
Sr2_1 Nb2_1 O1 126.55(27) 102_565 . 3_455 n
Sr2_1 Nb2_1 O1 127.82(26) 102_565 . 4_445 n
Sr2_1 Nb2_1 O1 58.5(5) 102_565 . 101_455 n
Sr2_1 Nb2_1 O1 59.7(5) 102_565 . 102_455 n
Sr2_1 Nb2_1 O3 54.2(5) 102_565 . 1_545 n
Sr2_1 Nb2_1 O3 129.1(9) 102_565 . 2_566 n
Ba2_1 Nb2_1 Ba2_1 104.85(4) 3_555 . 3_565 n
Ba2_1 Nb2_1 Ba2_1 75.15(4) 3_555 . 4_535 n
Ba2_1 Nb2_1 Ba2_1 180.0000(33) 3_555 . 4_545 n
Ba2_1 Nb2_1 Ba2_1 68.34(29) 3_555 . 101_445 n
Ba2_1 Nb2_1 Ba2_1 68.22(29) 3_555 . 101_545 n
Ba2_1 Nb2_1 Ba2_1 111.8(5) 3_555 . 102_465 n
Ba2_1 Nb2_1 Ba2_1 111.6(5) 3_555 . 102_565 n
Ba2_1 Nb2_1 O1 121.7(7) 3_555 . 3_455 n
Ba2_1 Nb2_1 O1 58.53(20) 3_555 . 4_445 n
Ba2_1 Nb2_1 O1 127.8(7) 3_555 . 101_455 n
Ba2_1 Nb2_1 O1 52.01(22) 3_555 . 102_455 n
Ba2_1 Nb2_1 O3 129.37(35) 3_555 . 1_545 n
Ba2_1 Nb2_1 O3 50.64(35) 3_555 . 2_566 n
Ba2_1 Nb2_1 Ba2_1 180.0000(33) 3_565 . 4_535 n
Ba2_1 Nb2_1 Ba2_1 75.15(4) 3_565 . 4_545 n
Ba2_1 Nb2_1 Ba2_1 68.12(29) 3_565 . 101_445 n
Ba2_1 Nb2_1 Ba2_1 68.00(29) 3_565 . 101_545 n
Ba2_1 Nb2_1 Ba2_1 112.1(5) 3_565 . 102_465 n
Ba2_1 Nb2_1 Ba2_1 111.8(5) 3_565 . 102_565 n
Ba2_1 Nb2_1 O1 59.91(22) 3_565 . 3_455 n
Ba2_1 Nb2_1 O1 120.3(7) 3_565 . 4_445 n
Ba2_1 Nb2_1 O1 53.51(20) 3_565 . 101_455 n
Ba2_1 Nb2_1 O1 126.3(7) 3_565 . 102_455 n
Ba2_1 Nb2_1 O3 125.75(34) 3_565 . 1_545 n
Ba2_1 Nb2_1 O3 54.26(34) 3_565 . 2_566 n
Ba2_1 Nb2_1 Ba2_1 104.85(4) 4_535 . 4_545 n
Ba2_1 Nb2_1 Ba2_1 112.1(5) 4_535 . 101_445 n
Ba2_1 Nb2_1 Ba2_1 111.8(5) 4_535 . 101_545 n
Ba2_1 Nb2_1 Ba2_1 68.12(29) 4_535 . 102_465 n
Ba2_1 Nb2_1 Ba2_1 68.00(29) 4_535 . 102_565 n
Ba2_1 Nb2_1 O1 120.3(7) 4_535 . 3_455 n
Ba2_1 Nb2_1 O1 59.91(22) 4_535 . 4_445 n
Ba2_1 Nb2_1 O1 126.3(7) 4_535 . 101_455 n
Ba2_1 Nb2_1 O1 53.51(20) 4_535 . 102_455 n
Ba2_1 Nb2_1 O3 54.26(34) 4_535 . 1_545 n
Ba2_1 Nb2_1 O3 125.75(34) 4_535 . 2_566 n
Ba2_1 Nb2_1 Ba2_1 111.8(5) 4_545 . 101_445 n
Ba2_1 Nb2_1 Ba2_1 111.6(5) 4_545 . 101_545 n
Ba2_1 Nb2_1 Ba2_1 68.34(29) 4_545 . 102_465 n
Ba2_1 Nb2_1 Ba2_1 68.22(29) 4_545 . 102_565 n
Ba2_1 Nb2_1 O1 58.53(20) 4_545 . 3_455 n
Ba2_1 Nb2_1 O1 121.7(7) 4_545 . 4_445 n
Ba2_1 Nb2_1 O1 52.01(22) 4_545 . 101_455 n
Ba2_1 Nb2_1 O1 127.8(7) 4_545 . 102_455 n
Ba2_1 Nb2_1 O3 50.64(35) 4_545 . 1_545 n
Ba2_1 Nb2_1 O3 129.37(35) 4_545 . 2_566 n
Ba2_1 Nb2_1 Ba2_1 104.85(4) 101_445 . 101_545 n
Ba2_1 Nb2_1 Ba2_1 75.3(5) 101_445 . 102_465 n
Ba2_1 Nb2_1 Ba2_1 180.0000(12) 101_445 . 102_565 n
Ba2_1 Nb2_1 O1 53.5(5) 101_445 . 3_455 n
Ba2_1 Nb2_1 O1 52.3(5) 101_445 . 4_445 n
Ba2_1 Nb2_1 O1 121.42(34) 101_445 . 101_455 n
Ba2_1 Nb2_1 O1 120.26(32) 101_445 . 102_455 n
Ba2_1 Nb2_1 O3 126.0(9) 101_445 . 1_545 n
Ba2_1 Nb2_1 O3 50.7(5) 101_445 . 2_566 n
Ba2_1 Nb2_1 Ba2_1 180.0000(12) 101_545 . 102_465 n
Ba2_1 Nb2_1 Ba2_1 75.0(5) 101_545 . 102_565 n
Ba2_1 Nb2_1 O1 127.82(26) 101_545 . 3_455 n
Ba2_1 Nb2_1 O1 126.55(27) 101_545 . 4_445 n
Ba2_1 Nb2_1 O1 59.7(5) 101_545 . 101_455 n
Ba2_1 Nb2_1 O1 58.5(5) 101_545 . 102_455 n
Ba2_1 Nb2_1 O3 129.1(9) 101_545 . 1_545 n
Ba2_1 Nb2_1 O3 54.2(5) 101_545 . 2_566 n
Ba2_1 Nb2_1 Ba2_1 104.85(4) 102_465 . 102_565 n
Ba2_1 Nb2_1 O1 52.3(5) 102_465 . 3_455 n
Ba2_1 Nb2_1 O1 53.5(5) 102_465 . 4_445 n
Ba2_1 Nb2_1 O1 120.26(32) 102_465 . 101_455 n
Ba2_1 Nb2_1 O1 121.42(34) 102_465 . 102_455 n
Ba2_1 Nb2_1 O3 50.7(5) 102_465 . 1_545 n
Ba2_1 Nb2_1 O3 126.0(9) 102_465 . 2_566 n
Ba2_1 Nb2_1 O1 126.55(27) 102_565 . 3_455 n
Ba2_1 Nb2_1 O1 127.82(26) 102_565 . 4_445 n
Ba2_1 Nb2_1 O1 58.5(5) 102_565 . 101_455 n
Ba2_1 Nb2_1 O1 59.7(5) 102_565 . 102_455 n
Ba2_1 Nb2_1 O3 54.2(5) 102_565 . 1_545 n
Ba2_1 Nb2_1 O3 129.1(9) 102_565 . 2_566 n
O1 Nb2_1 O1 80.7(9) 3_455 . 4_445 n
O1 Nb2_1 O1 89.98(8) 3_455 . 101_455 n
O1 Nb2_1 O1 170.7(9) 3_455 . 102_455 n
O1 Nb2_1 O3 86.6(6) 3_455 . 1_545 n
O1 Nb2_1 O3 90.9(7) 3_455 . 2_566 n
O1 Nb2_1 O1 170.7(9) 4_445 . 101_455 n
O1 Nb2_1 O1 89.98(8) 4_445 . 102_455 n
O1 Nb2_1 O3 90.9(7) 4_445 . 1_545 n
O1 Nb2_1 O3 86.6(6) 4_445 . 2_566 n
O1 Nb2_1 O1 99.3(10) 101_455 . 102_455 n
O1 Nb2_1 O3 88.7(6) 101_455 . 1_545 n
O1 Nb2_1 O3 93.4(5) 101_455 . 2_566 n
O1 Nb2_1 O3 93.4(5) 102_455 . 1_545 n
O1 Nb2_1 O3 88.7(6) 102_455 . 2_566 n
O3 Nb2_1 O3 176.7(14) 1_545 . 2_566 n
Sr2_1 Ti2_1 Sr2_1 104.85(4) 3_555 . 3_565 n
Sr2_1 Ti2_1 Sr2_1 75.15(4) 3_555 . 4_535 n
Sr2_1 Ti2_1 Sr2_1 180.0000(33) 3_555 . 4_545 n
Sr2_1 Ti2_1 Sr2_1 68.34(29) 3_555 . 101_445 n
Sr2_1 Ti2_1 Sr2_1 68.22(29) 3_555 . 101_545 n
Sr2_1 Ti2_1 Sr2_1 111.8(5) 3_555 . 102_465 n
Sr2_1 Ti2_1 Sr2_1 111.6(5) 3_555 . 102_565 n
Sr2_1 Ti2_1 Ba2_1 0.0 3_555 . 3_555 n
Sr2_1 Ti2_1 Ba2_1 104.85(4) 3_555 . 3_565 n
Sr2_1 Ti2_1 Ba2_1 75.15(4) 3_555 . 4_535 n
Sr2_1 Ti2_1 Ba2_1 180.0000(33) 3_555 . 4_545 n
Sr2_1 Ti2_1 Ba2_1 68.34(29) 3_555 . 101_445 n
Sr2_1 Ti2_1 Ba2_1 68.22(29) 3_555 . 101_545 n
Sr2_1 Ti2_1 Ba2_1 111.8(5) 3_555 . 102_465 n
Sr2_1 Ti2_1 Ba2_1 111.6(5) 3_555 . 102_565 n
Sr2_1 Ti2_1 O1 121.7(7) 3_555 . 3_455 n
Sr2_1 Ti2_1 O1 58.53(20) 3_555 . 4_445 n
Sr2_1 Ti2_1 O1 127.8(7) 3_555 . 101_455 n
Sr2_1 Ti2_1 O1 52.01(22) 3_555 . 102_455 n
Sr2_1 Ti2_1 O3 129.37(35) 3_555 . 1_545 n
Sr2_1 Ti2_1 O3 50.64(35) 3_555 . 2_566 n
Sr2_1 Ti2_1 Sr2_1 180.0000(33) 3_565 . 4_535 n
Sr2_1 Ti2_1 Sr2_1 75.15(4) 3_565 . 4_545 n
Sr2_1 Ti2_1 Sr2_1 68.12(29) 3_565 . 101_445 n
Sr2_1 Ti2_1 Sr2_1 68.00(29) 3_565 . 101_545 n
Sr2_1 Ti2_1 Sr2_1 112.1(5) 3_565 . 102_465 n
Sr2_1 Ti2_1 Sr2_1 111.8(5) 3_565 . 102_565 n
Sr2_1 Ti2_1 Ba2_1 104.85(4) 3_565 . 3_555 n
Sr2_1 Ti2_1 Ba2_1 0.0 3_565 . 3_565 n
Sr2_1 Ti2_1 Ba2_1 180.0000(33) 3_565 . 4_535 n
Sr2_1 Ti2_1 Ba2_1 75.15(4) 3_565 . 4_545 n
Sr2_1 Ti2_1 Ba2_1 68.12(29) 3_565 . 101_445 n
Sr2_1 Ti2_1 Ba2_1 68.00(29) 3_565 . 101_545 n
Sr2_1 Ti2_1 Ba2_1 112.1(5) 3_565 . 102_465 n
Sr2_1 Ti2_1 Ba2_1 111.8(5) 3_565 . 102_565 n
Sr2_1 Ti2_1 O1 59.91(22) 3_565 . 3_455 n
Sr2_1 Ti2_1 O1 120.3(7) 3_565 . 4_445 n
Sr2_1 Ti2_1 O1 53.51(20) 3_565 . 101_455 n
Sr2_1 Ti2_1 O1 126.3(7) 3_565 . 102_455 n
Sr2_1 Ti2_1 O3 125.75(34) 3_565 . 1_545 n
Sr2_1 Ti2_1 O3 54.26(34) 3_565 . 2_566 n
Sr2_1 Ti2_1 Sr2_1 104.85(4) 4_535 . 4_545 n
Sr2_1 Ti2_1 Sr2_1 112.1(5) 4_535 . 101_445 n
Sr2_1 Ti2_1 Sr2_1 111.8(5) 4_535 . 101_545 n
Sr2_1 Ti2_1 Sr2_1 68.12(29) 4_535 . 102_465 n
Sr2_1 Ti2_1 Sr2_1 68.00(29) 4_535 . 102_565 n
Sr2_1 Ti2_1 Ba2_1 75.15(4) 4_535 . 3_555 n
Sr2_1 Ti2_1 Ba2_1 180.0000(33) 4_535 . 3_565 n
Sr2_1 Ti2_1 Ba2_1 0.0 4_535 . 4_535 n
Sr2_1 Ti2_1 Ba2_1 104.85(4) 4_535 . 4_545 n
Sr2_1 Ti2_1 Ba2_1 112.1(5) 4_535 . 101_445 n
Sr2_1 Ti2_1 Ba2_1 111.8(5) 4_535 . 101_545 n
Sr2_1 Ti2_1 Ba2_1 68.12(29) 4_535 . 102_465 n
Sr2_1 Ti2_1 Ba2_1 68.00(29) 4_535 . 102_565 n
Sr2_1 Ti2_1 O1 120.3(7) 4_535 . 3_455 n
Sr2_1 Ti2_1 O1 59.91(22) 4_535 . 4_445 n
Sr2_1 Ti2_1 O1 126.3(7) 4_535 . 101_455 n
Sr2_1 Ti2_1 O1 53.51(20) 4_535 . 102_455 n
Sr2_1 Ti2_1 O3 54.26(34) 4_535 . 1_545 n
Sr2_1 Ti2_1 O3 125.75(34) 4_535 . 2_566 n
Sr2_1 Ti2_1 Sr2_1 111.8(5) 4_545 . 101_445 n
Sr2_1 Ti2_1 Sr2_1 111.6(5) 4_545 . 101_545 n
Sr2_1 Ti2_1 Sr2_1 68.34(29) 4_545 . 102_465 n
Sr2_1 Ti2_1 Sr2_1 68.22(29) 4_545 . 102_565 n
Sr2_1 Ti2_1 Ba2_1 180.0000(33) 4_545 . 3_555 n
Sr2_1 Ti2_1 Ba2_1 75.15(4) 4_545 . 3_565 n
Sr2_1 Ti2_1 Ba2_1 104.85(4) 4_545 . 4_535 n
Sr2_1 Ti2_1 Ba2_1 0.0 4_545 . 4_545 n
Sr2_1 Ti2_1 Ba2_1 111.8(5) 4_545 . 101_445 n
Sr2_1 Ti2_1 Ba2_1 111.6(5) 4_545 . 101_545 n
Sr2_1 Ti2_1 Ba2_1 68.34(29) 4_545 . 102_465 n
Sr2_1 Ti2_1 Ba2_1 68.22(29) 4_545 . 102_565 n
Sr2_1 Ti2_1 O1 58.53(20) 4_545 . 3_455 n
Sr2_1 Ti2_1 O1 121.7(7) 4_545 . 4_445 n
Sr2_1 Ti2_1 O1 52.01(22) 4_545 . 101_455 n
Sr2_1 Ti2_1 O1 127.8(7) 4_545 . 102_455 n
Sr2_1 Ti2_1 O3 50.64(35) 4_545 . 1_545 n
Sr2_1 Ti2_1 O3 129.37(35) 4_545 . 2_566 n
Sr2_1 Ti2_1 Sr2_1 104.85(4) 101_445 . 101_545 n
Sr2_1 Ti2_1 Sr2_1 75.3(5) 101_445 . 102_465 n
Sr2_1 Ti2_1 Sr2_1 180.0000(12) 101_445 . 102_565 n
Sr2_1 Ti2_1 Ba2_1 68.34(29) 101_445 . 3_555 n
Sr2_1 Ti2_1 Ba2_1 68.12(29) 101_445 . 3_565 n
Sr2_1 Ti2_1 Ba2_1 112.1(5) 101_445 . 4_535 n
Sr2_1 Ti2_1 Ba2_1 111.8(5) 101_445 . 4_545 n
Sr2_1 Ti2_1 Ba2_1 0.0 101_445 . 101_445 n
Sr2_1 Ti2_1 Ba2_1 104.85(4) 101_445 . 101_545 n
Sr2_1 Ti2_1 Ba2_1 75.3(5) 101_445 . 102_465 n
Sr2_1 Ti2_1 Ba2_1 180.0000(12) 101_445 . 102_565 n
Sr2_1 Ti2_1 O1 53.5(5) 101_445 . 3_455 n
Sr2_1 Ti2_1 O1 52.3(5) 101_445 . 4_445 n
Sr2_1 Ti2_1 O1 121.42(34) 101_445 . 101_455 n
Sr2_1 Ti2_1 O1 120.26(32) 101_445 . 102_455 n
Sr2_1 Ti2_1 O3 126.0(9) 101_445 . 1_545 n
Sr2_1 Ti2_1 O3 50.7(5) 101_445 . 2_566 n
Sr2_1 Ti2_1 Sr2_1 180.0000(12) 101_545 . 102_465 n
Sr2_1 Ti2_1 Sr2_1 75.0(5) 101_545 . 102_565 n
Sr2_1 Ti2_1 Ba2_1 68.22(29) 101_545 . 3_555 n
Sr2_1 Ti2_1 Ba2_1 68.00(29) 101_545 . 3_565 n
Sr2_1 Ti2_1 Ba2_1 111.8(5) 101_545 . 4_535 n
Sr2_1 Ti2_1 Ba2_1 111.6(5) 101_545 . 4_545 n
Sr2_1 Ti2_1 Ba2_1 104.85(4) 101_545 . 101_445 n
Sr2_1 Ti2_1 Ba2_1 0.0 101_545 . 101_545 n
Sr2_1 Ti2_1 Ba2_1 180.0000(12) 101_545 . 102_465 n
Sr2_1 Ti2_1 Ba2_1 75.0(5) 101_545 . 102_565 n
Sr2_1 Ti2_1 O1 127.82(26) 101_545 . 3_455 n
Sr2_1 Ti2_1 O1 126.55(27) 101_545 . 4_445 n
Sr2_1 Ti2_1 O1 59.7(5) 101_545 . 101_455 n
Sr2_1 Ti2_1 O1 58.5(5) 101_545 . 102_455 n
Sr2_1 Ti2_1 O3 129.1(9) 101_545 . 1_545 n
Sr2_1 Ti2_1 O3 54.2(5) 101_545 . 2_566 n
Sr2_1 Ti2_1 Sr2_1 104.85(4) 102_465 . 102_565 n
Sr2_1 Ti2_1 Ba2_1 111.8(5) 102_465 . 3_555 n
Sr2_1 Ti2_1 Ba2_1 112.1(5) 102_465 . 3_565 n
Sr2_1 Ti2_1 Ba2_1 68.12(29) 102_465 . 4_535 n
Sr2_1 Ti2_1 Ba2_1 68.34(29) 102_465 . 4_545 n
Sr2_1 Ti2_1 Ba2_1 75.3(5) 102_465 . 101_445 n
Sr2_1 Ti2_1 Ba2_1 180.0000(12) 102_465 . 101_545 n
Sr2_1 Ti2_1 Ba2_1 0.0 102_465 . 102_465 n
Sr2_1 Ti2_1 Ba2_1 104.85(4) 102_465 . 102_565 n
Sr2_1 Ti2_1 O1 52.3(5) 102_465 . 3_455 n
Sr2_1 Ti2_1 O1 53.5(5) 102_465 . 4_445 n
Sr2_1 Ti2_1 O1 120.26(32) 102_465 . 101_455 n
Sr2_1 Ti2_1 O1 121.42(34) 102_465 . 102_455 n
Sr2_1 Ti2_1 O3 50.7(5) 102_465 . 1_545 n
Sr2_1 Ti2_1 O3 126.0(9) 102_465 . 2_566 n
Sr2_1 Ti2_1 Ba2_1 111.6(5) 102_565 . 3_555 n
Sr2_1 Ti2_1 Ba2_1 111.8(5) 102_565 . 3_565 n
Sr2_1 Ti2_1 Ba2_1 68.00(29) 102_565 . 4_535 n
Sr2_1 Ti2_1 Ba2_1 68.22(29) 102_565 . 4_545 n
Sr2_1 Ti2_1 Ba2_1 180.0000(12) 102_565 . 101_445 n
Sr2_1 Ti2_1 Ba2_1 75.0(5) 102_565 . 101_545 n
Sr2_1 Ti2_1 Ba2_1 104.85(4) 102_565 . 102_465 n
Sr2_1 Ti2_1 Ba2_1 0.0 102_565 . 102_565 n
Sr2_1 Ti2_1 O1 126.55(27) 102_565 . 3_455 n
Sr2_1 Ti2_1 O1 127.82(26) 102_565 . 4_445 n
Sr2_1 Ti2_1 O1 58.5(5) 102_565 . 101_455 n
Sr2_1 Ti2_1 O1 59.7(5) 102_565 . 102_455 n
Sr2_1 Ti2_1 O3 54.2(5) 102_565 . 1_545 n
Sr2_1 Ti2_1 O3 129.1(9) 102_565 . 2_566 n
Ba2_1 Ti2_1 Ba2_1 104.85(4) 3_555 . 3_565 n
Ba2_1 Ti2_1 Ba2_1 75.15(4) 3_555 . 4_535 n
Ba2_1 Ti2_1 Ba2_1 180.0000(33) 3_555 . 4_545 n
Ba2_1 Ti2_1 Ba2_1 68.34(29) 3_555 . 101_445 n
Ba2_1 Ti2_1 Ba2_1 68.22(29) 3_555 . 101_545 n
Ba2_1 Ti2_1 Ba2_1 111.8(5) 3_555 . 102_465 n
Ba2_1 Ti2_1 Ba2_1 111.6(5) 3_555 . 102_565 n
Ba2_1 Ti2_1 O1 121.7(7) 3_555 . 3_455 n
Ba2_1 Ti2_1 O1 58.53(20) 3_555 . 4_445 n
Ba2_1 Ti2_1 O1 127.8(7) 3_555 . 101_455 n
Ba2_1 Ti2_1 O1 52.01(22) 3_555 . 102_455 n
Ba2_1 Ti2_1 O3 129.37(35) 3_555 . 1_545 n
Ba2_1 Ti2_1 O3 50.64(35) 3_555 . 2_566 n
Ba2_1 Ti2_1 Ba2_1 180.0000(33) 3_565 . 4_535 n
Ba2_1 Ti2_1 Ba2_1 75.15(4) 3_565 . 4_545 n
Ba2_1 Ti2_1 Ba2_1 68.12(29) 3_565 . 101_445 n
Ba2_1 Ti2_1 Ba2_1 68.00(29) 3_565 . 101_545 n
Ba2_1 Ti2_1 Ba2_1 112.1(5) 3_565 . 102_465 n
Ba2_1 Ti2_1 Ba2_1 111.8(5) 3_565 . 102_565 n
Ba2_1 Ti2_1 O1 59.91(22) 3_565 . 3_455 n
Ba2_1 Ti2_1 O1 120.3(7) 3_565 . 4_445 n
Ba2_1 Ti2_1 O1 53.51(20) 3_565 . 101_455 n
Ba2_1 Ti2_1 O1 126.3(7) 3_565 . 102_455 n
Ba2_1 Ti2_1 O3 125.75(34) 3_565 . 1_545 n
Ba2_1 Ti2_1 O3 54.26(34) 3_565 . 2_566 n
Ba2_1 Ti2_1 Ba2_1 104.85(4) 4_535 . 4_545 n
Ba2_1 Ti2_1 Ba2_1 112.1(5) 4_535 . 101_445 n
Ba2_1 Ti2_1 Ba2_1 111.8(5) 4_535 . 101_545 n
Ba2_1 Ti2_1 Ba2_1 68.12(29) 4_535 . 102_465 n
Ba2_1 Ti2_1 Ba2_1 68.00(29) 4_535 . 102_565 n
Ba2_1 Ti2_1 O1 120.3(7) 4_535 . 3_455 n
Ba2_1 Ti2_1 O1 59.91(22) 4_535 . 4_445 n
Ba2_1 Ti2_1 O1 126.3(7) 4_535 . 101_455 n
Ba2_1 Ti2_1 O1 53.51(20) 4_535 . 102_455 n
Ba2_1 Ti2_1 O3 54.26(34) 4_535 . 1_545 n
Ba2_1 Ti2_1 O3 125.75(34) 4_535 . 2_566 n
Ba2_1 Ti2_1 Ba2_1 111.8(5) 4_545 . 101_445 n
Ba2_1 Ti2_1 Ba2_1 111.6(5) 4_545 . 101_545 n
Ba2_1 Ti2_1 Ba2_1 68.34(29) 4_545 . 102_465 n
Ba2_1 Ti2_1 Ba2_1 68.22(29) 4_545 . 102_565 n
Ba2_1 Ti2_1 O1 58.53(20) 4_545 . 3_455 n
Ba2_1 Ti2_1 O1 121.7(7) 4_545 . 4_445 n
Ba2_1 Ti2_1 O1 52.01(22) 4_545 . 101_455 n
Ba2_1 Ti2_1 O1 127.8(7) 4_545 . 102_455 n
Ba2_1 Ti2_1 O3 50.64(35) 4_545 . 1_545 n
Ba2_1 Ti2_1 O3 129.37(35) 4_545 . 2_566 n
Ba2_1 Ti2_1 Ba2_1 104.85(4) 101_445 . 101_545 n
Ba2_1 Ti2_1 Ba2_1 75.3(5) 101_445 . 102_465 n
Ba2_1 Ti2_1 Ba2_1 180.0000(12) 101_445 . 102_565 n
Ba2_1 Ti2_1 O1 53.5(5) 101_445 . 3_455 n
Ba2_1 Ti2_1 O1 52.3(5) 101_445 . 4_445 n
Ba2_1 Ti2_1 O1 121.42(34) 101_445 . 101_455 n
Ba2_1 Ti2_1 O1 120.26(32) 101_445 . 102_455 n
Ba2_1 Ti2_1 O3 126.0(9) 101_445 . 1_545 n
Ba2_1 Ti2_1 O3 50.7(5) 101_445 . 2_566 n
Ba2_1 Ti2_1 Ba2_1 180.0000(12) 101_545 . 102_465 n
Ba2_1 Ti2_1 Ba2_1 75.0(5) 101_545 . 102_565 n
Ba2_1 Ti2_1 O1 127.82(26) 101_545 . 3_455 n
Ba2_1 Ti2_1 O1 126.55(27) 101_545 . 4_445 n
Ba2_1 Ti2_1 O1 59.7(5) 101_545 . 101_455 n
Ba2_1 Ti2_1 O1 58.5(5) 101_545 . 102_455 n
Ba2_1 Ti2_1 O3 129.1(9) 101_545 . 1_545 n
Ba2_1 Ti2_1 O3 54.2(5) 101_545 . 2_566 n
Ba2_1 Ti2_1 Ba2_1 104.85(4) 102_465 . 102_565 n
Ba2_1 Ti2_1 O1 52.3(5) 102_465 . 3_455 n
Ba2_1 Ti2_1 O1 53.5(5) 102_465 . 4_445 n
Ba2_1 Ti2_1 O1 120.26(32) 102_465 . 101_455 n
Ba2_1 Ti2_1 O1 121.42(34) 102_465 . 102_455 n
Ba2_1 Ti2_1 O3 50.7(5) 102_465 . 1_545 n
Ba2_1 Ti2_1 O3 126.0(9) 102_465 . 2_566 n
Ba2_1 Ti2_1 O1 126.55(27) 102_565 . 3_455 n
Ba2_1 Ti2_1 O1 127.82(26) 102_565 . 4_445 n
Ba2_1 Ti2_1 O1 58.5(5) 102_565 . 101_455 n
Ba2_1 Ti2_1 O1 59.7(5) 102_565 . 102_455 n
Ba2_1 Ti2_1 O3 54.2(5) 102_565 . 1_545 n
Ba2_1 Ti2_1 O3 129.1(9) 102_565 . 2_566 n
O1 Ti2_1 O1 80.7(9) 3_455 . 4_445 n
O1 Ti2_1 O1 89.98(8) 3_455 . 101_455 n
O1 Ti2_1 O1 170.7(9) 3_455 . 102_455 n
O1 Ti2_1 O3 86.6(6) 3_455 . 1_545 n
O1 Ti2_1 O3 90.9(7) 3_455 . 2_566 n
O1 Ti2_1 O1 170.7(9) 4_445 . 101_455 n
O1 Ti2_1 O1 89.98(8) 4_445 . 102_455 n
O1 Ti2_1 O3 90.9(7) 4_445 . 1_545 n
O1 Ti2_1 O3 86.6(6) 4_445 . 2_566 n
O1 Ti2_1 O1 99.3(10) 101_455 . 102_455 n
O1 Ti2_1 O3 88.7(6) 101_455 . 1_545 n
O1 Ti2_1 O3 93.4(5) 101_455 . 2_566 n
O1 Ti2_1 O3 93.4(5) 102_455 . 1_545 n
O1 Ti2_1 O3 88.7(6) 102_455 . 2_566 n
O3 Ti2_1 O3 176.7(14) 1_545 . 2_566 n
Sr2_1 O1 Sr2_1 90.23(20) 1_645 . 2_665 n
Sr2_1 O1 Sr2_1 84.02(25) 1_645 . 103_564 n
Sr2_1 O1 Sr2_1 176.17(33) 1_645 . 104_544 n
Sr2_1 O1 Ba2_1 0.0 1_645 . 1_645 n
Sr2_1 O1 Ba2_1 90.23(20) 1_645 . 2_665 n
Sr2_1 O1 Ba2_1 84.02(25) 1_645 . 103_564 n
Sr2_1 O1 Ba2_1 176.17(33) 1_645 . 104_544 n
Sr2_1 O1 Nb2_1 85.9(4) 1_645 . 3_654 n
Sr2_1 O1 Nb2_1 86.3(5) 1_645 . 101_554 n
Sr2_1 O1 Ti2_1 85.9(4) 1_645 . 3_654 n
Sr2_1 O1 Ti2_1 86.3(5) 1_645 . 101_554 n
Sr2_1 O1 Sr2_1 174.24(35) 2_665 . 103_564 n
Sr2_1 O1 Sr2_1 85.97(25) 2_665 . 104_544 n
Sr2_1 O1 Ba2_1 90.23(20) 2_665 . 1_645 n
Sr2_1 O1 Ba2_1 0.0 2_665 . 2_665 n
Sr2_1 O1 Ba2_1 174.24(35) 2_665 . 103_564 n
Sr2_1 O1 Ba2_1 85.97(25) 2_665 . 104_544 n
Sr2_1 O1 Nb2_1 87.3(4) 2_665 . 3_654 n
Sr2_1 O1 Nb2_1 87.4(5) 2_665 . 101_554 n
Sr2_1 O1 Ti2_1 87.3(4) 2_665 . 3_654 n
Sr2_1 O1 Ti2_1 87.4(5) 2_665 . 101_554 n
Sr2_1 O1 Sr2_1 99.79(23) 103_564 . 104_544 n
Sr2_1 O1 Ba2_1 84.02(25) 103_564 . 1_645 n
Sr2_1 O1 Ba2_1 174.24(35) 103_564 . 2_665 n
Sr2_1 O1 Ba2_1 0.0 103_564 . 103_564 n
Sr2_1 O1 Ba2_1 99.79(23) 103_564 . 104_544 n
Sr2_1 O1 Nb2_1 92.2(5) 103_564 . 3_654 n
Sr2_1 O1 Nb2_1 92.3(4) 103_564 . 101_554 n
Sr2_1 O1 Ti2_1 92.2(5) 103_564 . 3_654 n
Sr2_1 O1 Ti2_1 92.3(4) 103_564 . 101_554 n
Sr2_1 O1 Ba2_1 176.17(33) 104_544 . 1_645 n
Sr2_1 O1 Ba2_1 85.97(25) 104_544 . 2_665 n
Sr2_1 O1 Ba2_1 99.79(23) 104_544 . 103_564 n
Sr2_1 O1 Ba2_1 0.0 104_544 . 104_544 n
Sr2_1 O1 Nb2_1 93.5(5) 104_544 . 3_654 n
Sr2_1 O1 Nb2_1 94.0(4) 104_544 . 101_554 n
Sr2_1 O1 Ti2_1 93.5(5) 104_544 . 3_654 n
Sr2_1 O1 Ti2_1 94.0(4) 104_544 . 101_554 n
Ba2_1 O1 Ba2_1 90.23(20) 1_645 . 2_665 n
Ba2_1 O1 Ba2_1 84.02(25) 1_645 . 103_564 n
Ba2_1 O1 Ba2_1 176.17(33) 1_645 . 104_544 n
Ba2_1 O1 Nb2_1 85.9(4) 1_645 . 3_654 n
Ba2_1 O1 Nb2_1 86.3(5) 1_645 . 101_554 n
Ba2_1 O1 Ti2_1 85.9(4) 1_645 . 3_654 n
Ba2_1 O1 Ti2_1 86.3(5) 1_645 . 101_554 n
Ba2_1 O1 Ba2_1 174.24(35) 2_665 . 103_564 n
Ba2_1 O1 Ba2_1 85.97(25) 2_665 . 104_544 n
Ba2_1 O1 Nb2_1 87.3(4) 2_665 . 3_654 n
Ba2_1 O1 Nb2_1 87.4(5) 2_665 . 101_554 n
Ba2_1 O1 Ti2_1 87.3(4) 2_665 . 3_654 n
Ba2_1 O1 Ti2_1 87.4(5) 2_665 . 101_554 n
Ba2_1 O1 Ba2_1 99.79(23) 103_564 . 104_544 n
Ba2_1 O1 Nb2_1 92.2(5) 103_564 . 3_654 n
Ba2_1 O1 Nb2_1 92.3(4) 103_564 . 101_554 n
Ba2_1 O1 Ti2_1 92.2(5) 103_564 . 3_654 n
Ba2_1 O1 Ti2_1 92.3(4) 103_564 . 101_554 n
Ba2_1 O1 Nb2_1 93.5(5) 104_544 . 3_654 n
Ba2_1 O1 Nb2_1 94.0(4) 104_544 . 101_554 n
Ba2_1 O1 Ti2_1 93.5(5) 104_544 . 3_654 n
Ba2_1 O1 Ti2_1 94.0(4) 104_544 . 101_554 n
Nb2_1 O1 Nb2_1 170.5(9) 3_654 . 101_554 n
Nb2_1 O1 Ti2_1 0.0 3_654 . 3_654 n
Nb2_1 O1 Ti2_1 170.5(9) 3_654 . 101_554 n
Nb2_1 O1 Ti2_1 170.5(9) 101_554 . 3_654 n
Nb2_1 O1 Ti2_1 0.0 101_554 . 101_554 n
Ti2_1 O1 Ti2_1 170.5(9) 3_654 . 101_554 n
Bi1_1 O2 Bi1_1 105.7(4) 1_455 . 4_455 n
Bi1_1 O2 Bi1_1 104.51(28) 1_455 . 102_455 n
Bi1_1 O2 Bi1_1 118.8(4) 1_455 . 103_455 n
Bi1_1 O2 Sr1_1 8.9(5) 1_455 . 1_455 n
Bi1_1 O2 Sr1_1 107.9(8) 1_455 . 4_455 n
Bi1_1 O2 Sr1_1 111.0(8) 1_455 . 102_455 n
Bi1_1 O2 Sr1_1 109.2(6) 1_455 . 103_455 n
Bi1_1 O2 Bi1_1 0.0 1_455 . 1_455 n
Bi1_1 O2 Bi1_1 105.7(4) 1_455 . 4_455 n
Bi1_1 O2 Bi1_1 104.51(28) 1_455 . 102_455 n
Bi1_1 O2 Bi1_1 118.8(4) 1_455 . 103_454 n
Bi1_1 O2 Ba1_1 8.9(5) 1_455 . 1_455 n
Bi1_1 O2 Ba1_1 107.9(8) 1_455 . 4_455 n
Bi1_1 O2 Ba1_1 111.0(8) 1_455 . 102_455 n
Bi1_1 O2 Ba1_1 109.2(6) 1_455 . 103_454 n
Bi1_1 O2 Bi1_1 119.1(4) 4_455 . 102_455 n
Bi1_1 O2 Bi1_1 105.39(28) 4_455 . 103_455 n
Bi1_1 O2 Sr1_1 110.7(9) 4_455 . 1_455 n
Bi1_1 O2 Sr1_1 11.6(5) 4_455 . 4_455 n
Bi1_1 O2 Sr1_1 107.0(6) 4_455 . 102_455 n
Bi1_1 O2 Sr1_1 107.1(6) 4_455 . 103_455 n
Bi1_1 O2 Bi1_1 105.7(4) 4_455 . 1_455 n
Bi1_1 O2 Bi1_1 0.0 4_455 . 4_455 n
Bi1_1 O2 Bi1_1 119.1(4) 4_455 . 102_455 n
Bi1_1 O2 Bi1_1 105.39(28) 4_455 . 103_454 n
Bi1_1 O2 Ba1_1 110.7(9) 4_455 . 1_455 n
Bi1_1 O2 Ba1_1 11.6(5) 4_455 . 4_455 n
Bi1_1 O2 Ba1_1 107.0(6) 4_455 . 102_455 n
Bi1_1 O2 Ba1_1 107.1(6) 4_455 . 103_454 n
Bi1_1 O2 Bi1_1 104.2(4) 102_455 . 103_455 n
Bi1_1 O2 Sr1_1 107.1(8) 102_455 . 1_455 n
Bi1_1 O2 Sr1_1 107.8(7) 102_455 . 4_455 n
Bi1_1 O2 Sr1_1 12.2(4) 102_455 . 102_455 n
Bi1_1 O2 Sr1_1 110.9(8) 102_455 . 103_455 n
Bi1_1 O2 Bi1_1 104.51(28) 102_455 . 1_455 n
Bi1_1 O2 Bi1_1 119.1(4) 102_455 . 4_455 n
Bi1_1 O2 Bi1_1 0.0 102_455 . 102_455 n
Bi1_1 O2 Bi1_1 104.2(4) 102_455 . 103_454 n
Bi1_1 O2 Ba1_1 107.1(8) 102_455 . 1_455 n
Bi1_1 O2 Ba1_1 107.8(7) 102_455 . 4_455 n
Bi1_1 O2 Ba1_1 12.2(4) 102_455 . 102_455 n
Bi1_1 O2 Ba1_1 110.9(8) 102_455 . 103_454 n
Bi1_1 O2 Sr1_1 110.0(6) 103_455 . 1_455 n
Bi1_1 O2 Sr1_1 112.7(6) 103_455 . 4_455 n
Bi1_1 O2 Sr1_1 108.2(10) 103_455 . 102_455 n
Bi1_1 O2 Sr1_1 10.1(7) 103_455 . 103_455 n
Bi1_1 O2 Bi1_1 118.8(4) 103_454 . 1_455 n
Bi1_1 O2 Bi1_1 105.39(28) 103_454 . 4_455 n
Bi1_1 O2 Bi1_1 104.2(4) 103_454 . 102_455 n
Bi1_1 O2 Bi1_1 0.0 103_454 . 103_454 n
Bi1_1 O2 Ba1_1 110.0(6) 103_454 . 1_455 n
Bi1_1 O2 Ba1_1 112.7(6) 103_454 . 4_455 n
Bi1_1 O2 Ba1_1 108.2(10) 103_454 . 102_455 n
Bi1_1 O2 Ba1_1 10.1(7) 103_454 . 103_454 n
Sr1_1 O2 Sr1_1 114.3(16) 1_455 . 4_455 n
Sr1_1 O2 Sr1_1 115.10(32) 1_455 . 102_455 n
Sr1_1 O2 Sr1_1 100.4(6) 1_455 . 103_455 n
Sr1_1 O2 Bi1_1 8.9(5) 1_455 . 1_455 n
Sr1_1 O2 Bi1_1 110.7(9) 1_455 . 4_455 n
Sr1_1 O2 Bi1_1 107.1(8) 1_455 . 102_455 n
Sr1_1 O2 Bi1_1 110.0(6) 1_455 . 103_454 n
Sr1_1 O2 Ba1_1 0.0 1_455 . 1_455 n
Sr1_1 O2 Ba1_1 114.3(16) 1_455 . 4_455 n
Sr1_1 O2 Ba1_1 115.10(32) 1_455 . 102_455 n
Sr1_1 O2 Ba1_1 100.4(6) 1_455 . 103_454 n
Sr1_1 O2 Sr1_1 95.7(7) 4_455 . 102_455 n
Sr1_1 O2 Sr1_1 115.90(31) 4_455 . 103_455 n
Sr1_1 O2 Bi1_1 107.9(8) 4_455 . 1_455 n
Sr1_1 O2 Bi1_1 11.6(5) 4_455 . 4_455 n
Sr1_1 O2 Bi1_1 107.8(7) 4_455 . 102_455 n
Sr1_1 O2 Bi1_1 112.7(6) 4_455 . 103_454 n
Sr1_1 O2 Ba1_1 114.3(16) 4_455 . 1_455 n
Sr1_1 O2 Ba1_1 0.0 4_455 . 4_455 n
Sr1_1 O2 Ba1_1 95.7(7) 4_455 . 102_455 n
Sr1_1 O2 Ba1_1 115.90(31) 4_455 . 103_454 n
Sr1_1 O2 Sr1_1 116.3(17) 102_455 . 103_455 n
Sr1_1 O2 Bi1_1 111.0(8) 102_455 . 1_455 n
Sr1_1 O2 Bi1_1 107.0(6) 102_455 . 4_455 n
Sr1_1 O2 Bi1_1 12.2(4) 102_455 . 102_455 n
Sr1_1 O2 Bi1_1 108.2(10) 102_455 . 103_454 n
Sr1_1 O2 Ba1_1 115.10(32) 102_455 . 1_455 n
Sr1_1 O2 Ba1_1 95.7(7) 102_455 . 4_455 n
Sr1_1 O2 Ba1_1 0.0 102_455 . 102_455 n
Sr1_1 O2 Ba1_1 116.3(17) 102_455 . 103_454 n
Sr1_1 O2 Bi1_1 109.2(6) 103_454 . 1_455 n
Sr1_1 O2 Bi1_1 107.1(6) 103_454 . 4_455 n
Sr1_1 O2 Bi1_1 110.9(8) 103_454 . 102_455 n
Sr1_1 O2 Bi1_1 10.1(7) 103_454 . 103_454 n
Sr1_1 O2 Ba1_1 100.4(6) 103_454 . 1_455 n
Sr1_1 O2 Ba1_1 115.90(31) 103_454 . 4_455 n
Sr1_1 O2 Ba1_1 116.3(17) 103_454 . 102_455 n
Sr1_1 O2 Ba1_1 0.0 103_454 . 103_454 n
Bi1_1 O2 Bi1_1 105.7(4) 1_455 . 4_455 n
Bi1_1 O2 Bi1_1 104.51(28) 1_455 . 102_455 n
Bi1_1 O2 Bi1_1 118.8(4) 1_455 . 103_454 n
Bi1_1 O2 Ba1_1 8.9(5) 1_455 . 1_455 n
Bi1_1 O2 Ba1_1 107.9(8) 1_455 . 4_455 n
Bi1_1 O2 Ba1_1 111.0(8) 1_455 . 102_455 n
Bi1_1 O2 Ba1_1 109.2(6) 1_455 . 103_454 n
Bi1_1 O2 Bi1_1 119.1(4) 4_455 . 102_455 n
Bi1_1 O2 Bi1_1 105.39(28) 4_455 . 103_454 n
Bi1_1 O2 Ba1_1 110.7(9) 4_455 . 1_455 n
Bi1_1 O2 Ba1_1 11.6(5) 4_455 . 4_455 n
Bi1_1 O2 Ba1_1 107.0(6) 4_455 . 102_455 n
Bi1_1 O2 Ba1_1 107.1(6) 4_455 . 103_454 n
Bi1_1 O2 Bi1_1 104.2(4) 102_455 . 103_454 n
Bi1_1 O2 Ba1_1 107.1(8) 102_455 . 1_455 n
Bi1_1 O2 Ba1_1 107.8(7) 102_455 . 4_455 n
Bi1_1 O2 Ba1_1 12.2(4) 102_455 . 102_455 n
Bi1_1 O2 Ba1_1 110.9(8) 102_455 . 103_454 n
Bi1_1 O2 Ba1_1 110.0(6) 103_454 . 1_455 n
Bi1_1 O2 Ba1_1 112.7(6) 103_454 . 4_455 n
Bi1_1 O2 Ba1_1 108.2(10) 103_454 . 102_455 n
Bi1_1 O2 Ba1_1 10.1(7) 103_454 . 103_454 n
Ba1_1 O2 Ba1_1 114.3(16) 1_455 . 4_455 n
Ba1_1 O2 Ba1_1 115.10(32) 1_455 . 102_455 n
Ba1_1 O2 Ba1_1 100.4(6) 1_455 . 103_454 n
Ba1_1 O2 Ba1_1 95.7(7) 4_455 . 102_455 n
Ba1_1 O2 Ba1_1 115.90(31) 4_455 . 103_454 n
Ba1_1 O2 Ba1_1 116.3(17) 102_455 . 103_454 n
Sr2_1 O3 Sr2_1 172.55(22) 4_545 . 4_555 n
Sr2_1 O3 Sr2_1 89.6(5) 4_545 . 102_475 n
Sr2_1 O3 Sr2_1 87.1(4) 4_545 . 102_575 n
Sr2_1 O3 Ba2_1 0.0 4_545 . 4_545 n
Sr2_1 O3 Ba2_1 172.55(22) 4_545 . 4_555 n
Sr2_1 O3 Ba2_1 89.6(5) 4_545 . 102_475 n
Sr2_1 O3 Ba2_1 87.1(4) 4_545 . 102_575 n
Sr2_1 O3 Nb1_1 84.3(4) 4_545 . 1_555 n
Sr2_1 O3 Ti1_1 84.3(4) 4_545 . 1_555 n
Sr2_1 O3 Nb2_1 91.50(34) 4_545 . 1_565 n
Sr2_1 O3 Ti2_1 91.50(34) 4_545 . 1_565 n
Sr2_1 O3 Sr2_1 92.6(4) 4_555 . 102_475 n
Sr2_1 O3 Sr2_1 89.9(5) 4_555 . 102_575 n
Sr2_1 O3 Ba2_1 172.55(22) 4_555 . 4_545 n
Sr2_1 O3 Ba2_1 0.0 4_555 . 4_555 n
Sr2_1 O3 Ba2_1 92.6(4) 4_555 . 102_475 n
Sr2_1 O3 Ba2_1 89.9(5) 4_555 . 102_575 n
Sr2_1 O3 Nb1_1 88.6(4) 4_555 . 1_555 n
Sr2_1 O3 Ti1_1 88.6(4) 4_555 . 1_555 n
Sr2_1 O3 Nb2_1 95.4(4) 4_555 . 1_565 n
Sr2_1 O3 Ti2_1 95.4(4) 4_555 . 1_565 n
Sr2_1 O3 Sr2_1 172.46(25) 102_475 . 102_575 n
Sr2_1 O3 Ba2_1 89.6(5) 102_475 . 4_545 n
Sr2_1 O3 Ba2_1 92.6(4) 102_475 . 4_555 n
Sr2_1 O3 Ba2_1 0.0 102_475 . 102_475 n
Sr2_1 O3 Ba2_1 172.46(25) 102_475 . 102_575 n
Sr2_1 O3 Nb1_1 89.05(29) 102_475 . 1_555 n
Sr2_1 O3 Ti1_1 89.05(29) 102_475 . 1_555 n
Sr2_1 O3 Nb2_1 95.2(7) 102_475 . 1_565 n
Sr2_1 O3 Ti2_1 95.2(7) 102_475 . 1_565 n
Sr2_1 O3 Ba2_1 87.1(4) 102_575 . 4_545 n
Sr2_1 O3 Ba2_1 89.9(5) 102_575 . 4_555 n
Sr2_1 O3 Ba2_1 172.46(25) 102_575 . 102_475 n
Sr2_1 O3 Ba2_1 0.0 102_575 . 102_575 n
Sr2_1 O3 Nb1_1 83.88(27) 102_575 . 1_555 n
Sr2_1 O3 Ti1_1 83.88(27) 102_575 . 1_555 n
Sr2_1 O3 Nb2_1 91.7(7) 102_575 . 1_565 n
Sr2_1 O3 Ti2_1 91.7(7) 102_575 . 1_565 n
Ba2_1 O3 Ba2_1 172.55(22) 4_545 . 4_555 n
Ba2_1 O3 Ba2_1 89.6(5) 4_545 . 102_475 n
Ba2_1 O3 Ba2_1 87.1(4) 4_545 . 102_575 n
Ba2_1 O3 Nb1_1 84.3(4) 4_545 . 1_555 n
Ba2_1 O3 Ti1_1 84.3(4) 4_545 . 1_555 n
Ba2_1 O3 Nb2_1 91.50(34) 4_545 . 1_565 n
Ba2_1 O3 Ti2_1 91.50(34) 4_545 . 1_565 n
Ba2_1 O3 Ba2_1 92.6(4) 4_555 . 102_475 n
Ba2_1 O3 Ba2_1 89.9(5) 4_555 . 102_575 n
Ba2_1 O3 Nb1_1 88.6(4) 4_555 . 1_555 n
Ba2_1 O3 Ti1_1 88.6(4) 4_555 . 1_555 n
Ba2_1 O3 Nb2_1 95.4(4) 4_555 . 1_565 n
Ba2_1 O3 Ti2_1 95.4(4) 4_555 . 1_565 n
Ba2_1 O3 Ba2_1 172.46(25) 102_475 . 102_575 n
Ba2_1 O3 Nb1_1 89.05(29) 102_475 . 1_555 n
Ba2_1 O3 Ti1_1 89.05(29) 102_475 . 1_555 n
Ba2_1 O3 Nb2_1 95.2(7) 102_475 . 1_565 n
Ba2_1 O3 Ti2_1 95.2(7) 102_475 . 1_565 n
Ba2_1 O3 Nb1_1 83.88(27) 102_575 . 1_555 n
Ba2_1 O3 Ti1_1 83.88(27) 102_575 . 1_555 n
Ba2_1 O3 Nb2_1 91.7(7) 102_575 . 1_565 n
Ba2_1 O3 Ti2_1 91.7(7) 102_575 . 1_565 n
Nb1_1 O3 Ti1_1 0.0 1_555 . 1_555 n
Nb1_1 O3 Nb2_1 174.1(7) 1_555 . 1_565 n
Nb1_1 O3 Ti2_1 174.1(7) 1_555 . 1_565 n
Ti1_1 O3 Nb2_1 174.1(7) 1_555 . 1_565 n
Ti1_1 O3 Ti2_1 174.1(7) 1_555 . 1_565 n
Nb2_1 O3 Ti2_1 0.0 1_565 . 1_565 n
Sr1_1 O4 Sr1_1 154.9(4) 4_555 . 4_565 n
Sr1_1 O4 Sr1_1 90.6(11) 4_555 . 102_465 n
Sr1_1 O4 Sr1_1 89.6(9) 4_555 . 102_565 n
Sr1_1 O4 Ba1_1 0.0 4_555 . 4_555 n
Sr1_1 O4 Ba1_1 154.9(4) 4_555 . 4_565 n
Sr1_1 O4 Ba1_1 90.6(11) 4_555 . 102_465 n
Sr1_1 O4 Ba1_1 89.6(9) 4_555 . 102_565 n
Sr1_1 O4 Nb1_1 102.9(6) 4_555 . 1_655 n
Sr1_1 O4 Ti1_1 102.9(6) 4_555 . 1_655 n
Sr1_1 O4 Sr1_1 85.0(8) 4_565 . 102_465 n
Sr1_1 O4 Sr1_1 84.0(10) 4_565 . 102_565 n
Sr1_1 O4 Ba1_1 154.9(4) 4_565 . 4_555 n
Sr1_1 O4 Ba1_1 0.0 4_565 . 4_565 n
Sr1_1 O4 Ba1_1 85.0(8) 4_565 . 102_465 n
Sr1_1 O4 Ba1_1 84.0(10) 4_565 . 102_565 n
Sr1_1 O4 Nb1_1 102.1(6) 4_565 . 1_655 n
Sr1_1 O4 Ti1_1 102.1(6) 4_565 . 1_655 n
Sr1_1 O4 Sr1_1 154.3(4) 102_465 . 102_565 n
Sr1_1 O4 Ba1_1 90.6(11) 102_465 . 4_555 n
Sr1_1 O4 Ba1_1 85.0(8) 102_465 . 4_565 n
Sr1_1 O4 Ba1_1 0.0 102_465 . 102_465 n
Sr1_1 O4 Ba1_1 154.3(4) 102_465 . 102_565 n
Sr1_1 O4 Nb1_1 104.9(5) 102_465 . 1_655 n
Sr1_1 O4 Ti1_1 104.9(5) 102_465 . 1_655 n
Sr1_1 O4 Ba1_1 89.6(9) 102_565 . 4_555 n
Sr1_1 O4 Ba1_1 84.0(10) 102_565 . 4_565 n
Sr1_1 O4 Ba1_1 154.3(4) 102_565 . 102_465 n
Sr1_1 O4 Ba1_1 0.0 102_565 . 102_565 n
Sr1_1 O4 Nb1_1 100.0(4) 102_565 . 1_655 n
Sr1_1 O4 Ti1_1 100.0(4) 102_565 . 1_655 n
Ba1_1 O4 Ba1_1 154.9(4) 4_555 . 4_565 n
Ba1_1 O4 Ba1_1 90.6(11) 4_555 . 102_465 n
Ba1_1 O4 Ba1_1 89.6(9) 4_555 . 102_565 n
Ba1_1 O4 Nb1_1 102.9(6) 4_555 . 1_655 n
Ba1_1 O4 Ti1_1 102.9(6) 4_555 . 1_655 n
Ba1_1 O4 Ba1_1 85.0(8) 4_565 . 102_465 n
Ba1_1 O4 Ba1_1 84.0(10) 4_565 . 102_565 n
Ba1_1 O4 Nb1_1 102.1(6) 4_565 . 1_655 n
Ba1_1 O4 Ti1_1 102.1(6) 4_565 . 1_655 n
Ba1_1 O4 Ba1_1 154.3(4) 102_465 . 102_565 n
Ba1_1 O4 Nb1_1 104.9(5) 102_465 . 1_655 n
Ba1_1 O4 Ti1_1 104.9(5) 102_465 . 1_655 n
Ba1_1 O4 Nb1_1 100.0(4) 102_565 . 1_655 n
Ba1_1 O4 Ti1_1 100.0(4) 102_565 . 1_655 n
Nb1_1 O4 Ti1_1 0.0 1_655 . 1_655 n
Bi2_1 O5 Sr2_1 95.36(23) 103_564 . 1_545 n
Bi2_1 O5 Sr2_1 0.0 103_564 . 103_564 n
Bi2_1 O5 Bi2_1 0.0 103_564 . 103_564 n
Bi2_1 O5 Ba2_1 95.36(23) 103_564 . 1_545 n
Bi2_1 O5 Ba2_1 0.0 103_564 . 103_564 n
Bi2_1 O5 Nb1_1 99.9(4) 103_564 . 4_545 n
Bi2_1 O5 Nb1_1 97.13(35) 103_564 . 102_565 n
Bi2_1 O5 Ti1_1 99.9(4) 103_564 . 4_545 n
Bi2_1 O5 Ti1_1 97.13(35) 103_564 . 102_565 n
Sr2_1 O5 Sr2_1 95.36(23) 1_545 . 103_564 n
Sr2_1 O5 Bi2_1 95.36(23) 1_545 . 103_564 n
Sr2_1 O5 Ba2_1 0.0 1_545 . 1_545 n
Sr2_1 O5 Ba2_1 95.36(23) 1_545 . 103_564 n
Sr2_1 O5 Nb1_1 96.06(34) 1_545 . 4_545 n
Sr2_1 O5 Nb1_1 95.5(4) 1_545 . 102_565 n
Sr2_1 O5 Ti1_1 96.06(34) 1_545 . 4_545 n
Sr2_1 O5 Ti1_1 95.5(4) 1_545 . 102_565 n
Sr2_1 O5 Bi2_1 0.0 103_564 . 103_564 n
Sr2_1 O5 Ba2_1 95.36(23) 103_564 . 1_545 n
Sr2_1 O5 Ba2_1 0.0 103_564 . 103_564 n
Sr2_1 O5 Nb1_1 99.9(4) 103_564 . 4_545 n
Sr2_1 O5 Nb1_1 97.13(35) 103_564 . 102_565 n
Sr2_1 O5 Ti1_1 99.9(4) 103_564 . 4_545 n
Sr2_1 O5 Ti1_1 97.13(35) 103_564 . 102_565 n
Bi2_1 O5 Ba2_1 95.36(23) 103_564 . 1_545 n
Bi2_1 O5 Ba2_1 0.0 103_564 . 103_564 n
Bi2_1 O5 Nb1_1 99.9(4) 103_564 . 4_545 n
Bi2_1 O5 Nb1_1 97.13(35) 103_564 . 102_565 n
Bi2_1 O5 Ti1_1 99.9(4) 103_564 . 4_545 n
Bi2_1 O5 Ti1_1 97.13(35) 103_564 . 102_565 n
Ba2_1 O5 Ba2_1 95.36(23) 1_545 . 103_564 n
Ba2_1 O5 Nb1_1 96.06(34) 1_545 . 4_545 n
Ba2_1 O5 Nb1_1 95.5(4) 1_545 . 102_565 n
Ba2_1 O5 Ti1_1 96.06(34) 1_545 . 4_545 n
Ba2_1 O5 Ti1_1 95.5(4) 1_545 . 102_565 n
Ba2_1 O5 Nb1_1 99.9(4) 103_564 . 4_545 n
Ba2_1 O5 Nb1_1 97.13(35) 103_564 . 102_565 n
Ba2_1 O5 Ti1_1 99.9(4) 103_564 . 4_545 n
Ba2_1 O5 Ti1_1 97.13(35) 103_564 . 102_565 n
Nb1_1 O5 Nb1_1 158.45(26) 4_545 . 102_565 n
Nb1_1 O5 Ti1_1 0.0 4_545 . 4_545 n
Nb1_1 O5 Ti1_1 158.45(26) 4_545 . 102_565 n
Nb1_1 O5 Ti1_1 158.45(26) 102_565 . 4_545 n
Nb1_1 O5 Ti1_1 0.0 102_565 . 102_565 n
Ti1_1 O5 Ti1_1 158.45(26) 4_545 . 102_565 n
Sr2_1 O6 Sr2_1 91.82(23) 2_566 . 104_545 n
Sr2_1 O6 Ba2_1 0.0 2_566 . 2_566 n
Sr2_1 O6 Ba2_1 91.82(23) 2_566 . 104_545 n
Sr2_1 O6 Nb1_1 98.0(4) 2_566 . 3_565 n
Sr2_1 O6 Nb1_1 96.4(4) 2_566 . 101_545 n
Sr2_1 O6 Ti1_1 98.0(4) 2_566 . 3_565 n
Sr2_1 O6 Ti1_1 96.4(4) 2_566 . 101_545 n
Sr2_1 O6 Ba2_1 91.82(23) 104_545 . 2_566 n
Sr2_1 O6 Ba2_1 0.0 104_545 . 104_545 n
Sr2_1 O6 Nb1_1 92.3(4) 104_545 . 3_565 n
Sr2_1 O6 Nb1_1 92.7(4) 104_545 . 101_545 n
Sr2_1 O6 Ti1_1 92.3(4) 104_545 . 3_565 n
Sr2_1 O6 Ti1_1 92.7(4) 104_545 . 101_545 n
Ba2_1 O6 Ba2_1 91.82(23) 2_566 . 104_545 n
Ba2_1 O6 Nb1_1 98.0(4) 2_566 . 3_565 n
Ba2_1 O6 Nb1_1 96.4(4) 2_566 . 101_545 n
Ba2_1 O6 Ti1_1 98.0(4) 2_566 . 3_565 n
Ba2_1 O6 Ti1_1 96.4(4) 2_566 . 101_545 n
Ba2_1 O6 Nb1_1 92.3(4) 104_545 . 3_565 n
Ba2_1 O6 Nb1_1 92.7(4) 104_545 . 101_545 n
Ba2_1 O6 Ti1_1 92.3(4) 104_545 . 3_565 n
Ba2_1 O6 Ti1_1 92.7(4) 104_545 . 101_545 n
Nb1_1 O6 Nb1_1 164.67(29) 3_565 . 101_545 n
Nb1_1 O6 Ti1_1 0.0 3_565 . 3_565 n
Nb1_1 O6 Ti1_1 164.67(29) 3_565 . 101_545 n
Nb1_1 O6 Ti1_1 164.67(29) 101_545 . 3_565 n
Nb1_1 O6 Ti1_1 0.0 101_545 . 101_545 n
Ti1_1 O6 Ti1_1 164.67(29) 3_565 . 101_545 n

loop_
_geom_bond_atom_site_label_1
_geom_bond_atom_site_label_2
_geom_bond_distance
_geom_bond_site_symmetry_1
_geom_bond_site_symmetry_2
_geom_bond_publ_flag
Bi1_1 Bi1_1 3.6085(21) . 4_545 n
Bi1_1 Bi1_1 3.6085(21) . 4_555 n
Bi1_1 Bi1_1 3.6093(21) . 102_455 n
Bi1_1 Bi1_1 3.6093(21) . 102_555 n
Bi1_1 Sr1_1 0.564(10) . 1_555 n
Bi1_1 Sr1_1 4.073(19) . 4_545 n
Bi1_1 Sr1_1 3.890(19) . 4_555 n
Bi1_1 Sr1_1 4.012(31) . 102_455 n
Bi1_1 Sr1_1 3.950(31) . 102_555 n
Bi1_1 Sr1_1 3.95(4) . 103_445 n
Bi1_1 Sr1_1 4.031(32) . 103_455 n
Bi1_1 Sr1_1 3.885(32) . 103_545 n
Bi1_1 Sr1_1 3.97(4) . 103_555 n
Bi1_1 Bi1_1 3.6085(21) . 4_545 n
Bi1_1 Bi1_1 3.6085(21) . 4_555 n
Bi1_1 Bi1_1 3.6093(21) . 102_455 n
Bi1_1 Bi1_1 3.6093(21) . 102_555 n
Bi1_1 Ba1_1 0.564(10) . 1_555 n
Bi1_1 Ba1_1 4.073(19) . 4_545 n
Bi1_1 Ba1_1 3.890(19) . 4_555 n
Bi1_1 Ba1_1 4.012(31) . 102_455 n
Bi1_1 Ba1_1 3.950(31) . 102_555 n
Bi1_1 Ba1_1 3.95(4) . 103_445 n
Bi1_1 Ba1_1 4.031(32) . 103_455 n
Bi1_1 Ba1_1 3.885(32) . 103_545 n
Bi1_1 Ba1_1 3.97(4) . 103_555 n
Bi1_1 O2 2.243(9) . 1_655 n
Bi1_1 O2 2.285(10) . 4_645 n
Bi1_1 O2 2.321(9) . 102_555 n
Bi1_1 O2 2.253(10) . 103_555 n
Bi1_1 O4 2.932(12) . 4_545 n
Bi1_1 O4 2.941(10) . 102_565 n
Sr1_1 Bi1_1 0.564(10) . 1_555 n
Sr1_1 Bi1_1 3.890(19) . 4_545 n
Sr1_1 Bi1_1 4.073(19) . 4_555 n
Sr1_1 Bi1_1 3.950(31) . 102_455 n
Sr1_1 Bi1_1 4.012(31) . 102_555 n
Sr1_1 Bi1_1 3.885(32) . 103_445 n
Sr1_1 Bi1_1 3.97(4) . 103_455 n
Sr1_1 Bi1_1 3.95(4) . 103_545 n
Sr1_1 Bi1_1 4.031(32) . 103_555 n
Sr1_1 Sr1_1 4.389(14) . 4_545 n
Sr1_1 Sr1_1 4.389(14) . 4_555 n
Sr1_1 Sr1_1 4.393(14) . 102_455 n
Sr1_1 Sr1_1 4.393(14) . 102_555 n
Sr1_1 Sr1_1 3.788(34) . 103_445 n
Sr1_1 Sr1_1 4.06(4) . 103_455 n
Sr1_1 Sr1_1 3.788(34) . 103_545 n
Sr1_1 Sr1_1 4.06(4) . 103_555 n
Sr1_1 Bi1_1 0.564(10) . 1_555 n
Sr1_1 Bi1_1 3.890(19) . 4_545 n
Sr1_1 Bi1_1 4.073(19) . 4_555 n
Sr1_1 Bi1_1 3.950(31) . 102_455 n
Sr1_1 Bi1_1 4.012(31) . 102_555 n
Sr1_1 Bi1_1 3.885(32) . 103_445 n
Sr1_1 Bi1_1 3.97(4) . 103_455 n
Sr1_1 Bi1_1 3.95(4) . 103_545 n
Sr1_1 Bi1_1 4.031(32) . 103_555 n
Sr1_1 Ba1_1 4.389(14) . 4_545 n
Sr1_1 Ba1_1 4.389(14) . 4_555 n
Sr1_1 Ba1_1 4.393(14) . 102_455 n
Sr1_1 Ba1_1 4.393(14) . 102_555 n
Sr1_1 Ba1_1 3.788(34) . 103_445 n
Sr1_1 Ba1_1 4.06(4) . 103_455 n
Sr1_1 Ba1_1 3.788(34) . 103_545 n
Sr1_1 Ba1_1 4.06(4) . 103_555 n
Sr1_1 Sr2_1 4.580(9) . 1_645 n
Sr1_1 Ba2_1 4.580(9) . 1_645 n
Sr1_1 Nb1_1 3.637(22) . 4_635 n
Sr1_1 Nb1_1 3.743(22) . 4_645 n
Sr1_1 Nb1_1 3.655(31) . 102_565 n
Sr1_1 Nb1_1 3.728(32) . 102_665 n
Sr1_1 Ti1_1 3.637(22) . 4_635 n
Sr1_1 Ti1_1 3.743(22) . 4_645 n
Sr1_1 Ti1_1 3.655(31) . 102_565 n
Sr1_1 Ti1_1 3.728(32) . 102_665 n
Sr1_1 O2 2.660(24) . 1_655 n
Sr1_1 O2 2.562(31) . 4_645 n
Sr1_1 O2 2.545(24) . 102_555 n
Sr1_1 O2 2.621(32) . 103_555 n
Sr1_1 O4 2.791(27) . 4_535 n
Sr1_1 O4 2.889(27) . 4_545 n
Sr1_1 O4 2.87(4) . 102_465 n
Sr1_1 O4 2.82(4) . 102_565 n
Sr1_1 O5 3.406(23) . 103_555 n
Sr1_1 O6 3.237(24) . 2_656 n
Sr1_1 O6 3.323(20) . 104_546 n
Bi1_1 Bi1_1 3.6085(21) . 4_545 n
Bi1_1 Bi1_1 3.6085(21) . 4_555 n
Bi1_1 Bi1_1 3.6093(21) . 102_455 n
Bi1_1 Bi1_1 3.6093(21) . 102_555 n
Bi1_1 Sr1_1 0.564(10) . 1_555 n
Bi1_1 Sr1_1 4.073(19) . 4_545 n
Bi1_1 Sr1_1 3.890(19) . 4_555 n
Bi1_1 Sr1_1 4.012(31) . 102_455 n
Bi1_1 Sr1_1 3.950(31) . 102_555 n
Bi1_1 Sr1_1 3.95(4) . 103_445 n
Bi1_1 Sr1_1 4.031(32) . 103_455 n
Bi1_1 Sr1_1 3.885(32) . 103_545 n
Bi1_1 Sr1_1 3.97(4) . 103_555 n
Bi1_1 Bi1_1 3.6085(21) . 4_545 n
Bi1_1 Bi1_1 3.6085(21) . 4_555 n
Bi1_1 Bi1_1 3.6093(21) . 102_455 n
Bi1_1 Bi1_1 3.6093(21) . 102_555 n
Bi1_1 Ba1_1 0.564(10) . 1_555 n
Bi1_1 Ba1_1 4.073(19) . 4_545 n
Bi1_1 Ba1_1 3.890(19) . 4_555 n
Bi1_1 Ba1_1 4.012(31) . 102_455 n
Bi1_1 Ba1_1 3.950(31) . 102_555 n
Bi1_1 Ba1_1 3.95(4) . 103_445 n
Bi1_1 Ba1_1 4.031(32) . 103_455 n
Bi1_1 Ba1_1 3.885(32) . 103_545 n
Bi1_1 Ba1_1 3.97(4) . 103_555 n
Bi1_1 O2 2.243(9) . 1_655 n
Bi1_1 O2 2.285(10) . 4_645 n
Bi1_1 O2 2.321(9) . 102_555 n
Bi1_1 O2 2.253(10) . 103_555 n
Bi1_1 O4 2.932(12) . 4_545 n
Bi1_1 O4 2.941(10) . 102_565 n
Ba1_1 Bi1_1 0.564(10) . 1_555 n
Ba1_1 Bi1_1 3.890(19) . 4_545 n
Ba1_1 Bi1_1 4.073(19) . 4_555 n
Ba1_1 Bi1_1 3.950(31) . 102_455 n
Ba1_1 Bi1_1 4.012(31) . 102_555 n
Ba1_1 Bi1_1 3.885(32) . 103_445 n
Ba1_1 Bi1_1 3.97(4) . 103_455 n
Ba1_1 Bi1_1 3.95(4) . 103_545 n
Ba1_1 Bi1_1 4.031(32) . 103_555 n
Ba1_1 Sr1_1 4.389(14) . 4_545 n
Ba1_1 Sr1_1 4.389(14) . 4_555 n
Ba1_1 Sr1_1 4.393(14) . 102_455 n
Ba1_1 Sr1_1 4.393(14) . 102_555 n
Ba1_1 Sr1_1 3.788(34) . 103_445 n
Ba1_1 Sr1_1 4.06(4) . 103_455 n
Ba1_1 Sr1_1 3.788(34) . 103_545 n
Ba1_1 Sr1_1 4.06(4) . 103_555 n
Ba1_1 Bi1_1 0.564(10) . 1_555 n
Ba1_1 Bi1_1 3.890(19) . 4_545 n
Ba1_1 Bi1_1 4.073(19) . 4_555 n
Ba1_1 Bi1_1 3.950(31) . 102_455 n
Ba1_1 Bi1_1 4.012(31) . 102_555 n
Ba1_1 Bi1_1 3.885(32) . 103_445 n
Ba1_1 Bi1_1 3.97(4) . 103_455 n
Ba1_1 Bi1_1 3.95(4) . 103_545 n
Ba1_1 Bi1_1 4.031(32) . 103_555 n
Ba1_1 Ba1_1 4.389(14) . 4_545 n
Ba1_1 Ba1_1 4.389(14) . 4_555 n
Ba1_1 Ba1_1 4.393(14) . 102_455 n
Ba1_1 Ba1_1 4.393(14) . 102_555 n
Ba1_1 Ba1_1 3.788(34) . 103_445 n
Ba1_1 Ba1_1 4.06(4) . 103_455 n
Ba1_1 Ba1_1 3.788(34) . 103_545 n
Ba1_1 Ba1_1 4.06(4) . 103_555 n
Ba1_1 Sr2_1 4.580(9) . 1_645 n
Ba1_1 Ba2_1 4.580(9) . 1_645 n
Ba1_1 Nb1_1 3.637(22) . 4_635 n
Ba1_1 Nb1_1 3.743(22) . 4_645 n
Ba1_1 Nb1_1 3.655(31) . 102_565 n
Ba1_1 Nb1_1 3.728(32) . 102_665 n
Ba1_1 Ti1_1 3.637(22) . 4_635 n
Ba1_1 Ti1_1 3.743(22) . 4_645 n
Ba1_1 Ti1_1 3.655(31) . 102_565 n
Ba1_1 Ti1_1 3.728(32) . 102_665 n
Ba1_1 O2 2.660(24) . 1_655 n
Ba1_1 O2 2.562(31) . 4_645 n
Ba1_1 O2 2.545(24) . 102_555 n
Ba1_1 O2 2.621(32) . 103_555 n
Ba1_1 O4 2.791(27) . 4_535 n
Ba1_1 O4 2.889(27) . 4_545 n
Ba1_1 O4 2.87(4) . 102_465 n
Ba1_1 O4 2.82(4) . 102_565 n
Ba1_1 O5 3.511(19) . 1_655 n
Ba1_1 O5 3.406(23) . 103_555 n
Ba1_1 O6 3.237(24) . 2_656 n
Ba1_1 O6 3.323(20) . 104_546 n
Bi2_1 Sr2_1 3.929(13) . 103_465 n
Bi2_1 Sr2_1 3.912(13) . 103_475 n
Bi2_1 Sr2_1 3.929(13) . 103_565 n
Bi2_1 Sr2_1 3.912(13) . 103_575 n
Bi2_1 Ba2_1 4.2658(26) . 2_575 n
Bi2_1 Ba2_1 3.929(13) . 103_465 n
Bi2_1 Ba2_1 3.912(13) . 103_475 n
Bi2_1 Ba2_1 3.929(13) . 103_565 n
Bi2_1 Ba2_1 3.912(13) . 103_575 n
Bi2_1 Nb1_1 3.529(11) . 4_545 n
Bi2_1 Nb1_1 3.481(11) . 4_555 n
Bi2_1 Nb1_1 3.470(10) . 102_475 n
Bi2_1 Nb1_1 3.540(10) . 102_575 n
Bi2_1 Ti1_1 3.529(11) . 4_545 n
Bi2_1 Ti1_1 3.481(11) . 4_555 n
Bi2_1 Ti1_1 3.470(10) . 102_475 n
Bi2_1 Ti1_1 3.540(10) . 102_575 n
Bi2_1 Nb2_1 3.502(8) . 3_554 n
Bi2_1 Nb2_1 3.493(8) . 3_564 n
Bi2_1 Nb2_1 3.503(20) . 101_464 n
Bi2_1 Nb2_1 3.492(20) . 101_564 n
Bi2_1 Ti2_1 3.502(8) . 3_554 n
Bi2_1 Ti2_1 3.493(8) . 3_564 n
Bi2_1 Ti2_1 3.503(20) . 101_464 n
Bi2_1 Ti2_1 3.492(20) . 101_564 n
Bi2_1 O1 2.810(9) . 103_465 n
Bi2_1 O1 2.767(9) . 104_455 n
Bi2_1 O3 2.720(15) . 4_545 n
Bi2_1 O3 2.836(14) . 4_555 n
Bi2_1 O3 2.842(14) . 102_475 n
Bi2_1 O3 2.714(15) . 102_575 n
Bi2_1 O5 2.708(9) . 1_565 n
Bi2_1 O5 2.582(8) . 103_465 n
Bi2_1 O6 2.679(8) . 2_566 n
Bi2_1 O6 2.790(8) . 104_456 n
Sr2_1 Sr1_1 4.580(9) . 1_465 n
Sr2_1 Ba1_1 4.580(9) . 1_465 n
Sr2_1 Bi2_1 3.929(13) . 103_465 n
Sr2_1 Bi2_1 3.912(13) . 103_475 n
Sr2_1 Bi2_1 3.929(13) . 103_565 n
Sr2_1 Bi2_1 3.912(13) . 103_575 n
Sr2_1 Sr2_1 4.2658(26) . 2_575 n
Sr2_1 Sr2_1 3.929(13) . 103_465 n
Sr2_1 Sr2_1 3.912(13) . 103_475 n
Sr2_1 Sr2_1 3.929(13) . 103_565 n
Sr2_1 Sr2_1 3.912(13) . 103_575 n
Sr2_1 Bi2_1 3.929(13) . 103_465 n
Sr2_1 Bi2_1 3.912(13) . 103_475 n
Sr2_1 Bi2_1 3.929(13) . 103_565 n
Sr2_1 Bi2_1 3.912(13) . 103_575 n
Sr2_1 Ba2_1 4.2658(26) . 2_575 n
Sr2_1 Ba2_1 3.929(13) . 103_465 n
Sr2_1 Ba2_1 3.912(13) . 103_475 n
Sr2_1 Ba2_1 3.929(13) . 103_565 n
Sr2_1 Ba2_1 3.912(13) . 103_575 n
Sr2_1 Nb1_1 3.529(11) . 4_545 n
Sr2_1 Nb1_1 3.481(11) . 4_555 n
Sr2_1 Nb1_1 3.470(10) . 102_475 n
Sr2_1 Nb1_1 3.540(10) . 102_575 n
Sr2_1 Ti1_1 3.529(11) . 4_545 n
Sr2_1 Ti1_1 3.481(11) . 4_555 n
Sr2_1 Ti1_1 3.470(10) . 102_475 n
Sr2_1 Ti1_1 3.540(10) . 102_575 n
Sr2_1 Nb2_1 3.502(8) . 3_554 n
Sr2_1 Nb2_1 3.493(8) . 3_564 n
Sr2_1 Nb2_1 3.503(20) . 101_464 n
Sr2_1 Nb2_1 3.492(20) . 101_564 n
Sr2_1 Ti2_1 3.502(8) . 3_554 n
Sr2_1 Ti2_1 3.493(8) . 3_564 n
Sr2_1 Ti2_1 3.503(20) . 101_464 n
Sr2_1 Ti2_1 3.492(20) . 101_564 n
Sr2_1 O1 3.030(9) . 1_465 n
Sr2_1 O1 2.991(9) . 2_465 n
Sr2_1 O1 2.810(9) . 103_465 n
Sr2_1 O1 2.767(9) . 104_455 n
Sr2_1 O3 2.720(15) . 4_545 n
Sr2_1 O3 2.836(14) . 4_555 n
Sr2_1 O3 2.842(14) . 102_475 n
Sr2_1 O3 2.714(15) . 102_575 n
Sr2_1 O5 2.708(9) . 1_565 n
Sr2_1 O5 2.582(8) . 103_465 n
Sr2_1 O6 2.679(8) . 2_566 n
Sr2_1 O6 2.790(8) . 104_456 n
Bi2_1 Sr2_1 3.929(13) . 103_465 n
Bi2_1 Sr2_1 3.912(13) . 103_475 n
Bi2_1 Sr2_1 3.929(13) . 103_565 n
Bi2_1 Sr2_1 3.912(13) . 103_575 n
Bi2_1 Ba2_1 4.2658(26) . 2_575 n
Bi2_1 Ba2_1 3.929(13) . 103_465 n
Bi2_1 Ba2_1 3.912(13) . 103_475 n
Bi2_1 Ba2_1 3.929(13) . 103_565 n
Bi2_1 Ba2_1 3.912(13) . 103_575 n
Bi2_1 Nb1_1 3.529(11) . 4_545 n
Bi2_1 Nb1_1 3.481(11) . 4_555 n
Bi2_1 Nb1_1 3.470(10) . 102_475 n
Bi2_1 Nb1_1 3.540(10) . 102_575 n
Bi2_1 Ti1_1 3.529(11) . 4_545 n
Bi2_1 Ti1_1 3.481(11) . 4_555 n
Bi2_1 Ti1_1 3.470(10) . 102_475 n
Bi2_1 Ti1_1 3.540(10) . 102_575 n
Bi2_1 Nb2_1 3.502(8) . 3_554 n
Bi2_1 Nb2_1 3.493(8) . 3_564 n
Bi2_1 Nb2_1 3.503(20) . 101_464 n
Bi2_1 Nb2_1 3.492(20) . 101_564 n
Bi2_1 Ti2_1 3.502(8) . 3_554 n
Bi2_1 Ti2_1 3.493(8) . 3_564 n
Bi2_1 Ti2_1 3.503(20) . 101_464 n
Bi2_1 Ti2_1 3.492(20) . 101_564 n
Bi2_1 O1 2.810(9) . 103_465 n
Bi2_1 O1 2.767(9) . 104_455 n
Bi2_1 O3 2.720(15) . 4_545 n
Bi2_1 O3 2.836(14) . 4_555 n
Bi2_1 O3 2.842(14) . 102_475 n
Bi2_1 O3 2.714(15) . 102_575 n
Bi2_1 O5 2.708(9) . 1_565 n
Bi2_1 O5 2.582(8) . 103_465 n
Bi2_1 O6 2.679(8) . 2_566 n
Bi2_1 O6 2.790(8) . 104_456 n
Ba2_1 Sr1_1 4.580(9) . 1_465 n
Ba2_1 Ba1_1 4.580(9) . 1_465 n
Ba2_1 Bi2_1 4.2658(26) . 2_575 n
Ba2_1 Bi2_1 3.929(13) . 103_465 n
Ba2_1 Bi2_1 3.912(13) . 103_475 n
Ba2_1 Bi2_1 3.929(13) . 103_565 n
Ba2_1 Bi2_1 3.912(13) . 103_575 n
Ba2_1 Sr2_1 4.2658(26) . 2_575 n
Ba2_1 Sr2_1 3.929(13) . 103_465 n
Ba2_1 Sr2_1 3.912(13) . 103_475 n
Ba2_1 Sr2_1 3.929(13) . 103_565 n
Ba2_1 Sr2_1 3.912(13) . 103_575 n
Ba2_1 Bi2_1 4.2658(26) . 2_575 n
Ba2_1 Bi2_1 3.929(13) . 103_465 n
Ba2_1 Bi2_1 3.912(13) . 103_475 n
Ba2_1 Bi2_1 3.929(13) . 103_565 n
Ba2_1 Bi2_1 3.912(13) . 103_575 n
Ba2_1 Ba2_1 4.2658(26) . 2_575 n
Ba2_1 Ba2_1 3.929(13) . 103_465 n
Ba2_1 Ba2_1 3.912(13) . 103_475 n
Ba2_1 Ba2_1 3.929(13) . 103_565 n
Ba2_1 Ba2_1 3.912(13) . 103_575 n
Ba2_1 Nb1_1 3.529(11) . 4_545 n
Ba2_1 Nb1_1 3.481(11) . 4_555 n
Ba2_1 Nb1_1 3.470(10) . 102_475 n
Ba2_1 Nb1_1 3.540(10) . 102_575 n
Ba2_1 Ti1_1 3.529(11) . 4_545 n
Ba2_1 Ti1_1 3.481(11) . 4_555 n
Ba2_1 Ti1_1 3.470(10) . 102_475 n
Ba2_1 Ti1_1 3.540(10) . 102_575 n
Ba2_1 Nb2_1 3.502(8) . 3_554 n
Ba2_1 Nb2_1 3.493(8) . 3_564 n
Ba2_1 Nb2_1 3.503(20) . 101_464 n
Ba2_1 Nb2_1 3.492(20) . 101_564 n
Ba2_1 Ti2_1 3.502(8) . 3_554 n
Ba2_1 Ti2_1 3.493(8) . 3_564 n
Ba2_1 Ti2_1 3.503(20) . 101_464 n
Ba2_1 Ti2_1 3.492(20) . 101_564 n
Ba2_1 O1 3.030(9) . 1_465 n
Ba2_1 O1 2.991(9) . 2_465 n
Ba2_1 O1 2.810(9) . 103_465 n
Ba2_1 O1 2.767(9) . 104_455 n
Ba2_1 O3 2.720(15) . 4_545 n
Ba2_1 O3 2.836(14) . 4_555 n
Ba2_1 O3 2.842(14) . 102_475 n
Ba2_1 O3 2.714(15) . 102_575 n
Ba2_1 O5 2.708(9) . 1_565 n
Ba2_1 O5 2.582(8) . 103_465 n
Ba2_1 O6 2.679(8) . 2_566 n
Ba2_1 O6 2.790(8) . 104_456 n
Nb1_1 Sr1_1 3.743(22) . 4_455 n
Nb1_1 Sr1_1 3.637(22) . 4_465 n
Nb1_1 Sr1_1 3.728(32) . 102_365 n
Nb1_1 Sr1_1 3.655(31) . 102_465 n
Nb1_1 Ba1_1 3.743(22) . 4_455 n
Nb1_1 Ba1_1 3.637(22) . 4_465 n
Nb1_1 Ba1_1 3.728(32) . 102_365 n
Nb1_1 Ba1_1 3.655(31) . 102_465 n
Nb1_1 Bi2_1 3.481(11) . 4_545 n
Nb1_1 Bi2_1 3.529(11) . 4_555 n
Nb1_1 Bi2_1 3.540(10) . 102_475 n
Nb1_1 Bi2_1 3.470(10) . 102_575 n
Nb1_1 Sr2_1 3.481(11) . 4_545 n
Nb1_1 Sr2_1 3.529(11) . 4_555 n
Nb1_1 Sr2_1 3.540(10) . 102_475 n
Nb1_1 Sr2_1 3.470(10) . 102_575 n
Nb1_1 Bi2_1 3.481(11) . 4_545 n
Nb1_1 Bi2_1 3.529(11) . 4_555 n
Nb1_1 Bi2_1 3.540(10) . 102_475 n
Nb1_1 Bi2_1 3.470(10) . 102_575 n
Nb1_1 Ba2_1 3.481(11) . 4_545 n
Nb1_1 Ba2_1 3.529(11) . 4_555 n
Nb1_1 Ba2_1 3.540(10) . 102_475 n
Nb1_1 Ba2_1 3.470(10) . 102_575 n
Nb1_1 O3 2.3172(22) . 1_555 n
Nb1_1 O4 1.8200(25) . 1_455 n
Nb1_1 O5 1.919(11) . 4_555 n
Nb1_1 O5 2.036(10) . 102_465 n
Nb1_1 O6 1.956(12) . 3_564 n
Nb1_1 O6 2.036(11) . 101_464 n
Ti1_1 Sr1_1 3.743(22) . 4_455 n
Ti1_1 Sr1_1 3.637(22) . 4_465 n
Ti1_1 Sr1_1 3.728(32) . 102_365 n
Ti1_1 Sr1_1 3.655(31) . 102_465 n
Ti1_1 Ba1_1 3.743(22) . 4_455 n
Ti1_1 Ba1_1 3.637(22) . 4_465 n
Ti1_1 Ba1_1 3.728(32) . 102_365 n
Ti1_1 Ba1_1 3.655(31) . 102_465 n
Ti1_1 Bi2_1 3.481(11) . 4_545 n
Ti1_1 Bi2_1 3.529(11) . 4_555 n
Ti1_1 Bi2_1 3.540(10) . 102_475 n
Ti1_1 Bi2_1 3.470(10) . 102_575 n
Ti1_1 Sr2_1 3.481(11) . 4_545 n
Ti1_1 Sr2_1 3.529(11) . 4_555 n
Ti1_1 Sr2_1 3.540(10) . 102_475 n
Ti1_1 Sr2_1 3.470(10) . 102_575 n
Ti1_1 Bi2_1 3.481(11) . 4_545 n
Ti1_1 Bi2_1 3.529(11) . 4_555 n
Ti1_1 Bi2_1 3.540(10) . 102_475 n
Ti1_1 Bi2_1 3.470(10) . 102_575 n
Ti1_1 Ba2_1 3.481(11) . 4_545 n
Ti1_1 Ba2_1 3.529(11) . 4_555 n
Ti1_1 Ba2_1 3.540(10) . 102_475 n
Ti1_1 Ba2_1 3.470(10) . 102_575 n
Ti1_1 O3 2.3172(22) . 1_555 n
Ti1_1 O4 1.8200(25) . 1_455 n
Ti1_1 O5 1.919(11) . 4_555 n
Ti1_1 O5 2.036(10) . 102_465 n
Ti1_1 O6 1.956(12) . 3_564 n
Ti1_1 O6 2.036(11) . 101_464 n
Nb2_1 Bi2_1 3.502(8) . 3_555 n
Nb2_1 Bi2_1 3.493(8) . 3_565 n
Nb2_1 Bi2_1 3.493(8) . 4_535 n
Nb2_1 Bi2_1 3.502(8) . 4_545 n
Nb2_1 Bi2_1 3.492(20) . 101_445 n
Nb2_1 Bi2_1 3.503(20) . 101_545 n
Nb2_1 Bi2_1 3.492(20) . 102_465 n
Nb2_1 Bi2_1 3.503(20) . 102_565 n
Nb2_1 Sr2_1 3.502(8) . 3_555 n
Nb2_1 Sr2_1 3.493(8) . 3_565 n
Nb2_1 Sr2_1 3.493(8) . 4_535 n
Nb2_1 Sr2_1 3.502(8) . 4_545 n
Nb2_1 Sr2_1 3.492(20) . 101_445 n
Nb2_1 Sr2_1 3.503(20) . 101_545 n
Nb2_1 Sr2_1 3.492(20) . 102_465 n
Nb2_1 Sr2_1 3.503(20) . 102_565 n
Nb2_1 Bi2_1 3.502(8) . 3_555 n
Nb2_1 Bi2_1 3.493(8) . 3_565 n
Nb2_1 Bi2_1 3.493(8) . 4_535 n
Nb2_1 Bi2_1 3.502(8) . 4_545 n
Nb2_1 Bi2_1 3.492(20) . 101_445 n
Nb2_1 Bi2_1 3.503(20) . 101_545 n
Nb2_1 Bi2_1 3.492(20) . 102_465 n
Nb2_1 Bi2_1 3.503(20) . 102_565 n
Nb2_1 Ba2_1 3.502(8) . 3_555 n
Nb2_1 Ba2_1 3.493(8) . 3_565 n
Nb2_1 Ba2_1 3.493(8) . 4_535 n
Nb2_1 Ba2_1 3.502(8) . 4_545 n
Nb2_1 Ba2_1 3.492(20) . 101_445 n
Nb2_1 Ba2_1 3.503(20) . 101_545 n
Nb2_1 Ba2_1 3.492(20) . 102_465 n
Nb2_1 Ba2_1 3.503(20) . 102_565 n
Nb2_1 O1 1.970(18) . 3_455 n
Nb2_1 O1 1.970(18) . 4_445 n
Nb2_1 O1 1.964(16) . 101_455 n
Nb2_1 O1 1.964(16) . 102_455 n
Nb2_1 O3 1.9661(18) . 1_545 n
Nb2_1 O3 1.9661(18) . 2_566 n
Ti2_1 Bi2_1 3.502(8) . 3_555 n
Ti2_1 Bi2_1 3.493(8) . 3_565 n
Ti2_1 Bi2_1 3.493(8) . 4_535 n
Ti2_1 Bi2_1 3.502(8) . 4_545 n
Ti2_1 Bi2_1 3.492(20) . 101_445 n
Ti2_1 Bi2_1 3.503(20) . 101_545 n
Ti2_1 Bi2_1 3.492(20) . 102_465 n
Ti2_1 Bi2_1 3.503(20) . 102_565 n
Ti2_1 Sr2_1 3.502(8) . 3_555 n
Ti2_1 Sr2_1 3.493(8) . 3_565 n
Ti2_1 Sr2_1 3.493(8) . 4_535 n
Ti2_1 Sr2_1 3.502(8) . 4_545 n
Ti2_1 Sr2_1 3.492(20) . 101_445 n
Ti2_1 Sr2_1 3.503(20) . 101_545 n
Ti2_1 Sr2_1 3.492(20) . 102_465 n
Ti2_1 Sr2_1 3.503(20) . 102_565 n
Ti2_1 Bi2_1 3.502(8) . 3_555 n
Ti2_1 Bi2_1 3.493(8) . 3_565 n
Ti2_1 Bi2_1 3.493(8) . 4_535 n
Ti2_1 Bi2_1 3.502(8) . 4_545 n
Ti2_1 Bi2_1 3.492(20) . 101_445 n
Ti2_1 Bi2_1 3.503(20) . 101_545 n
Ti2_1 Bi2_1 3.492(20) . 102_465 n
Ti2_1 Bi2_1 3.503(20) . 102_565 n
Ti2_1 Ba2_1 3.502(8) . 3_555 n
Ti2_1 Ba2_1 3.493(8) . 3_565 n
Ti2_1 Ba2_1 3.493(8) . 4_535 n
Ti2_1 Ba2_1 3.502(8) . 4_545 n
Ti2_1 Ba2_1 3.492(20) . 101_445 n
Ti2_1 Ba2_1 3.503(20) . 101_545 n
Ti2_1 Ba2_1 3.492(20) . 102_465 n
Ti2_1 Ba2_1 3.503(20) . 102_565 n
Ti2_1 O1 1.970(18) . 3_455 n
Ti2_1 O1 1.970(18) . 4_445 n
Ti2_1 O1 1.964(16) . 101_455 n
Ti2_1 O1 1.964(16) . 102_455 n
Ti2_1 O3 1.9661(18) . 1_545 n
Ti2_1 O3 1.9661(18) . 2_566 n
O1 Bi2_1 2.810(9) . 103_565 n
O1 Bi2_1 2.767(9) . 104_545 n
O1 Sr2_1 3.030(9) . 1_645 n
O1 Sr2_1 2.991(9) . 2_665 n
O1 Sr2_1 2.810(9) . 103_565 n
O1 Sr2_1 2.767(9) . 104_545 n
O1 Bi2_1 2.810(9) . 103_565 n
O1 Bi2_1 2.767(9) . 104_545 n
O1 Ba2_1 3.030(9) . 1_645 n
O1 Ba2_1 2.991(9) . 2_665 n
O1 Ba2_1 2.810(9) . 103_565 n
O1 Ba2_1 2.767(9) . 104_545 n
O1 Nb2_1 1.970(18) . 3_654 n
O1 Nb2_1 1.964(16) . 101_554 n
O1 Ti2_1 1.970(18) . 3_654 n
O1 Ti2_1 1.964(16) . 101_554 n
O2 Bi1_1 2.243(9) . 1_455 n
O2 Bi1_1 2.285(10) . 4_455 n
O2 Bi1_1 2.321(9) . 102_455 n
O2 Bi1_1 2.253(10) . 103_455 n
O2 Sr1_1 2.660(24) . 1_455 n
O2 Sr1_1 2.562(31) . 4_455 n
O2 Sr1_1 2.545(24) . 102_455 n
O2 Sr1_1 2.621(32) . 103_455 n
O2 Bi1_1 2.243(9) . 1_455 n
O2 Bi1_1 2.285(10) . 4_455 n
O2 Bi1_1 2.321(9) . 102_455 n
O2 Bi1_1 2.253(10) . 103_455 n
O2 Ba1_1 2.660(24) . 1_455 n
O2 Ba1_1 2.562(31) . 4_455 n
O2 Ba1_1 2.545(24) . 102_455 n
O2 Ba1_1 2.621(32) . 103_455 n
O3 Bi2_1 2.836(14) . 4_545 n
O3 Bi2_1 2.720(15) . 4_555 n
O3 Bi2_1 2.714(15) . 102_475 n
O3 Bi2_1 2.842(14) . 102_575 n
O3 Sr2_1 2.836(14) . 4_545 n
O3 Sr2_1 2.720(15) . 4_555 n
O3 Sr2_1 2.714(15) . 102_475 n
O3 Sr2_1 2.842(14) . 102_575 n
O3 Bi2_1 2.836(14) . 4_545 n
O3 Bi2_1 2.720(15) . 4_555 n
O3 Bi2_1 2.714(15) . 102_475 n
O3 Bi2_1 2.842(14) . 102_575 n
O3 Ba2_1 2.836(14) . 4_545 n
O3 Ba2_1 2.720(15) . 4_555 n
O3 Ba2_1 2.714(15) . 102_475 n
O3 Ba2_1 2.842(14) . 102_575 n
O3 Nb1_1 2.3172(22) . 1_555 n
O3 Ti1_1 2.3172(22) . 1_555 n
O3 Nb2_1 1.9661(18) . 1_565 n
O3 Ti2_1 1.9661(18) . 1_565 n
O4 Bi1_1 2.932(12) . 4_555 n
O4 Bi1_1 2.941(10) . 102_465 n
O4 Sr1_1 2.889(27) . 4_555 n
O4 Sr1_1 2.791(27) . 4_565 n
O4 Sr1_1 2.82(4) . 102_465 n
O4 Sr1_1 2.87(4) . 102_565 n
O4 Bi1_1 2.932(12) . 4_555 n
O4 Bi1_1 2.941(10) . 102_465 n
O4 Ba1_1 2.889(27) . 4_555 n
O4 Ba1_1 2.791(27) . 4_565 n
O4 Ba1_1 2.82(4) . 102_465 n
O4 Ba1_1 2.87(4) . 102_565 n
O4 Nb1_1 1.8200(25) . 1_655 n
O4 Ti1_1 1.8200(25) . 1_655 n
O5 Sr1_1 3.406(23) . 103_455 n
O5 Ba1_1 3.511(19) . 1_455 n
O5 Ba1_1 3.406(23) . 103_455 n
O5 Bi2_1 2.708(9) . 1_545 n
O5 Bi2_1 2.582(8) . 103_565 n
O5 Sr2_1 2.708(9) . 1_545 n
O5 Sr2_1 2.582(8) . 103_565 n
O5 Bi2_1 2.708(9) . 1_545 n
O5 Bi2_1 2.582(8) . 103_565 n
O5 Ba2_1 2.708(9) . 1_545 n
O5 Ba2_1 2.582(8) . 103_565 n
O5 Nb1_1 1.919(11) . 4_545 n
O5 Nb1_1 2.036(10) . 102_565 n
O5 Ti1_1 1.919(11) . 4_545 n
O5 Ti1_1 2.036(10) . 102_565 n
O6 Sr1_1 3.237(24) . 2_456 n
O6 Sr1_1 3.323(20) . 104_456 n
O6 Ba1_1 3.237(24) . 2_456 n
O6 Ba1_1 3.323(20) . 104_456 n
O6 Bi2_1 2.679(8) . 2_566 n
O6 Bi2_1 2.790(8) . 104_546 n
O6 Sr2_1 2.679(8) . 2_566 n
O6 Sr2_1 2.790(8) . 104_546 n
O6 Bi2_1 2.679(8) . 2_566 n
O6 Bi2_1 2.790(8) . 104_546 n
O6 Ba2_1 2.679(8) . 2_566 n
O6 Ba2_1 2.790(8) . 104_546 n
O6 Nb1_1 1.956(12) . 3_565 n
O6 Nb1_1 2.036(11) . 101_545 n
O6 Ti1_1 1.956(12) . 3_565 n
O6 Ti1_1 2.036(11) . 101_545 n
